data_7128387
loop_
_publ_author_name
'H\"ollerhage, Thomas'
'Carpentier, Ambre'
'Spaniol, Thomas P.'
'Maron, Laurent'
'Englert, Ulli'
'Okuda, Jun'

_publ_section_title
;
 Cationic strontium hydride complexes supported by an NNNN-type
 macrocycle.
;
_journal_issue 51
_journal_name_full 'Chemical communications (Cambridge, England)'
_journal_page_first 6316
_journal_page_last 6319
_journal_paper_doi 10.1039/d1cc02040d
_journal_volume 57
_journal_year 2021
_chemical_formula_moiety '2(C40 H95.97 I0.03 N12 O Sr3), 4(C32 H36 B), 5(C4 H8 O)'
_chemical_formula_sum 'C228 H375.93 B4 I0.07 N24 O7 Sr6'
_chemical_formula_weight 4143.28
_chemical_name_common 'compound 4'
_space_group_crystal_system triclinic
_space_group_IT_number 2
_space_group_name_Hall '-P 1'
_space_group_name_H-M_alt 'P -1'
_atom_sites_solution_hydrogens mixed
_audit_creation_date 2021-05-19
_audit_creation_method
;
Olex2 1.2
(compiled 2018.05.29 svn.r3508 for OlexSys, GUI svn.r5506)
;
_audit_update_record
;
2021-05-21 deposited with the CCDC.	2021-05-27 downloaded from the CCDC.
;
_cell_angle_alpha 109.8730(12)
_cell_angle_beta 90.2679(12)
_cell_angle_gamma 90.7112(12)
_cell_formula_units_Z 2
_cell_length_a 17.2794(2)
_cell_length_b 24.7939(4)
_cell_length_c 28.3335(5)
_cell_measurement_reflns_used 87938
_cell_measurement_temperature 100
_cell_measurement_theta_max 72.45
_cell_measurement_theta_min 2.56
_cell_volume 11414.5(3)
_computing_cell_refinement
;
X-Area Recipe 1.33.0.0 (STOE, 2015)
;
_computing_data_collection
;
X-Area Pilatus3_SV 1.31.131.0 (STOE, 2017)
;
_computing_data_reduction
;
X-Area Integrate 1.71.0.0 (STOE, 2016)
X-Area LANA 1.71.4.0 (STOE, 2017)
;
_computing_molecular_graphics 'Olex2 (Dolomanov et al., 2009)'
_computing_publication_material 'Olex2 (Dolomanov et al., 2009)'
_computing_structure_refinement 'ShelXL (Sheldrick, 2015)'
_computing_structure_solution 'SHELXT 2014/4 (Sheldrick, 2014)'
_diffrn_ambient_temperature 100
_diffrn_detector Pilatus200K
_diffrn_detector_area_resol_mean 5.81
_diffrn_detector_type 'DECTRIS PILATUS 200K'
_diffrn_measured_fraction_theta_full 0.961
_diffrn_measured_fraction_theta_max 0.936
_diffrn_measurement_details
;
 6550 frames, detector distance = 65 mm
;
_diffrn_measurement_device 'Eulerian 4-circle diffractometer'
_diffrn_measurement_device_type 'STOE STADIVARI'
_diffrn_measurement_method 'rotation method, \w scans'
_diffrn_radiation_collimation '0.5 mm diameter'
_diffrn_radiation_monochromator 'Graded multilayer mirror'
_diffrn_radiation_polarisn_norm 270
_diffrn_radiation_probe x-ray
_diffrn_radiation_type CuK\a
_diffrn_radiation_wavelength 1.54178
_diffrn_reflns_av_R_equivalents 0.0311
_diffrn_reflns_av_unetI/netI 0.0432
_diffrn_reflns_Laue_measured_fraction_full 0.961
_diffrn_reflns_Laue_measured_fraction_max 0.936
_diffrn_reflns_limit_h_max 21
_diffrn_reflns_limit_h_min -21
_diffrn_reflns_limit_k_max 30
_diffrn_reflns_limit_k_min -30
_diffrn_reflns_limit_l_max 25
_diffrn_reflns_limit_l_min -34
_diffrn_reflns_number 100682
_diffrn_reflns_point_group_measured_fraction_full 0.961
_diffrn_reflns_point_group_measured_fraction_max 0.936
_diffrn_reflns_theta_full 67.679
_diffrn_reflns_theta_max 72.041
_diffrn_reflns_theta_min 2.557
_diffrn_source 'GeniX 3D HF Cu'
_diffrn_source_current 0.600
_diffrn_source_power 0.030
_diffrn_source_voltage 50
_exptl_absorpt_coefficient_mu 2.285
_exptl_crystal_colour colorless
_exptl_crystal_density_diffrn 1.206
_exptl_crystal_description block
_exptl_crystal_F_000 4439
_exptl_crystal_size_max 0.15
_exptl_crystal_size_mid 0.103
_exptl_crystal_size_min 0.08
_refine_diff_density_max 2.028
_refine_diff_density_min -1.039
_refine_diff_density_rms 0.086
_refine_ls_extinction_method none
_refine_ls_goodness_of_fit_ref 1.014
_refine_ls_hydrogen_treatment mixed
_refine_ls_matrix_type full
_refine_ls_number_parameters 2268
_refine_ls_number_reflns 42045
_refine_ls_number_restraints 2321
_refine_ls_restrained_S_all 1.005
_refine_ls_R_factor_all 0.0932
_refine_ls_R_factor_gt 0.0670
_refine_ls_shift/su_max 0.001
_refine_ls_shift/su_mean 0.000
_refine_ls_structure_factor_coef Fsqd
_refine_ls_weighting_details 'w=1/[\s^2^(Fo^2^)+(0.0768P)^2^+36.3683P] where P=(Fo^2^+2Fc^2^)/3'
_refine_ls_weighting_scheme calc
_refine_ls_wR_factor_gt 0.1616
_refine_ls_wR_factor_ref 0.1788
_reflns_Friedel_coverage 0.000
_reflns_number_gt 31137
_reflns_number_total 42045
_reflns_threshold_expression 'I > 2\s(I)'
_cod_data_source_file d1cc02040d2.cif
_cod_data_source_block 4revised
_cod_depositor_comments 'Adding full bibliography for 7128384--7128387.cif.'
_cod_database_code 7128387
_shelx_shelxl_version_number 2018/1
_shelx_space_group_comment
;
The symmetry employed for this shelxl refinement is uniquely defined
by the following loop, which should always be used as a source of
symmetry information in preference to the above space-group names.
They are only intended as comments.
;
_shelx_estimated_absorpt_t_max 0.838
_shelx_estimated_absorpt_t_min 0.726
_olex2_refinement_description
;
1. Fixed Uiso
 At 1.2 times of:
  All C(H) groups, All C(H,H) groups, All C(H,H,H,H) groups
 At 1.5 times of:
  All C(H,H,H) groups
2. Restrained distances
 N6-C15
 1.45 with sigma of 0.02
 N7A-C17A = N7B-C17B = N7A-C16 = N7B-C16 = N7A-C23A = N7B-C23B = N8-C18A
 1.45 with sigma of 0.02
 N8-C18B
 1.45 with sigma of 0.02
 N8-C19A = N8-C19B
 1.45 with sigma of 0.02
 N8-C24A = N8-C24B
 1.45 with sigma of 0.02
 C17A-C18A = C17B-C18B = C19A-C20 = C19B-C20
 1.5 with sigma of 0.02
 C17A-C23A = C17B-C23B = C18A-C19A = C18B-C19B
 -2.4 with sigma of 0.02
 C18A-C24A = C19A-C24A = C18B-C24B = C19B-C24B
 -2.4 with sigma of 0.02
 N8-C18A \\sim N8-C18B
 with sigma of 0.04
 N8-C19A \\sim N8-C19B
 with sigma of 0.04
 C19A-C20 \\sim C19B-C20
 with sigma of 0.04
 Sr1-H1 \\sim Sr2-H1 \\sim Sr1-H2 \\sim Sr3-H2 \\sim Sr2-H3 \\sim Sr3-H3 \\sim
Sr2-H4 \\sim Sr3-H4 \\sim Sr4-
 H5 \\sim Sr5-H5 \\sim Sr4-H6 \\sim Sr6-H6 \\sim Sr5-H7 \\sim Sr6-H7 \\sim
Sr5-H8 \\sim Sr6-H8
 with sigma of 0.02
 Sr2-I4 \\sim Sr3-I4
 with sigma of 0.02
 Sr5-I7 \\sim Sr6-I7
 with sigma of 0.02
3. Rigid body (RIGU) restrains
 All non-hydrogen atoms
 with sigma for 1-2 distances of 0.004 and sigma for 1-3 distances of 0.004
4. Others
 Sof(H16C)=Sof(H16D)=Sof(N7B)=Sof(C17B)=Sof(H17C)=Sof(H17D)=Sof(C18B)=
 Sof(H18C)=Sof(H18D)=Sof(C19B)=Sof(H19C)=Sof(H19D)=Sof(H20C)=Sof(H20D)=
 Sof(C23B)=Sof(H23D)=Sof(H23E)=Sof(H23F)=Sof(C24B)=Sof(H24D)=Sof(H24E)=
 Sof(H24F)=1-FVAR(1)
 Sof(H16A)=Sof(H16B)=Sof(N7A)=Sof(C17A)=Sof(H17A)=Sof(H17B)=Sof(C18A)=
 Sof(H18A)=Sof(H18B)=Sof(C19A)=Sof(H19A)=Sof(H19B)=Sof(H20A)=Sof(H20B)=
 Sof(C23A)=Sof(H23A)=Sof(H23B)=Sof(H23C)=Sof(C24A)=Sof(H24A)=Sof(H24B)=
 Sof(H24C)=FVAR(1)
 Sof(I7)=1-FVAR(2)
 Sof(H7)=FVAR(2)
 Uiso(H1)=Uiso(H2)=Uiso(H3)=Uiso(H4)=Uiso(I4)=Uiso(H5)=Uiso(H6)=Uiso(H7)=
 Uiso(I7)=Uiso(H8)=FVAR(3)
 Uiso(N7A)=Uiso(C17A)=Uiso(C18A)=Uiso(C19A)=Uiso(N7B)=Uiso(C17B)=Uiso(C18B)=
 Uiso(C19B)=Uiso(C23A)=Uiso(C24A)=Uiso(C23B)=Uiso(C24B)=FVAR(4)
 Sof(I4)=1-FVAR(5)
 Sof(H4)=FVAR(5)
5.a Secondary CH2 refined with riding coordinates:
 C1(H1A,H1B), C2(H2A,H2B), C3(H3A,H3B), C4(H4A,H4B), C5(H5A,H5B), C6(H6A,H6B),
 C7(H7A,H7B), C8(H8A,H8B), C13(H13A,H13B), C14(H14A,H14B), C15(H15A,H15B),
 C16(H16A,H16B), C16(H16C,H16D), C17A(H17A,H17B), C18A(H18A,H18B), C19A(H19A,
 H19B), C17B(H17C,H17D), C18B(H18C,H18D), C19B(H19C,H19D), C20(H20A,H20B),
 C20(H20C,H20D), C25(H25A,H25B), C26(H26A,H26B), C27(H27A,H27B), C28(H28A,H28B),
  C29(H29A,H29B), C30(H30A,H30B), C31(H31A,H31B), C32(H32A,H32B), C37(H37A,
 H37B), C38(H38A,H38B), C39(H39A,H39B), C40(H40A,H40B), C105(H10J,H10K),
 C106(H10L,H10M), C107(H10N,H10O), C108(H10P,H10Q), C109(H10R,H10S), C110(H11D,
 H11E), C111(H11F,H11G), C112(H11H,H11I), C117(H11V,H11W), C118(H11X,H11Y),
 C119(H11Z,H19Z), C120(H12D,H12E), C121(H12F,H12G), C122(H12H,H12I), C123(H12J,
 H12K), C124(H12L,H12M), C129(H12Z,H19Y), C130(H13C,H13D), C131(H13E,H13F),
 C132(H13G,H13H), C133(H13I,H13J), C134(H13K,H13L), C135(H13M,H13N), C136(H13O,
 H13P), C141(H14F,H14G), C142(H14H,H14I), C143(H14J,H14K), C144(H14L,H14M)
5.b Me refined with riding coordinates:
 C23A(H23A,H23B,H23C), C24A(H24A,H24B,H24C), C23B(H23D,H23E,H23F), C24B(H24D,
 H24E,H24F)
5.c Aromatic/amide H refined with riding coordinates:
 C42(H42), C44(H44), C46(H46), C50(H50), C52(H52), C54(H54), C58(H58),
 C60(H60), C62(H62), C66(H66), C68(H68), C70(H70), C74(H74), C76(H76), C78(H78),
  C82(H82), C84(H84), C86(H86), C90(H90), C92(H92), C94(H94), C98(H98),
 C100(H100), C102(H102), C146(H146), C148(H148), C150(H150), C154(H154),
 C156(H156), C158(H158), C162(H162), C164(H164), C166(H166), C170(H170),
 C172(H172), C174(H174), C178(H178), C180(H180), C182(H182), C186(H186),
 C188(H188), C190(H190), C194(H194), C196(H196), C198(H198), C202(H202),
 C204(H204), C206(H206)
5.d Idealised Me refined as rotating group:
 C9(H9A,H9B,H9C), C10(H10A,H10B,H10C), C11(H11A,H11B,H11C), C12(H12A,H12B,
 H12C), C21(H21A,H21B,H21C), C22(H22A,H22B,H22C), C33(H33A,H33B,H33C), C34(H34A,
 H34B,H34C), C35(H35A,H35B,H35C), C36(H36A,H36B,H36C), C47(H47A,H47B,H47C),
 C48(H48A,H48B,H48C), C55(H55A,H55B,H55C), C56(H56A,H56B,H56C), C63(H63A,H63B,
 H63C), C64(H64A,H64B,H64C), C71(H71A,H71B,H71C), C72(H72A,H72B,H72C), C79(H79A,
 H79B,H79C), C80(H80A,H80B,H80C), C87(H87A,H87B,H87C), C88(H88A,H88B,H88C),
 C95(H95A,H95B,H95C), C96(H96A,H96B,H96C), C103(H10D,H10E,H10F), C104(H10G,H10H,
 H10I), C113(H11J,H11K,H11L), C114(H11M,H11N,H11O), C115(H11P,H11Q,H11R),
 C116(H11S,H11T,H11U), C125(H12N,H12O,H12P), C126(H12Q,H12R,H12S), C127(H12T,
 H12U,H12V), C128(H12W,H12X,H12Y), C137(H13Q,H13R,H13S), C138(H13T,H13U,H13V),
 C139(H13W,H13X,H13Y), C140(H14C,H14D,H14E), C151(H15C,H15D,H15E), C152(H15F,
 H15G,H15H), C159(H15I,H15J,H15K), C160(H16E,H16F,H16G), C167(H16H,H16I,H16J),
 C168(H16K,H16L,H16M), C175(H17E,H17F,H17G), C176(H17H,H17I,H17J), C183(H18E,
 H18F,H18G), C184(H18H,H18I,H18J), C191(H19E,H19F,H19G), C192(H19H,H19I,H19J),
 C199(H19K,H19L,H19M), C200(H20E,H20F,H20G), C207(H20H,H20I,H20J), C208(H20K,
 H20L,H20M)
;
_olex2_submission_special_instructions 'No special instructions were received'

loop_
_space_group_symop_operation_xyz
'x, y, z'
'-x, -y, -z'

loop_
_atom_site_label
_atom_site_type_symbol
_atom_site_fract_x
_atom_site_fract_y
_atom_site_fract_z
_atom_site_U_iso_or_equiv
_atom_site_adp_type
_atom_site_occupancy
_atom_site_site_symmetry_order
_atom_site_calc_flag
_atom_site_refinement_flags_posn
_atom_site_refinement_flags_adp
_atom_site_refinement_flags_occupancy
_atom_site_disorder_assembly
_atom_site_disorder_group
Sr1 Sr 0.62929(2) 0.81364(2) 0.84484(2) 0.03290(10) Uani 1 1 d D U . . .
H1 H 0.689(2) 0.800(3) 0.7642(5) 0.068(3) Uiso 1 1 d D . . . .
H2 H 0.510(2) 0.761(2) 0.8110(11) 0.068(3) Uiso 1 1 d D . . . .
Sr2 Sr 0.63394(2) 0.76771(2) 0.67971(2) 0.03541(11) Uani 1 1 d D U . . .
H3 H 0.4975(13) 0.7865(17) 0.699(2) 0.068(3) Uiso 1 1 d D . . . .
H4 H 0.5742(17) 0.6847(12) 0.694(2) 0.068(3) Uiso 0.9673(14) 1 d D . P A 1
I4 I 0.6223(7) 0.6669(6) 0.7261(5) 0.068(3) Uiso 0.0327(14) 1 d D U P A 2
Sr3 Sr 0.44605(2) 0.71387(2) 0.73061(2) 0.03624(11) Uani 1 1 d D U . . .
O1 O 0.5641(2) 0.90380(16) 0.83620(14) 0.0462(8) Uani 1 1 d . U . . .
N1 N 0.6868(3) 0.8952(2) 0.93605(17) 0.0534(11) Uani 1 1 d . U . . .
N2 N 0.7896(2) 0.8085(2) 0.86401(17) 0.0495(11) Uani 1 1 d . U . . .
N3 N 0.6721(3) 0.71590(19) 0.85844(18) 0.0480(11) Uani 1 1 d . U . . .
N4 N 0.5670(2) 0.8026(2) 0.93119(17) 0.0501(11) Uani 1 1 d . U . . .
N5 N 0.7563(3) 0.8438(2) 0.67323(19) 0.0640(14) Uani 1 1 d . U . . .
N6 N 0.7743(4) 0.7160(3) 0.6476(2) 0.0805(18) Uani 1 1 d D U . . .
N8 N 0.6112(3) 0.8209(3) 0.6073(2) 0.083(2) Uani 1 1 d D U . . .
N9 N 0.3832(3) 0.6119(2) 0.6625(2) 0.0641(14) Uani 1 1 d . U . . .
N10 N 0.3159(3) 0.7295(3) 0.67781(19) 0.0580(13) Uani 1 1 d . U . . .
N11 N 0.3130(3) 0.7526(2) 0.78934(18) 0.0565(12) Uani 1 1 d . U . . .
N12 N 0.3812(3) 0.6361(3) 0.7730(2) 0.0639(14) Uani 1 1 d . U . . .
C1 C 0.7766(4) 0.8968(3) 0.9325(3) 0.077(2) Uani 1 1 d . U . . .
H1A H 0.790690 0.919196 0.910720 0.093 Uiso 1 1 calc R . . . .
H1B H 0.797882 0.917667 0.966421 0.093 Uiso 1 1 calc R . . . .
C2 C 0.8130(4) 0.8425(4) 0.9137(2) 0.075(2) Uani 1 1 d . U . . .
H2A H 0.801655 0.820800 0.936458 0.091 Uiso 1 1 calc R . . . .
H2B H 0.869769 0.848822 0.914139 0.091 Uiso 1 1 calc R . . . .
C3 C 0.8049(4) 0.7457(4) 0.8549(3) 0.079(2) Uani 1 1 d . U . . .
H3A H 0.806404 0.725487 0.818158 0.095 Uiso 1 1 calc R . . . .
H3B H 0.856974 0.742825 0.868447 0.095 Uiso 1 1 calc R . . . .
C4 C 0.7520(4) 0.7160(3) 0.8753(4) 0.081(2) Uani 1 1 d . U . . .
H4A H 0.753878 0.733577 0.912360 0.097 Uiso 1 1 calc R . . . .
H4B H 0.768936 0.675822 0.866542 0.097 Uiso 1 1 calc R . . . .
C5 C 0.6154(5) 0.7062(3) 0.8959(3) 0.078(2) Uani 1 1 d . U . . .
H5A H 0.565304 0.693312 0.878303 0.093 Uiso 1 1 calc R . . . .
H5B H 0.634848 0.674388 0.906117 0.093 Uiso 1 1 calc R . . . .
C6 C 0.6009(4) 0.7546(3) 0.9410(3) 0.0681(18) Uani 1 1 d . U . . .
H6A H 0.565721 0.741971 0.962865 0.082 Uiso 1 1 calc R . . . .
H6B H 0.650311 0.767223 0.959489 0.082 Uiso 1 1 calc R . . . .
C7 C 0.5880(4) 0.8596(4) 0.9757(2) 0.0709(18) Uani 1 1 d . U . . .
H7A H 0.553934 0.890330 0.973147 0.085 Uiso 1 1 calc R . . . .
H7B H 0.575952 0.853574 1.007708 0.085 Uiso 1 1 calc R . . . .
C8 C 0.6672(4) 0.8795(3) 0.9781(3) 0.0684(17) Uani 1 1 d . U . . .
H8A H 0.675108 0.913018 1.009081 0.082 Uiso 1 1 calc R . . . .
H8B H 0.702019 0.848815 0.979798 0.082 Uiso 1 1 calc R . . . .
C9 C 0.6629(3) 0.9536(2) 0.9425(2) 0.0522(14) Uani 1 1 d . U . . .
H9A H 0.684682 0.965301 0.915516 0.078 Uiso 1 1 calc GR . . . .
H9B H 0.681729 0.979714 0.974983 0.078 Uiso 1 1 calc GR . . . .
H9C H 0.606305 0.954838 0.941226 0.078 Uiso 1 1 calc GR . . . .
C10 C 0.8358(3) 0.8242(3) 0.8280(2) 0.0560(15) Uani 1 1 d . U . . .
H10A H 0.820709 0.800047 0.793946 0.084 Uiso 1 1 calc GR . . . .
H10B H 0.890662 0.818643 0.833670 0.084 Uiso 1 1 calc GR . . . .
H10C H 0.827268 0.864560 0.832177 0.084 Uiso 1 1 calc GR . . . .
C11 C 0.6562(4) 0.6710(3) 0.8092(2) 0.0552(14) Uani 1 1 d . U . . .
H11A H 0.693747 0.674744 0.784587 0.083 Uiso 1 1 calc GR . . . .
H11B H 0.603758 0.675614 0.797883 0.083 Uiso 1 1 calc GR . . . .
H11C H 0.660536 0.633081 0.812410 0.083 Uiso 1 1 calc GR . . . .
C12 C 0.4829(3) 0.7974(3) 0.9273(2) 0.0473(13) Uani 1 1 d . U . . .
H12A H 0.461296 0.833206 0.926048 0.071 Uiso 1 1 calc GR . . . .
H12B H 0.462546 0.789560 0.956642 0.071 Uiso 1 1 calc GR . . . .
H12C H 0.468245 0.765777 0.896735 0.071 Uiso 1 1 calc GR . . . .
C13 C 0.8203(5) 0.8155(4) 0.6471(3) 0.095(2) Uani 1 1 d . U . . .
H13A H 0.808873 0.801275 0.610658 0.114 Uiso 1 1 calc R . . . .
H13B H 0.865131 0.842270 0.653422 0.114 Uiso 1 1 calc R . . . .
C14 C 0.8379(4) 0.7696(5) 0.6628(4) 0.104(3) Uani 1 1 d . U . . .
H14A H 0.843999 0.784314 0.699794 0.125 Uiso 1 1 calc R . . . .
H14B H 0.888543 0.754318 0.648528 0.125 Uiso 1 1 calc R . . . .
C15 C 0.7830(6) 0.6863(5) 0.5975(3) 0.112(3) Uani 1 1 d D U . . .
H15A H 0.826373 0.659274 0.592190 0.135 Uiso 1 1 calc R . . . .
H15B H 0.794107 0.713176 0.579202 0.135 Uiso 1 1 calc R . . . .
C16 C 0.7135(5) 0.6563(4) 0.5801(3) 0.103(3) Uani 1 1 d D U . . .
H16A H 0.724405 0.628053 0.546575 0.123 Uiso 0.279(9) 1 calc R . P A 1
H16B H 0.702263 0.634031 0.602380 0.123 Uiso 0.279(9) 1 calc R . P A 1
H16C H 0.703611 0.630759 0.599714 0.123 Uiso 0.721(9) 1 calc R . P A 2
H16D H 0.720889 0.631568 0.544743 0.123 Uiso 0.721(9) 1 calc R . P A 2
N7A N 0.6508(10) 0.6804(8) 0.5756(10) 0.0674(10) Uiso 0.279(9) 1 d D U P A 1
C17A C 0.6073(14) 0.7279(8) 0.5748(10) 0.0674(10) Uiso 0.279(9) 1 d D U P A 1
H17A H 0.611127 0.749692 0.611167 0.081 Uiso 0.279(9) 1 calc R . P A 1
H17B H 0.555822 0.708845 0.570990 0.081 Uiso 0.279(9) 1 calc R . P A 1
C18A C 0.5827(15) 0.7776(7) 0.5587(8) 0.0674(10) Uiso 0.279(9) 1 d D U P A 1
H18A H 0.610831 0.779694 0.529023 0.081 Uiso 0.279(9) 1 calc R . P A 1
H18B H 0.526132 0.778767 0.553689 0.081 Uiso 0.279(9) 1 calc R . P A 1
C19A C 0.6884(10) 0.8360(10) 0.5937(7) 0.0674(10) Uiso 0.279(9) 1 d D U P A 1
H19A H 0.684866 0.851671 0.565965 0.081 Uiso 0.279(9) 1 calc R . P A 1
H19B H 0.722168 0.802126 0.583340 0.081 Uiso 0.279(9) 1 calc R . P A 1
N7B N 0.6324(5) 0.6960(4) 0.5825(4) 0.0674(10) Uiso 0.721(9) 1 d D U P A 2
C17B C 0.6458(6) 0.7171(4) 0.5438(4) 0.0674(10) Uiso 0.721(9) 1 d D U P A 2
H17C H 0.636111 0.687830 0.510333 0.081 Uiso 0.721(9) 1 calc R . P A 2
H17D H 0.698615 0.733554 0.545220 0.081 Uiso 0.721(9) 1 calc R . P A 2
C18B C 0.5863(7) 0.7615(4) 0.5572(4) 0.0674(10) Uiso 0.721(9) 1 d D U P A 2
H18C H 0.537746 0.744790 0.565032 0.081 Uiso 0.721(9) 1 calc R . P A 2
H18D H 0.575864 0.773474 0.527828 0.081 Uiso 0.721(9) 1 calc R . P A 2
C19B C 0.6736(5) 0.8535(4) 0.5978(4) 0.0674(10) Uiso 0.721(9) 1 d D U P A 2
H19C H 0.706738 0.827894 0.571373 0.081 Uiso 0.721(9) 1 calc R . P A 2
H19D H 0.652651 0.882907 0.584928 0.081 Uiso 0.721(9) 1 calc R . P A 2
C20 C 0.7190(6) 0.8807(3) 0.6407(3) 0.101(3) Uani 1 1 d D U . . .
H20A H 0.676759 0.905290 0.659371 0.121 Uiso 0.279(9) 1 calc R . P A 1
H20B H 0.758903 0.905147 0.632674 0.121 Uiso 0.279(9) 1 calc R . P A 1
H20C H 0.686947 0.910933 0.663890 0.121 Uiso 0.721(9) 1 calc R . P A 2
H20D H 0.762373 0.900388 0.630229 0.121 Uiso 0.721(9) 1 calc R . P A 2
C21 C 0.7789(3) 0.8860(3) 0.7221(2) 0.0510(14) Uani 1 1 d . U . . .
H21A H 0.735626 0.911613 0.735687 0.077 Uiso 1 1 calc GR . . . .
H21B H 0.823659 0.908516 0.717774 0.077 Uiso 1 1 calc GR . . . .
H21C H 0.792594 0.865930 0.745301 0.077 Uiso 1 1 calc GR . . . .
C22 C 0.7857(4) 0.6813(3) 0.6805(3) 0.0719(19) Uani 1 1 d . U . . .
H22A H 0.787597 0.706641 0.715632 0.108 Uiso 1 1 calc GR . . . .
H22B H 0.834387 0.660506 0.672006 0.108 Uiso 1 1 calc GR . . . .
H22C H 0.742586 0.653818 0.675656 0.108 Uiso 1 1 calc GR . . . .
C23A C 0.5819(14) 0.6393(9) 0.5743(11) 0.0674(10) Uiso 0.279(9) 1 d D U P A 1
H23A H 0.533295 0.657625 0.570815 0.101 Uiso 0.279(9) 1 calc R . P A 1
H23B H 0.587463 0.603687 0.545712 0.101 Uiso 0.279(9) 1 calc R . P A 1
H23C H 0.581306 0.630521 0.605503 0.101 Uiso 0.279(9) 1 calc R . P A 1
C24A C 0.5531(15) 0.8682(11) 0.6298(14) 0.0674(10) Uiso 0.279(9) 1 d D U P A 1
H24A H 0.504722 0.851307 0.636791 0.101 Uiso 0.279(9) 1 calc R . P A 1
H24B H 0.574216 0.895426 0.661138 0.101 Uiso 0.279(9) 1 calc R . P A 1
H24C H 0.542829 0.888216 0.606065 0.101 Uiso 0.279(9) 1 calc R . P A 1
C23B C 0.5619(6) 0.6601(4) 0.5739(4) 0.0674(10) Uiso 0.721(9) 1 d D U P A 2
H23D H 0.554607 0.646044 0.602064 0.101 Uiso 0.721(9) 1 calc R . P A 2
H23E H 0.517173 0.682842 0.571293 0.101 Uiso 0.721(9) 1 calc R . P A 2
H23F H 0.566875 0.627404 0.542744 0.101 Uiso 0.721(9) 1 calc R . P A 2
C24B C 0.5419(6) 0.8571(5) 0.6231(6) 0.0674(10) Uiso 0.721(9) 1 d D U P A 2
H24D H 0.499292 0.834216 0.629529 0.101 Uiso 0.721(9) 1 calc R . P A 2
H24E H 0.553974 0.889440 0.653718 0.101 Uiso 0.721(9) 1 calc R . P A 2
H24F H 0.526622 0.871750 0.596347 0.101 Uiso 0.721(9) 1 calc R . P A 2
C25 C 0.3287(5) 0.6302(4) 0.6287(3) 0.106(3) Uani 1 1 d . U . . .
H25A H 0.360422 0.637453 0.602453 0.128 Uiso 1 1 calc R . . . .
H25B H 0.294182 0.597078 0.611616 0.128 Uiso 1 1 calc R . . . .
C26 C 0.2827(6) 0.6770(4) 0.6489(4) 0.106(3) Uani 1 1 d . U . . .
H26A H 0.243569 0.666640 0.669917 0.127 Uiso 1 1 calc R . . . .
H26B H 0.254302 0.683256 0.620803 0.127 Uiso 1 1 calc R . . . .
C27 C 0.2573(4) 0.7651(5) 0.7154(3) 0.097(3) Uani 1 1 d . U . . .
H27A H 0.272989 0.805925 0.724352 0.117 Uiso 1 1 calc R . . . .
H27B H 0.206616 0.760412 0.697945 0.117 Uiso 1 1 calc R . . . .
C28 C 0.2460(4) 0.7542(5) 0.7601(3) 0.094(3) Uani 1 1 d . U . . .
H28A H 0.218344 0.716835 0.751878 0.113 Uiso 1 1 calc R . . . .
H28B H 0.211209 0.783890 0.781427 0.113 Uiso 1 1 calc R . . . .
C29 C 0.3031(5) 0.7144(4) 0.8211(3) 0.090(2) Uani 1 1 d . U . . .
H29A H 0.342508 0.726205 0.848320 0.108 Uiso 1 1 calc R . . . .
H29B H 0.251727 0.722115 0.837219 0.108 Uiso 1 1 calc R . . . .
C30 C 0.3087(5) 0.6544(4) 0.7967(3) 0.091(2) Uani 1 1 d . U . . .
H30A H 0.266954 0.641608 0.771121 0.109 Uiso 1 1 calc R . . . .
H30B H 0.299732 0.635178 0.821724 0.109 Uiso 1 1 calc R . . . .
C31 C 0.3707(6) 0.5789(4) 0.7322(4) 0.110(3) Uani 1 1 d . U . . .
H31A H 0.421411 0.559668 0.726529 0.132 Uiso 1 1 calc R . . . .
H31B H 0.335217 0.555263 0.744788 0.132 Uiso 1 1 calc R . . . .
C32 C 0.3427(6) 0.5783(4) 0.6866(3) 0.104(3) Uani 1 1 d . U . . .
H32A H 0.288484 0.591461 0.691320 0.125 Uiso 1 1 calc R . . . .
H32B H 0.341513 0.538057 0.663585 0.125 Uiso 1 1 calc R . . . .
C33 C 0.4444(4) 0.5781(3) 0.6314(3) 0.090(3) Uani 1 1 d . U . . .
H33A H 0.470516 0.600772 0.613637 0.134 Uiso 1 1 calc GR . . . .
H33B H 0.421950 0.543222 0.606945 0.134 Uiso 1 1 calc GR . . . .
H33C H 0.481949 0.567624 0.652715 0.134 Uiso 1 1 calc GR . . . .
C34 C 0.3383(4) 0.7624(4) 0.6459(3) 0.088(3) Uani 1 1 d . U . . .
H34A H 0.359277 0.799864 0.666865 0.133 Uiso 1 1 calc GR . . . .
H34B H 0.292962 0.767856 0.627279 0.133 Uiso 1 1 calc GR . . . .
H34C H 0.377897 0.741591 0.622285 0.133 Uiso 1 1 calc GR . . . .
C35 C 0.3324(4) 0.8105(3) 0.8229(3) 0.072(2) Uani 1 1 d . U . . .
H35A H 0.382511 0.810334 0.839162 0.108 Uiso 1 1 calc GR . . . .
H35B H 0.292373 0.823499 0.848591 0.108 Uiso 1 1 calc GR . . . .
H35C H 0.335126 0.836558 0.803574 0.108 Uiso 1 1 calc GR . . . .
C36 C 0.4376(5) 0.6285(4) 0.8092(3) 0.093(3) Uani 1 1 d . U . . .
H36A H 0.485726 0.613432 0.791804 0.140 Uiso 1 1 calc GR . . . .
H36B H 0.416415 0.601396 0.824328 0.140 Uiso 1 1 calc GR . . . .
H36C H 0.448084 0.665496 0.835435 0.140 Uiso 1 1 calc GR . . . .
C37 C 0.4907(3) 0.8960(2) 0.8082(2) 0.0504(13) Uani 1 1 d . U . . .
H37A H 0.446823 0.908570 0.831566 0.060 Uiso 1 1 calc R . . . .
H37B H 0.482383 0.855174 0.787641 0.060 Uiso 1 1 calc R . . . .
C38 C 0.4967(4) 0.9321(3) 0.7751(2) 0.0610(16) Uani 1 1 d . U . . .
H38A H 0.473685 0.970287 0.791395 0.073 Uiso 1 1 calc R . . . .
H38B H 0.470627 0.913104 0.742380 0.073 Uiso 1 1 calc R . . . .
C39 C 0.5826(4) 0.9372(3) 0.7688(2) 0.0536(14) Uani 1 1 d . U . . .
H39A H 0.596211 0.971697 0.760280 0.064 Uiso 1 1 calc R . . . .
H39B H 0.603026 0.902764 0.742782 0.064 Uiso 1 1 calc R . . . .
C40 C 0.6119(3) 0.9423(3) 0.8205(2) 0.0513(13) Uani 1 1 d . U . . .
H40A H 0.666896 0.931286 0.819339 0.062 Uiso 1 1 calc R . . . .
H40B H 0.607007 0.982181 0.843970 0.062 Uiso 1 1 calc R . . . .
B1 B 0.0822(3) 0.8701(2) 0.6112(2) 0.0337(11) Uani 1 1 d . U . . .
C41 C -0.0282(2) 0.2676(2) 0.10059(17) 0.0305(9) Uani 1 1 d . U . . .
C42 C 0.0220(2) 0.24660(19) 0.05966(16) 0.0290(9) Uani 1 1 d . U . . .
H42 H 0.058226 0.272343 0.053254 0.035 Uiso 1 1 calc R . . . .
C43 C 0.0207(3) 0.1893(2) 0.02800(17) 0.0316(9) Uani 1 1 d . U . . .
C44 C -0.0303(3) 0.1511(2) 0.03800(17) 0.0343(10) Uani 1 1 d . U . . .
H44 H -0.030952 0.111902 0.017090 0.041 Uiso 1 1 calc R . . . .
C45 C -0.0805(3) 0.1695(2) 0.07842(18) 0.0371(10) Uani 1 1 d . U . . .
C46 C -0.0783(3) 0.2270(2) 0.10871(17) 0.0340(10) Uani 1 1 d . U . . .
H46 H -0.112543 0.239318 0.136327 0.041 Uiso 1 1 calc R . . . .
C47 C 0.0741(3) 0.1684(2) -0.01647(19) 0.0417(12) Uani 1 1 d . U . . .
H47A H 0.095877 0.201302 -0.023784 0.063 Uiso 1 1 calc GR . . . .
H47B H 0.044872 0.143736 -0.045768 0.063 Uiso 1 1 calc GR . . . .
H47C H 0.116081 0.146451 -0.008672 0.063 Uiso 1 1 calc GR . . . .
C48 C -0.1378(4) 0.1279(2) 0.0881(2) 0.0528(15) Uani 1 1 d . U . . .
H48A H -0.184910 0.125926 0.068196 0.079 Uiso 1 1 calc GR . . . .
H48B H -0.150668 0.140969 0.123843 0.079 Uiso 1 1 calc GR . . . .
H48C H -0.114802 0.089759 0.078575 0.079 Uiso 1 1 calc GR . . . .
C49 C -0.0641(3) 0.3477(2) 0.19172(17) 0.0329(9) Uani 1 1 d . U . . .
C50 C -0.0401(3) 0.3146(2) 0.21981(18) 0.0359(10) Uani 1 1 d . U . . .
H50 H -0.012213 0.280670 0.203386 0.043 Uiso 1 1 calc R . . . .
C51 C -0.0551(3) 0.3286(2) 0.27113(19) 0.0386(11) Uani 1 1 d . U . . .
C52 C -0.0953(3) 0.3788(2) 0.29493(17) 0.0359(10) Uani 1 1 d . U . . .
H52 H -0.105980 0.389414 0.329741 0.043 Uiso 1 1 calc R . . . .
C53 C -0.1199(3) 0.4135(2) 0.26878(18) 0.0347(10) Uani 1 1 d . U . . .
C54 C -0.1051(3) 0.3969(2) 0.21763(17) 0.0336(10) Uani 1 1 d . U . . .
H54 H -0.123837 0.420086 0.199524 0.040 Uiso 1 1 calc R . . . .
C55 C -0.0263(4) 0.2916(2) 0.2998(2) 0.0481(13) Uani 1 1 d . U . . .
H55A H -0.015221 0.315595 0.334643 0.072 Uiso 1 1 calc GR . . . .
H55B H 0.021030 0.272396 0.284291 0.072 Uiso 1 1 calc GR . . . .
H55C H -0.065984 0.262798 0.299198 0.072 Uiso 1 1 calc GR . . . .
C56 C -0.1589(3) 0.4699(2) 0.2954(2) 0.0467(13) Uani 1 1 d . U . . .
H56A H -0.123612 0.501689 0.296894 0.070 Uiso 1 1 calc GR . . . .
H56B H -0.172298 0.472023 0.329574 0.070 Uiso 1 1 calc GR . . . .
H56C H -0.206110 0.472543 0.277053 0.070 Uiso 1 1 calc GR . . . .
C57 C -0.0990(3) 0.3652(2) 0.10652(17) 0.0326(9) Uani 1 1 d . U . . .
C58 C -0.1695(3) 0.3366(2) 0.08854(18) 0.0359(10) Uani 1 1 d . U . . .
H58 H -0.176733 0.298679 0.088746 0.043 Uiso 1 1 calc R . . . .
C59 C -0.2292(3) 0.3615(2) 0.07046(19) 0.0418(11) Uani 1 1 d . U . . .
C60 C -0.2182(3) 0.4164(2) 0.06863(19) 0.0439(12) Uani 1 1 d . U . . .
H60 H -0.258268 0.433652 0.055885 0.053 Uiso 1 1 calc R . . . .
C61 C -0.1490(3) 0.4464(2) 0.08531(19) 0.0414(11) Uani 1 1 d . U . . .
C62 C -0.0917(3) 0.4208(2) 0.10424(17) 0.0358(10) Uani 1 1 d . U . . .
H62 H -0.045119 0.441825 0.116310 0.043 Uiso 1 1 calc R . . . .
C63 C -0.3058(3) 0.3291(3) 0.0539(2) 0.0540(14) Uani 1 1 d . U . . .
H63A H -0.343093 0.341948 0.081296 0.081 Uiso 1 1 calc GR . . . .
H63B H -0.297412 0.287865 0.045433 0.081 Uiso 1 1 calc GR . . . .
H63C H -0.326001 0.336632 0.024436 0.081 Uiso 1 1 calc GR . . . .
C64 C -0.1366(4) 0.5066(3) 0.0836(2) 0.0549(14) Uani 1 1 d . U . . .
H64A H -0.092834 0.525221 0.105492 0.082 Uiso 1 1 calc GR . . . .
H64B H -0.183372 0.529050 0.095129 0.082 Uiso 1 1 calc GR . . . .
H64C H -0.125475 0.504365 0.049100 0.082 Uiso 1 1 calc GR . . . .
C65 C 0.0509(3) 0.3702(2) 0.13922(19) 0.0358(10) Uani 1 1 d . U . . .
C66 C 0.0853(3) 0.3827(2) 0.0992(2) 0.0397(11) Uani 1 1 d . U . . .
H66 H 0.059779 0.369863 0.067483 0.048 Uiso 1 1 calc R . . . .
C67 C 0.1553(3) 0.4132(2) 0.1038(2) 0.0450(12) Uani 1 1 d . U . . .
C68 C 0.1916(3) 0.4332(2) 0.1507(2) 0.0483(12) Uani 1 1 d . U . . .
H68 H 0.238418 0.454934 0.154703 0.058 Uiso 1 1 calc R . . . .
C69 C 0.1609(3) 0.4222(2) 0.1918(2) 0.0470(12) Uani 1 1 d . U . . .
C70 C 0.0920(3) 0.3906(2) 0.1849(2) 0.0405(11) Uani 1 1 d . U . . .
H70 H 0.071566 0.382290 0.212846 0.049 Uiso 1 1 calc R . . . .
C71 C 0.1900(4) 0.4245(2) 0.0594(2) 0.0577(15) Uani 1 1 d . U . . .
H71A H 0.215461 0.389821 0.037797 0.087 Uiso 1 1 calc GR . . . .
H71B H 0.228042 0.455926 0.071072 0.087 Uiso 1 1 calc GR . . . .
H71C H 0.148977 0.435037 0.040252 0.087 Uiso 1 1 calc GR . . . .
C72 C 0.2013(3) 0.4429(3) 0.2423(2) 0.0614(16) Uani 1 1 d . U . . .
H72A H 0.224223 0.410152 0.248928 0.092 Uiso 1 1 calc GR . . . .
H72B H 0.163730 0.461164 0.268483 0.092 Uiso 1 1 calc GR . . . .
H72C H 0.242116 0.470635 0.242278 0.092 Uiso 1 1 calc GR . . . .
B2 B 0.4041(3) 0.3609(2) 0.6225(2) 0.0343(11) Uani 1 1 d . U . . .
C73 C 0.3357(3) 0.39186(19) 0.60031(17) 0.0350(10) Uani 1 1 d . U . . .
C74 C 0.2564(3) 0.3857(2) 0.60940(17) 0.0363(10) Uani 1 1 d . U . . .
H74 H 0.242525 0.364009 0.630040 0.044 Uiso 1 1 calc R . . . .
C75 C 0.1973(3) 0.4099(2) 0.58975(19) 0.0444(12) Uani 1 1 d . U . . .
C76 C 0.2171(4) 0.4425(2) 0.5606(2) 0.0539(13) Uani 1 1 d . U . . .
H76 H 0.177520 0.459739 0.547400 0.065 Uiso 1 1 calc R . . . .
C77 C 0.2935(4) 0.4503(2) 0.5502(2) 0.0485(13) Uani 1 1 d . U . . .
C78 C 0.3517(3) 0.4253(2) 0.57056(18) 0.0401(11) Uani 1 1 d . U . . .
H78 H 0.404176 0.431427 0.563714 0.048 Uiso 1 1 calc R . . . .
C79 C 0.1133(3) 0.4015(3) 0.6007(2) 0.0576(15) Uani 1 1 d . U . . .
H79A H 0.109005 0.371340 0.615730 0.086 Uiso 1 1 calc GR . . . .
H79B H 0.083138 0.390265 0.569406 0.086 Uiso 1 1 calc GR . . . .
H79C H 0.093351 0.437423 0.624114 0.086 Uiso 1 1 calc GR . . . .
C80 C 0.3154(5) 0.4849(3) 0.5168(2) 0.0707(19) Uani 1 1 d . U . . .
H80A H 0.368001 0.500559 0.525232 0.106 Uiso 1 1 calc GR . . . .
H80B H 0.279069 0.516423 0.522132 0.106 Uiso 1 1 calc GR . . . .
H80C H 0.313152 0.459950 0.481566 0.106 Uiso 1 1 calc GR . . . .
C81 C 0.4881(3) 0.3867(2) 0.61228(19) 0.0372(10) Uani 1 1 d . U . . .
C82 C 0.5247(3) 0.3657(2) 0.56598(19) 0.0401(11) Uani 1 1 d . U . . .
H82 H 0.503950 0.332119 0.541449 0.048 Uiso 1 1 calc R . . . .
C83 C 0.5905(3) 0.3915(2) 0.5537(2) 0.0451(12) Uani 1 1 d . U . . .
C84 C 0.6216(3) 0.4401(3) 0.5891(2) 0.0492(13) Uani 1 1 d . U . . .
H84 H 0.665630 0.458401 0.580999 0.059 Uiso 1 1 calc R . . . .
C85 C 0.5896(3) 0.4623(3) 0.6358(2) 0.0534(14) Uani 1 1 d . U . . .
C86 C 0.5232(3) 0.4352(2) 0.6468(2) 0.0430(12) Uani 1 1 d . U . . .
H86 H 0.501334 0.450740 0.679233 0.052 Uiso 1 1 calc R . . . .
C87 C 0.6263(4) 0.3681(3) 0.5024(2) 0.0624(16) Uani 1 1 d . U . . .
H87A H 0.621432 0.396257 0.485284 0.094 Uiso 1 1 calc GR . . . .
H87B H 0.599501 0.332410 0.482705 0.094 Uiso 1 1 calc GR . . . .
H87C H 0.681148 0.360458 0.505855 0.094 Uiso 1 1 calc GR . . . .
C88 C 0.6258(4) 0.5145(3) 0.6751(3) 0.082(2) Uani 1 1 d . U . . .
H88A H 0.607337 0.549339 0.670087 0.123 Uiso 1 1 calc GR . . . .
H88B H 0.682296 0.512875 0.672068 0.123 Uiso 1 1 calc GR . . . .
H88C H 0.611267 0.514931 0.708655 0.123 Uiso 1 1 calc GR . . . .
C89 C 0.3996(3) 0.28996(19) 0.59498(17) 0.0314(9) Uani 1 1 d . U . . .
C90 C 0.3328(3) 0.2587(2) 0.57302(17) 0.0339(10) Uani 1 1 d . U . . .
H90 H 0.287720 0.279371 0.570985 0.041 Uiso 1 1 calc R . . . .
C91 C 0.3287(3) 0.1985(2) 0.55384(17) 0.0378(10) Uani 1 1 d . U . . .
C92 C 0.3950(3) 0.1681(2) 0.55544(18) 0.0408(11) Uani 1 1 d . U . . .
H92 H 0.393075 0.127353 0.543047 0.049 Uiso 1 1 calc R . . . .
C93 C 0.4640(3) 0.1961(2) 0.57478(19) 0.0402(11) Uani 1 1 d . U . . .
C94 C 0.4647(3) 0.2563(2) 0.59362(18) 0.0371(10) Uani 1 1 d . U . . .
H94 H 0.512341 0.275392 0.606272 0.044 Uiso 1 1 calc R . . . .
C95 C 0.2554(3) 0.1665(2) 0.5317(2) 0.0468(13) Uani 1 1 d . U . . .
H95A H 0.210781 0.190301 0.546029 0.070 Uiso 1 1 calc GR . . . .
H95B H 0.252259 0.130847 0.539393 0.070 Uiso 1 1 calc GR . . . .
H95C H 0.255446 0.157377 0.495227 0.070 Uiso 1 1 calc GR . . . .
C96 C 0.5356(4) 0.1627(2) 0.5755(2) 0.0545(14) Uani 1 1 d . U . . .
H96A H 0.581055 0.183710 0.569963 0.082 Uiso 1 1 calc GR . . . .
H96B H 0.531902 0.125151 0.548912 0.082 Uiso 1 1 calc GR . . . .
H96C H 0.540440 0.157462 0.608148 0.082 Uiso 1 1 calc GR . . . .
C97 C 0.3965(3) 0.37671(19) 0.68448(17) 0.0331(10) Uani 1 1 d . U . . .
C98 C 0.3448(3) 0.41619(19) 0.71513(17) 0.0342(10) Uani 1 1 d . U . . .
H98 H 0.308444 0.433453 0.699629 0.041 Uiso 1 1 calc R . . . .
C99 C 0.3440(3) 0.4315(2) 0.76749(18) 0.0366(10) Uani 1 1 d . U . . .
C100 C 0.3982(3) 0.4077(2) 0.79015(19) 0.0404(11) Uani 1 1 d . U . . .
H100 H 0.398920 0.418051 0.825664 0.049 Uiso 1 1 calc R . . . .
C101 C 0.4518(3) 0.3688(2) 0.76201(19) 0.0408(11) Uani 1 1 d . U . . .
C102 C 0.4492(3) 0.3537(2) 0.71029(19) 0.0385(11) Uani 1 1 d . U . . .
H102 H 0.484973 0.326328 0.691129 0.046 Uiso 1 1 calc R . . . .
C103 C 0.2856(3) 0.4731(2) 0.7986(2) 0.0484(13) Uani 1 1 d . U . . .
H10D H 0.312712 0.506760 0.821808 0.073 Uiso 1 1 calc GR . . . .
H10E H 0.254866 0.454460 0.817848 0.073 Uiso 1 1 calc GR . . . .
H10F H 0.251387 0.485189 0.776536 0.073 Uiso 1 1 calc GR . . . .
C104 C 0.5115(3) 0.3443(3) 0.7886(2) 0.0577(15) Uani 1 1 d . U . . .
H10G H 0.485134 0.321286 0.805909 0.087 Uiso 1 1 calc GR . . . .
H10H H 0.540495 0.375764 0.813036 0.087 Uiso 1 1 calc GR . . . .
H10I H 0.547227 0.320053 0.763837 0.087 Uiso 1 1 calc GR . . . .
Sr4 Sr 0.11962(3) 0.71892(2) 0.31800(2) 0.04290(12) Uani 1 1 d D U . . .
H5 H -0.001(2) 0.764(2) 0.3112(12) 0.068(3) Uiso 1 1 d D . . . .
H6 H 0.162(2) 0.703(3) 0.2326(8) 0.068(3) Uiso 1 1 d D . . . .
Sr5 Sr -0.07754(2) 0.77124(2) 0.24177(2) 0.03156(10) Uani 1 1 d D U . . .
H7 H 0.032(2) 0.8037(10) 0.204(2) 0.068(3) Uiso 0.9627(15) 1 d D . P B 1
I7 I 0.0868(7) 0.8428(5) 0.2366(5) 0.068(3) Uiso 0.0373(15) 1 d D U P B 2
H8 H -0.0255(16) 0.6879(12) 0.1770(17) 0.068(3) Uiso 1 1 d D . . . .
Sr6 Sr 0.10336(2) 0.71702(2) 0.15955(2) 0.03540(11) Uani 1 1 d D U . . .
O2 O 0.0509(3) 0.61863(18) 0.28226(17) 0.0659(12) Uani 1 1 d . U . . .
N13 N 0.2702(3) 0.6882(3) 0.32579(19) 0.0586(13) Uani 1 1 d . U . . .
N14 N 0.1518(3) 0.6805(3) 0.3995(2) 0.0741(16) Uani 1 1 d . U . . .
N15 N 0.0989(4) 0.7992(4) 0.4160(2) 0.104(2) Uani 1 1 d . U . . .
N16 N 0.2133(4) 0.8113(3) 0.3417(2) 0.0790(17) Uani 1 1 d . U . . .
N17 N -0.1922(3) 0.7622(2) 0.30953(18) 0.0507(11) Uani 1 1 d . U . . .
N18 N -0.1225(2) 0.87567(18) 0.30622(16) 0.0426(10) Uani 1 1 d . U . . .
N19 N -0.1537(2) 0.83713(18) 0.19579(16) 0.0384(9) Uani 1 1 d . U . . .
N20 N -0.2208(3) 0.72373(19) 0.19975(17) 0.0452(10) Uani 1 1 d . U . . .
N21 N 0.0330(3) 0.6639(2) 0.06370(16) 0.0443(10) Uani 1 1 d . U . . .
N22 N 0.1399(2) 0.7675(2) 0.08802(18) 0.0458(10) Uani 1 1 d . U . . .
N23 N 0.2628(3) 0.7120(2) 0.13073(19) 0.0551(12) Uani 1 1 d . U . . .
N24 N 0.1507(3) 0.6088(2) 0.10884(17) 0.0496(11) Uani 1 1 d . U . . .
C105 C 0.2898(5) 0.6773(5) 0.3700(3) 0.105(3) Uani 1 1 d . U . . .
H10J H 0.306790 0.713866 0.395715 0.126 Uiso 1 1 calc R . . . .
H10K H 0.334490 0.651194 0.362872 0.126 Uiso 1 1 calc R . . . .
C106 C 0.2298(4) 0.6528(4) 0.3904(4) 0.094(3) Uani 1 1 d . U . . .
H10L H 0.248899 0.651082 0.422885 0.112 Uiso 1 1 calc R . . . .
H10M H 0.221912 0.612748 0.367782 0.112 Uiso 1 1 calc R . . . .
C107 C 0.1564(7) 0.7265(5) 0.4474(3) 0.114(3) Uani 1 1 d . U . . .
H10N H 0.149728 0.710016 0.474504 0.137 Uiso 1 1 calc R . . . .
H10O H 0.208698 0.744286 0.451355 0.137 Uiso 1 1 calc R . . . .
C108 C 0.1021(6) 0.7686(6) 0.4533(3) 0.129(4) Uani 1 1 d . U . . .
H10P H 0.110629 0.797868 0.486879 0.155 Uiso 1 1 calc R . . . .
H10Q H 0.050499 0.750976 0.453675 0.155 Uiso 1 1 calc R . . . .
C109 C 0.1539(7) 0.8415(5) 0.4289(4) 0.131(3) Uani 1 1 d . U . . .
H10R H 0.197915 0.828479 0.444596 0.157 Uiso 1 1 calc R . . . .
H10S H 0.132028 0.875486 0.454758 0.157 Uiso 1 1 calc R . . . .
C110 C 0.1828(9) 0.8587(4) 0.3895(4) 0.138(4) Uani 1 1 d . U . . .
H11D H 0.225476 0.886744 0.403297 0.165 Uiso 1 1 calc R . . . .
H11E H 0.141103 0.879177 0.378780 0.165 Uiso 1 1 calc R . . . .
C111 C 0.2883(5) 0.7962(4) 0.3475(5) 0.113(3) Uani 1 1 d . U . . .
H11F H 0.296491 0.804766 0.383955 0.136 Uiso 1 1 calc R . . . .
H11G H 0.322186 0.823094 0.337837 0.136 Uiso 1 1 calc R . . . .
C112 C 0.3177(4) 0.7412(4) 0.3236(4) 0.097(3) Uani 1 1 d . U . . .
H11H H 0.369583 0.739903 0.338116 0.116 Uiso 1 1 calc R . . . .
H11I H 0.325144 0.736468 0.287793 0.116 Uiso 1 1 calc R . . . .
C113 C 0.2894(4) 0.6394(3) 0.2815(3) 0.0717(19) Uani 1 1 d . U . . .
H11J H 0.263918 0.604717 0.283435 0.108 Uiso 1 1 calc GR . . . .
H11K H 0.345580 0.634299 0.280080 0.108 Uiso 1 1 calc GR . . . .
H11L H 0.271563 0.646521 0.251287 0.108 Uiso 1 1 calc GR . . . .
C114 C 0.0950(6) 0.6366(5) 0.4006(4) 0.120(4) Uani 1 1 d . U . . .
H11M H 0.042640 0.651089 0.399754 0.180 Uiso 1 1 calc GR . . . .
H11N H 0.102076 0.627542 0.431389 0.180 Uiso 1 1 calc GR . . . .
H11O H 0.102147 0.601952 0.371368 0.180 Uiso 1 1 calc GR . . . .
C115 C 0.0197(6) 0.8224(7) 0.4203(3) 0.177(7) Uani 1 1 d . U . . .
H11P H 0.015390 0.847377 0.400016 0.266 Uiso 1 1 calc GR . . . .
H11Q H 0.009201 0.844501 0.455451 0.266 Uiso 1 1 calc GR . . . .
H11R H -0.017914 0.790672 0.408117 0.266 Uiso 1 1 calc GR . . . .
C116 C 0.2094(6) 0.8331(4) 0.2995(3) 0.104(3) Uani 1 1 d . U . . .
H11S H 0.236049 0.806678 0.270541 0.156 Uiso 1 1 calc GR . . . .
H11T H 0.234381 0.871019 0.309268 0.156 Uiso 1 1 calc GR . . . .
H11U H 0.155098 0.836005 0.290652 0.156 Uiso 1 1 calc GR . . . .
C117 C -0.2224(4) 0.8185(3) 0.3337(2) 0.0568(14) Uani 1 1 d . U . . .
H11V H -0.251856 0.818492 0.363549 0.068 Uiso 1 1 calc R . . . .
H11W H -0.258998 0.827195 0.310344 0.068 Uiso 1 1 calc R . . . .
C118 C -0.1628(4) 0.8641(3) 0.3494(2) 0.0651(16) Uani 1 1 d . U . . .
H11X H -0.123478 0.853465 0.370016 0.078 Uiso 1 1 calc R . . . .
H11Y H -0.187205 0.899914 0.370805 0.078 Uiso 1 1 calc R . . . .
C119 C -0.1727(4) 0.9067(2) 0.2830(2) 0.0547(14) Uani 1 1 d . U . . .
H11Z H -0.168644 0.948255 0.302466 0.066 Uiso 1 1 calc R . . . .
H19Z H -0.226996 0.894400 0.284677 0.066 Uiso 1 1 calc R . . . .
C120 C -0.1531(4) 0.8974(2) 0.2296(2) 0.0498(13) Uani 1 1 d . U . . .
H12D H -0.190289 0.918851 0.216283 0.060 Uiso 1 1 calc R . . . .
H12E H -0.100963 0.914071 0.228678 0.060 Uiso 1 1 calc R . . . .
C121 C -0.2349(3) 0.8160(3) 0.1848(2) 0.0551(14) Uani 1 1 d . U . . .
H12F H -0.265095 0.830581 0.216122 0.066 Uiso 1 1 calc R . . . .
H12G H -0.257496 0.832196 0.160429 0.066 Uiso 1 1 calc R . . . .
C122 C -0.2432(4) 0.7528(3) 0.1644(3) 0.0625(16) Uani 1 1 d . U . . .
H12H H -0.297867 0.742773 0.154135 0.075 Uiso 1 1 calc R . . . .
H12I H -0.211131 0.738149 0.133976 0.075 Uiso 1 1 calc R . . . .
C123 C -0.2807(3) 0.7284(3) 0.2365(2) 0.0558(14) Uani 1 1 d . U . . .
H12J H -0.303889 0.766880 0.245373 0.067 Uiso 1 1 calc R . . . .
H12K H -0.321899 0.699707 0.220888 0.067 Uiso 1 1 calc R . . . .
C124 C -0.2546(4) 0.7201(3) 0.2822(3) 0.0661(16) Uani 1 1 d . U . . .
H12L H -0.234707 0.680732 0.273749 0.079 Uiso 1 1 calc R . . . .
H12M H -0.299246 0.723845 0.304730 0.079 Uiso 1 1 calc R . . . .
C125 C -0.1605(4) 0.7394(3) 0.3464(3) 0.069(2) Uani 1 1 d . U . . .
H12N H -0.138958 0.701473 0.329170 0.103 Uiso 1 1 calc GR . . . .
H12O H -0.201673 0.736145 0.368983 0.103 Uiso 1 1 calc GR . . . .
H12P H -0.119593 0.765290 0.365843 0.103 Uiso 1 1 calc GR . . . .
C126 C -0.2103(4) 0.6619(3) 0.1702(3) 0.0680(19) Uani 1 1 d . U . . .
H12Q H -0.168494 0.657902 0.146067 0.102 Uiso 1 1 calc GR . . . .
H12R H -0.258444 0.645904 0.152226 0.102 Uiso 1 1 calc GR . . . .
H12S H -0.196993 0.641129 0.193004 0.102 Uiso 1 1 calc GR . . . .
C127 C -0.1143(4) 0.8347(3) 0.1499(2) 0.0619(17) Uani 1 1 d . U . . .
H12T H -0.061008 0.849135 0.157872 0.093 Uiso 1 1 calc GR . . . .
H12U H -0.141620 0.858509 0.133925 0.093 Uiso 1 1 calc GR . . . .
H12V H -0.113604 0.794979 0.126862 0.093 Uiso 1 1 calc GR . . . .
C128 C -0.0488(4) 0.9066(3) 0.3251(3) 0.0656(18) Uani 1 1 d . U . . .
H12W H -0.015279 0.882377 0.337217 0.098 Uiso 1 1 calc GR . . . .
H12X H -0.059340 0.942200 0.352664 0.098 Uiso 1 1 calc GR . . . .
H12Y H -0.023016 0.915563 0.297891 0.098 Uiso 1 1 calc GR . . . .
C129 C 0.0652(5) 0.6881(4) 0.0273(3) 0.081(2) Uani 1 1 d . U . . .
H12Z H 0.111828 0.666091 0.012512 0.098 Uiso 1 1 calc R . . . .
H19Y H 0.026886 0.681825 -0.000213 0.098 Uiso 1 1 calc R . . . .
C130 C 0.0858(5) 0.7464(4) 0.0450(3) 0.083(2) Uani 1 1 d . U . . .
H13C H 0.037573 0.768531 0.054307 0.099 Uiso 1 1 calc R . . . .
H13D H 0.108690 0.755795 0.016749 0.099 Uiso 1 1 calc R . . . .
C131 C 0.2193(4) 0.7593(3) 0.0706(3) 0.072(2) Uani 1 1 d . U . . .
H13E H 0.220075 0.724661 0.040080 0.086 Uiso 1 1 calc R . . . .
H13F H 0.234036 0.792316 0.060197 0.086 Uiso 1 1 calc R . . . .
C132 C 0.2767(4) 0.7535(5) 0.1032(3) 0.097(3) Uani 1 1 d . U . . .
H13G H 0.286567 0.791781 0.128660 0.116 Uiso 1 1 calc R . . . .
H13H H 0.324791 0.742085 0.083749 0.116 Uiso 1 1 calc R . . . .
C133 C 0.2770(4) 0.6538(4) 0.0999(4) 0.101(3) Uani 1 1 d . U . . .
H13I H 0.265897 0.650338 0.064664 0.121 Uiso 1 1 calc R . . . .
H13J H 0.332979 0.646869 0.102201 0.121 Uiso 1 1 calc R . . . .
C134 C 0.2363(5) 0.6094(4) 0.1098(4) 0.093(3) Uani 1 1 d . U . . .
H13K H 0.252904 0.609654 0.143347 0.112 Uiso 1 1 calc R . . . .
H13L H 0.253367 0.572637 0.085152 0.112 Uiso 1 1 calc R . . . .
C135 C 0.1200(6) 0.5835(3) 0.0587(3) 0.097(3) Uani 1 1 d . U . . .
H13M H 0.158415 0.589875 0.035218 0.116 Uiso 1 1 calc R . . . .
H13N H 0.115579 0.541577 0.051255 0.116 Uiso 1 1 calc R . . . .
C136 C 0.0487(5) 0.6026(3) 0.0481(3) 0.086(2) Uani 1 1 d . U . . .
H13O H 0.008380 0.584977 0.063112 0.104 Uiso 1 1 calc R . . . .
H13P H 0.040930 0.586693 0.011236 0.104 Uiso 1 1 calc R . . . .
C137 C -0.0504(4) 0.6692(4) 0.0672(3) 0.080(2) Uani 1 1 d . U . . .
H13Q H -0.069690 0.651730 0.091223 0.120 Uiso 1 1 calc GR . . . .
H13R H -0.073945 0.649617 0.034186 0.120 Uiso 1 1 calc GR . . . .
H13S H -0.063894 0.709872 0.078648 0.120 Uiso 1 1 calc GR . . . .
C138 C 0.1261(4) 0.8288(3) 0.1116(3) 0.0681(18) Uani 1 1 d . U . . .
H13T H 0.074080 0.834461 0.125943 0.102 Uiso 1 1 calc GR . . . .
H13U H 0.130328 0.847617 0.086344 0.102 Uiso 1 1 calc GR . . . .
H13V H 0.164578 0.845486 0.138246 0.102 Uiso 1 1 calc GR . . . .
C139 C 0.3145(4) 0.7320(4) 0.1732(3) 0.077(2) Uani 1 1 d . U . . .
H13W H 0.303964 0.772297 0.192193 0.115 Uiso 1 1 calc GR . . . .
H13X H 0.368126 0.728466 0.161563 0.115 Uiso 1 1 calc GR . . . .
H13Y H 0.306662 0.708902 0.194862 0.115 Uiso 1 1 calc GR . . . .
C140 C 0.1251(5) 0.5787(3) 0.1423(3) 0.078(2) Uani 1 1 d . U . . .
H14C H 0.147256 0.597651 0.175901 0.118 Uiso 1 1 calc GR . . . .
H14D H 0.142362 0.538852 0.129343 0.118 Uiso 1 1 calc GR . . . .
H14E H 0.068472 0.579253 0.144239 0.118 Uiso 1 1 calc GR . . . .
C141 C 0.0812(4) 0.5632(3) 0.2622(3) 0.0620(16) Uani 1 1 d . U . . .
H14F H 0.094637 0.548069 0.289305 0.074 Uiso 1 1 calc R . . . .
H14G H 0.128281 0.563487 0.242481 0.074 Uiso 1 1 calc R . . . .
C142 C 0.0173(5) 0.5266(3) 0.2285(4) 0.098(3) Uani 1 1 d . U . . .
H14H H 0.037827 0.504843 0.194958 0.118 Uiso 1 1 calc R . . . .
H14I H -0.004672 0.499098 0.243458 0.118 Uiso 1 1 calc R . . . .
C143 C -0.0414(4) 0.5663(3) 0.2246(3) 0.0656(17) Uani 1 1 d . U . . .
H14J H -0.093819 0.549273 0.223263 0.079 Uiso 1 1 calc R . . . .
H14K H -0.033667 0.576649 0.194125 0.079 Uiso 1 1 calc R . . . .
C144 C -0.0311(4) 0.6163(3) 0.2698(3) 0.075(2) Uani 1 1 d . U . . .
H14L H -0.046541 0.651619 0.263439 0.090 Uiso 1 1 calc R . . . .
H14M H -0.062734 0.612347 0.297472 0.090 Uiso 1 1 calc R . . . .
B3 B -0.0341(3) 0.3363(2) 0.1337(2) 0.0340(11) Uani 1 1 d . U . . .
C145 C 0.1614(2) 0.8786(2) 0.58142(16) 0.0302(9) Uani 1 1 d . U . . .
C146 C 0.1816(3) 0.9313(2) 0.57665(16) 0.0309(9) Uani 1 1 d . U . . .
H146 H 0.146388 0.961998 0.588466 0.037 Uiso 1 1 calc R . . . .
C147 C 0.2508(3) 0.9412(2) 0.55546(17) 0.0341(10) Uani 1 1 d . U . . .
C148 C 0.3037(3) 0.8966(2) 0.53870(18) 0.0370(10) Uani 1 1 d . U . . .
H148 H 0.351167 0.902725 0.524316 0.044 Uiso 1 1 calc R . . . .
C149 C 0.2873(3) 0.8437(2) 0.54297(17) 0.0357(10) Uani 1 1 d . U . . .
C150 C 0.2170(3) 0.8355(2) 0.56334(17) 0.0328(10) Uani 1 1 d . U . . .
H150 H 0.205750 0.798701 0.565198 0.039 Uiso 1 1 calc R . . . .
C151 C 0.2696(3) 0.9994(2) 0.5512(2) 0.0506(14) Uani 1 1 d . U . . .
H15C H 0.226738 1.011124 0.534204 0.076 Uiso 1 1 calc GR . . . .
H15D H 0.317011 0.996855 0.531712 0.076 Uiso 1 1 calc GR . . . .
H15E H 0.277193 1.027782 0.584780 0.076 Uiso 1 1 calc GR . . . .
C152 C 0.3452(3) 0.7954(3) 0.5255(2) 0.0487(13) Uani 1 1 d . U . . .
H15F H 0.345215 0.779916 0.488778 0.073 Uiso 1 1 calc GR . . . .
H15G H 0.330677 0.764970 0.538730 0.073 Uiso 1 1 calc GR . . . .
H15H H 0.397007 0.810239 0.537863 0.073 Uiso 1 1 calc GR . . . .
C153 C 0.0158(3) 0.9171(2) 0.6104(2) 0.0406(11) Uani 1 1 d . U . . .
C154 C -0.0263(3) 0.9490(2) 0.6523(3) 0.0587(16) Uani 1 1 d . U . . .
H154 H -0.013114 0.946694 0.684161 0.070 Uiso 1 1 calc R . . . .
C155 C -0.0877(4) 0.9845(3) 0.6491(4) 0.084(2) Uani 1 1 d . U . . .
C156 C -0.1064(4) 0.9893(3) 0.6038(4) 0.089(2) Uani 1 1 d . U . . .
H156 H -0.147971 1.013008 0.601560 0.107 Uiso 1 1 calc R . . . .
C157 C -0.0651(3) 0.9599(3) 0.5611(3) 0.0720(18) Uani 1 1 d . U . . .
C158 C -0.0042(3) 0.9256(2) 0.5654(2) 0.0494(13) Uani 1 1 d . U . . .
H158 H 0.025285 0.906926 0.536381 0.059 Uiso 1 1 calc R . . . .
C159 C -0.1306(5) 1.0191(3) 0.6965(4) 0.128(4) Uani 1 1 d . U . . .
H15I H -0.186227 1.010984 0.691494 0.191 Uiso 1 1 calc GR . . . .
H15J H -0.120741 1.060121 0.703436 0.191 Uiso 1 1 calc GR . . . .
H15K H -0.112252 1.008470 0.724838 0.191 Uiso 1 1 calc GR . . . .
C160 C -0.0868(5) 0.9626(3) 0.5100(4) 0.103(3) Uani 1 1 d . U . . .
H16E H -0.040242 0.958024 0.489472 0.154 Uiso 1 1 calc GR . . . .
H16F H -0.109977 0.999794 0.514204 0.154 Uiso 1 1 calc GR . . . .
H16G H -0.124050 0.931805 0.493482 0.154 Uiso 1 1 calc GR . . . .
C161 C 0.0442(3) 0.8047(2) 0.58388(16) 0.0305(9) Uani 1 1 d . U . . .
C162 C 0.0806(3) 0.7556(2) 0.58700(17) 0.0342(10) Uani 1 1 d . U . . .
H162 H 0.125591 0.760703 0.607565 0.041 Uiso 1 1 calc R . . . .
C163 C 0.0542(3) 0.6993(2) 0.56139(17) 0.0348(10) Uani 1 1 d . U . . .
C164 C -0.0141(3) 0.6913(2) 0.53354(18) 0.0380(10) Uani 1 1 d . U . . .
H164 H -0.033063 0.653518 0.516378 0.046 Uiso 1 1 calc R . . . .
C165 C -0.0548(3) 0.7382(2) 0.53059(18) 0.0374(10) Uani 1 1 d . U . . .
C166 C -0.0251(3) 0.7935(2) 0.55538(17) 0.0342(10) Uani 1 1 d . U . . .
H166 H -0.053130 0.825175 0.552908 0.041 Uiso 1 1 calc R . . . .
C167 C 0.1002(3) 0.6482(2) 0.5631(2) 0.0473(13) Uani 1 1 d . U . . .
H16H H 0.147805 0.645505 0.543818 0.071 Uiso 1 1 calc GR . . . .
H16I H 0.069091 0.613066 0.548482 0.071 Uiso 1 1 calc GR . . . .
H16J H 0.113281 0.653133 0.597985 0.071 Uiso 1 1 calc GR . . . .
C168 C -0.1284(3) 0.7305(3) 0.5002(2) 0.0485(13) Uani 1 1 d . U . . .
H16K H -0.164575 0.760771 0.517558 0.073 Uiso 1 1 calc GR . . . .
H16L H -0.151801 0.692950 0.496251 0.073 Uiso 1 1 calc GR . . . .
H16M H -0.116717 0.732655 0.467107 0.073 Uiso 1 1 calc GR . . . .
C169 C 0.1060(3) 0.87662(19) 0.66871(17) 0.0326(10) Uani 1 1 d . U . . .
C170 C 0.1759(3) 0.9005(2) 0.69130(18) 0.0371(10) Uani 1 1 d . U . . .
H170 H 0.213052 0.911676 0.671638 0.045 Uiso 1 1 calc R . . . .
C171 C 0.1942(3) 0.9089(2) 0.74107(19) 0.0445(12) Uani 1 1 d . U . . .
C172 C 0.1400(3) 0.8932(2) 0.7702(2) 0.0468(13) Uani 1 1 d . U . . .
H172 H 0.151560 0.899153 0.804411 0.056 Uiso 1 1 calc R . . . .
C173 C 0.0695(3) 0.8690(2) 0.75006(19) 0.0424(12) Uani 1 1 d . U . . .
C174 C 0.0542(3) 0.8606(2) 0.70009(19) 0.0385(11) Uani 1 1 d . U . . .
H174 H 0.006171 0.843216 0.686170 0.046 Uiso 1 1 calc R . . . .
C175 C 0.2720(4) 0.9336(3) 0.7632(2) 0.0650(18) Uani 1 1 d . U . . .
H17E H 0.313085 0.914289 0.740141 0.098 Uiso 1 1 calc GR . . . .
H17F H 0.279464 0.927822 0.795442 0.098 Uiso 1 1 calc GR . . . .
H17G H 0.273853 0.974746 0.768355 0.098 Uiso 1 1 calc GR . . . .
C176 C 0.0108(4) 0.8519(3) 0.7822(2) 0.0532(15) Uani 1 1 d . U . . .
H17H H 0.032047 0.821395 0.792907 0.080 Uiso 1 1 calc GR . . . .
H17I H -0.036805 0.838035 0.762697 0.080 Uiso 1 1 calc GR . . . .
H17J H -0.000723 0.885227 0.811812 0.080 Uiso 1 1 calc GR . . . .
B4 B 0.5573(3) 0.8786(2) 0.1373(2) 0.0307(10) Uani 1 1 d . U . . .
C177 C 0.5783(2) 0.8832(2) 0.19524(17) 0.0308(9) Uani 1 1 d . U . . .
C178 C 0.6064(3) 0.9339(2) 0.23052(17) 0.0327(10) Uani 1 1 d . U . . .
H178 H 0.619374 0.964781 0.219215 0.039 Uiso 1 1 calc R . . . .
C179 C 0.6168(3) 0.9422(2) 0.28149(18) 0.0381(10) Uani 1 1 d . U . . .
C180 C 0.5983(3) 0.8966(2) 0.2978(2) 0.0421(11) Uani 1 1 d . U . . .
H180 H 0.606215 0.900757 0.332037 0.051 Uiso 1 1 calc R . . . .
C181 C 0.5690(3) 0.8459(2) 0.2653(2) 0.0407(11) Uani 1 1 d . U . . .
C182 C 0.5601(3) 0.8394(2) 0.21438(19) 0.0382(11) Uani 1 1 d . U . . .
H182 H 0.540993 0.803814 0.191934 0.046 Uiso 1 1 calc R . . . .
C183 C 0.6463(4) 0.9982(3) 0.3180(2) 0.0535(14) Uani 1 1 d . U . . .
H18E H 0.700081 1.004608 0.310115 0.080 Uiso 1 1 calc GR . . . .
H18F H 0.643868 0.996980 0.352206 0.080 Uiso 1 1 calc GR . . . .
H18G H 0.614320 1.029511 0.315599 0.080 Uiso 1 1 calc GR . . . .
C184 C 0.5433(4) 0.7988(3) 0.2846(2) 0.0582(16) Uani 1 1 d . U . . .
H18H H 0.486716 0.798312 0.286694 0.087 Uiso 1 1 calc GR . . . .
H18I H 0.565853 0.805773 0.317987 0.087 Uiso 1 1 calc GR . . . .
H18J H 0.560701 0.761718 0.261632 0.087 Uiso 1 1 calc GR . . . .
C185 C 0.6045(2) 0.92764(19) 0.12077(16) 0.0293(9) Uani 1 1 d . U . . .
C186 C 0.6858(2) 0.93419(18) 0.12663(16) 0.0286(9) Uani 1 1 d . U . . .
H186 H 0.712088 0.910705 0.141731 0.034 Uiso 1 1 calc R . . . .
C187 C 0.7297(3) 0.97287(19) 0.11166(17) 0.0312(9) Uani 1 1 d . U . . .
C188 C 0.6920(3) 1.0090(2) 0.09139(17) 0.0326(10) Uani 1 1 d . U . . .
H188 H 0.720930 1.035779 0.081062 0.039 Uiso 1 1 calc R . . . .
C189 C 0.6120(3) 1.0062(2) 0.08610(18) 0.0349(10) Uani 1 1 d . U . . .
C190 C 0.5699(3) 0.96598(19) 0.10041(18) 0.0326(10) Uani 1 1 d . U . . .
H190 H 0.515225 0.964432 0.096205 0.039 Uiso 1 1 calc R . . . .
C191 C 0.8169(3) 0.9749(2) 0.1174(2) 0.0402(11) Uani 1 1 d . U . . .
H19E H 0.838510 0.939115 0.094884 0.060 Uiso 1 1 calc GR . . . .
H19F H 0.830767 0.979715 0.152181 0.060 Uiso 1 1 calc GR . . . .
H19G H 0.837894 1.007308 0.108848 0.060 Uiso 1 1 calc GR . . . .
C192 C 0.5715(3) 1.0458(2) 0.0638(2) 0.0434(12) Uani 1 1 d . U . . .
H19H H 0.608110 1.075256 0.061522 0.065 Uiso 1 1 calc GR . . . .
H19I H 0.528239 1.064167 0.085337 0.065 Uiso 1 1 calc GR . . . .
H19J H 0.551780 1.023621 0.030257 0.065 Uiso 1 1 calc GR . . . .
C193 C 0.5811(2) 0.81301(19) 0.09888(17) 0.0304(9) Uani 1 1 d . U . . .
C194 C 0.5304(3) 0.7660(2) 0.0908(2) 0.0419(12) Uani 1 1 d . U . . .
H194 H 0.480206 0.772864 0.104874 0.050 Uiso 1 1 calc R . . . .
C195 C 0.5502(3) 0.7095(2) 0.0629(2) 0.0460(12) Uani 1 1 d . U . . .
C196 C 0.6231(3) 0.6996(2) 0.04189(19) 0.0418(11) Uani 1 1 d . U . . .
H196 H 0.637433 0.661507 0.023003 0.050 Uiso 1 1 calc R . . . .
C197 C 0.6752(3) 0.7438(2) 0.04787(17) 0.0338(10) Uani 1 1 d . U . . .
C198 C 0.6537(2) 0.7992(2) 0.07567(16) 0.0295(9) Uani 1 1 d . U . . .
H198 H 0.689889 0.829556 0.079267 0.035 Uiso 1 1 calc R . . . .
C199 C 0.4920(4) 0.6610(3) 0.0551(3) 0.075(2) Uani 1 1 d . U . . .
H19K H 0.468883 0.663815 0.087350 0.112 Uiso 1 1 calc GR . . . .
H19L H 0.518104 0.624180 0.041115 0.112 Uiso 1 1 calc GR . . . .
H19M H 0.451318 0.663673 0.031800 0.112 Uiso 1 1 calc GR . . . .
C200 C 0.7554(3) 0.7325(2) 0.0255(2) 0.0438(12) Uani 1 1 d . U . . .
H20E H 0.783376 0.769020 0.032155 0.066 Uiso 1 1 calc GR . . . .
H20F H 0.751066 0.712699 -0.010784 0.066 Uiso 1 1 calc GR . . . .
H20G H 0.783749 0.708494 0.040773 0.066 Uiso 1 1 calc GR . . . .
C201 C 0.4636(3) 0.88657(19) 0.13283(18) 0.0315(9) Uani 1 1 d . U . . .
C202 C 0.4150(3) 0.9058(2) 0.1748(2) 0.0375(11) Uani 1 1 d . U . . .
H202 H 0.436583 0.911197 0.206961 0.045 Uiso 1 1 calc R . . . .
C203 C 0.3370(3) 0.9172(2) 0.1715(2) 0.0410(11) Uani 1 1 d . U . . .
C204 C 0.3059(3) 0.9112(2) 0.1245(2) 0.0411(11) Uani 1 1 d . U . . .
H204 H 0.253595 0.921267 0.121840 0.049 Uiso 1 1 calc R . . . .
C205 C 0.3503(3) 0.8907(2) 0.0812(2) 0.0377(10) Uani 1 1 d . U . . .
C206 C 0.4272(3) 0.8785(2) 0.08652(19) 0.0378(11) Uani 1 1 d . U . . .
H206 H 0.457143 0.863729 0.056984 0.045 Uiso 1 1 calc R . . . .
C207 C 0.2871(3) 0.9364(3) 0.2178(2) 0.0551(15) Uani 1 1 d . U . . .
H20H H 0.261594 0.972248 0.220025 0.083 Uiso 1 1 calc GR . . . .
H20I H 0.319584 0.942686 0.247756 0.083 Uiso 1 1 calc GR . . . .
H20J H 0.247907 0.906796 0.215768 0.083 Uiso 1 1 calc GR . . . .
C208 C 0.3153(3) 0.8829(2) 0.0304(2) 0.0451(12) Uani 1 1 d . U . . .
H20K H 0.258817 0.879912 0.032168 0.068 Uiso 1 1 calc GR . . . .
H20L H 0.335079 0.847870 0.005671 0.068 Uiso 1 1 calc GR . . . .
H20M H 0.329100 0.915978 0.020515 0.068 Uiso 1 1 calc GR . . . .

loop_
_atom_site_aniso_label
_atom_site_aniso_U_11
_atom_site_aniso_U_22
_atom_site_aniso_U_33
_atom_site_aniso_U_23
_atom_site_aniso_U_13
_atom_site_aniso_U_12
Sr1 0.0304(2) 0.0444(2) 0.0252(2) 0.01350(18) -0.00022(16) 0.00137(17)
Sr2 0.0350(2) 0.0468(3) 0.0235(2) 0.01087(18) -0.00162(17) -0.00273(18)
Sr3 0.0318(2) 0.0469(3) 0.0301(2) 0.01350(19) -0.00307(17) -0.00853(18)
O1 0.0426(19) 0.049(2) 0.046(2) 0.0145(17) 0.0054(16) 0.0033(16)
N1 0.074(3) 0.046(2) 0.034(3) 0.006(2) -0.010(2) 0.007(2)
N2 0.032(2) 0.087(3) 0.037(2) 0.031(2) 0.0003(18) -0.002(2)
N3 0.048(2) 0.046(2) 0.047(3) 0.011(2) -0.012(2) 0.0023(19)
N4 0.034(2) 0.083(3) 0.040(3) 0.030(2) 0.0024(18) 0.009(2)
N5 0.055(3) 0.079(3) 0.043(3) 0.002(2) 0.009(2) -0.032(2)
N6 0.107(5) 0.090(4) 0.053(3) 0.033(3) 0.034(3) 0.058(3)
N8 0.041(3) 0.140(6) 0.106(5) 0.093(5) 0.017(3) 0.015(3)
N9 0.055(3) 0.064(3) 0.055(3) -0.002(2) 0.012(2) -0.023(2)
N10 0.036(2) 0.095(4) 0.053(3) 0.039(3) -0.011(2) -0.012(2)
N11 0.038(2) 0.081(3) 0.040(3) 0.007(2) 0.0071(19) -0.016(2)
N12 0.056(3) 0.086(4) 0.060(3) 0.041(3) -0.008(2) -0.024(3)
C1 0.062(4) 0.086(5) 0.076(5) 0.018(4) -0.035(3) -0.011(3)
C2 0.040(3) 0.131(6) 0.046(4) 0.019(4) -0.003(3) -0.007(3)
C3 0.041(3) 0.112(5) 0.105(6) 0.062(5) 0.013(3) 0.027(3)
C4 0.057(4) 0.061(4) 0.126(7) 0.033(4) -0.028(4) 0.003(3)
C5 0.144(7) 0.048(3) 0.050(4) 0.029(3) -0.005(4) -0.019(4)
C6 0.064(4) 0.097(5) 0.060(4) 0.048(3) 0.014(3) 0.016(4)
C7 0.057(3) 0.117(5) 0.029(3) 0.012(3) -0.002(3) 0.019(3)
C8 0.085(4) 0.068(4) 0.051(4) 0.018(3) -0.007(3) -0.001(3)
C9 0.056(3) 0.051(3) 0.047(3) 0.013(3) -0.001(3) 0.003(3)
C10 0.033(3) 0.094(5) 0.041(3) 0.023(3) 0.002(2) -0.008(3)
C11 0.058(3) 0.053(3) 0.045(3) 0.004(3) 0.003(3) 0.007(3)
C12 0.035(3) 0.063(3) 0.044(3) 0.019(3) 0.004(2) -0.001(2)
C13 0.073(5) 0.108(6) 0.086(6) 0.010(4) 0.015(4) -0.023(4)
C14 0.040(4) 0.199(8) 0.119(7) 0.114(6) 0.017(4) 0.000(4)
C15 0.103(6) 0.154(9) 0.079(5) 0.037(5) 0.017(5) 0.033(5)
C16 0.088(5) 0.083(6) 0.100(6) -0.017(5) 0.055(5) -0.002(4)
C20 0.178(8) 0.081(5) 0.054(5) 0.037(4) 0.014(5) -0.057(5)
C21 0.051(3) 0.056(3) 0.042(3) 0.012(3) -0.003(2) -0.013(3)
C22 0.083(5) 0.079(5) 0.061(4) 0.032(4) 0.014(4) 0.027(4)
C25 0.083(5) 0.132(7) 0.063(5) -0.019(4) -0.034(4) -0.013(4)
C26 0.099(6) 0.118(6) 0.094(6) 0.028(5) -0.063(5) -0.016(4)
C27 0.044(4) 0.165(8) 0.114(6) 0.087(6) 0.011(4) 0.036(5)
C28 0.038(3) 0.160(8) 0.064(5) 0.011(5) 0.000(3) 0.008(4)
C29 0.095(6) 0.111(5) 0.057(5) 0.022(4) 0.034(4) -0.041(4)
C30 0.080(5) 0.124(6) 0.090(6) 0.065(5) 0.014(4) -0.013(5)
C31 0.152(9) 0.075(5) 0.107(6) 0.038(4) -0.021(5) -0.069(5)
C32 0.141(8) 0.083(5) 0.068(5) -0.001(4) 0.017(4) -0.062(5)
C33 0.066(4) 0.072(5) 0.101(6) -0.009(4) 0.014(4) -0.025(3)
C34 0.053(4) 0.161(8) 0.089(6) 0.091(6) -0.020(4) -0.013(4)
C35 0.043(3) 0.081(4) 0.070(5) -0.001(3) 0.009(3) 0.001(3)
C36 0.084(5) 0.111(7) 0.108(7) 0.068(6) -0.031(5) -0.030(5)
C37 0.043(3) 0.050(3) 0.051(4) 0.008(3) 0.002(2) 0.006(2)
C38 0.064(3) 0.060(4) 0.056(4) 0.016(3) -0.006(3) 0.018(3)
C39 0.071(4) 0.045(3) 0.044(3) 0.013(3) -0.006(3) 0.001(3)
C40 0.054(3) 0.051(3) 0.049(3) 0.018(3) -0.001(3) -0.002(2)
B1 0.029(2) 0.036(3) 0.033(3) 0.008(2) 0.002(2) -0.002(2)
C41 0.026(2) 0.037(2) 0.027(2) 0.0088(18) -0.0039(17) -0.0014(17)
C42 0.026(2) 0.034(2) 0.027(2) 0.0112(18) -0.0030(16) -0.0035(17)
C43 0.029(2) 0.039(2) 0.026(2) 0.0095(18) -0.0004(17) -0.0005(18)
C44 0.041(2) 0.031(2) 0.027(2) 0.0054(18) -0.0020(18) -0.0028(18)
C45 0.042(3) 0.040(2) 0.028(3) 0.010(2) 0.0000(19) -0.009(2)
C46 0.037(2) 0.039(2) 0.024(2) 0.0085(19) 0.0040(19) -0.0026(19)
C47 0.042(3) 0.042(3) 0.035(3) 0.005(2) 0.009(2) 0.004(2)
C48 0.067(4) 0.042(3) 0.043(3) 0.006(2) 0.016(3) -0.017(3)
C49 0.032(2) 0.036(2) 0.028(2) 0.0078(18) 0.0009(18) -0.0072(18)
C50 0.040(3) 0.035(2) 0.027(2) 0.0028(19) -0.0019(19) -0.0021(19)
C51 0.042(3) 0.042(3) 0.030(3) 0.011(2) -0.004(2) -0.010(2)
C52 0.042(3) 0.043(2) 0.018(2) 0.0046(18) -0.0041(18) -0.0112(19)
C53 0.031(2) 0.037(2) 0.029(2) 0.0028(19) -0.0010(18) -0.0111(18)
C54 0.036(2) 0.035(2) 0.026(2) 0.0065(18) -0.0017(18) -0.0068(18)
C55 0.065(4) 0.051(3) 0.029(3) 0.014(2) -0.003(2) 0.003(3)
C56 0.056(3) 0.041(3) 0.037(3) 0.006(2) 0.009(2) -0.001(2)
C57 0.037(2) 0.040(2) 0.018(2) 0.0067(18) 0.0065(17) 0.0005(18)
C58 0.038(2) 0.045(3) 0.026(3) 0.013(2) 0.0050(19) -0.0003(19)
C59 0.038(2) 0.063(3) 0.025(3) 0.016(2) 0.0087(19) 0.003(2)
C60 0.044(3) 0.061(3) 0.030(3) 0.020(2) 0.010(2) 0.016(2)
C61 0.053(3) 0.043(3) 0.027(3) 0.011(2) 0.011(2) 0.007(2)
C62 0.043(3) 0.039(2) 0.023(2) 0.0056(19) 0.0056(19) -0.0007(19)
C63 0.038(3) 0.082(4) 0.044(3) 0.025(3) -0.003(2) 0.001(3)
C64 0.069(4) 0.054(3) 0.048(4) 0.024(3) 0.010(3) 0.012(3)
C65 0.036(2) 0.030(2) 0.036(3) 0.0049(19) 0.0012(19) -0.0016(18)
C66 0.039(2) 0.033(2) 0.042(3) 0.006(2) 0.002(2) -0.0042(19)
C67 0.044(3) 0.031(2) 0.056(3) 0.010(2) 0.009(2) -0.004(2)
C68 0.035(3) 0.035(3) 0.067(3) 0.008(2) -0.005(2) -0.005(2)
C69 0.043(3) 0.039(3) 0.047(3) -0.003(2) -0.002(2) 0.000(2)
C70 0.039(2) 0.038(3) 0.037(3) 0.002(2) -0.003(2) 0.001(2)
C71 0.059(4) 0.043(3) 0.068(4) 0.015(3) 0.018(3) -0.009(3)
C72 0.046(3) 0.066(4) 0.058(4) 0.003(3) -0.015(3) -0.010(3)
B2 0.043(3) 0.033(3) 0.026(3) 0.008(2) -0.001(2) -0.006(2)
C73 0.051(3) 0.028(2) 0.019(2) 0.0002(17) -0.0049(19) -0.0043(19)
C74 0.044(2) 0.033(2) 0.023(2) -0.0026(18) -0.0038(19) -0.0008(19)
C75 0.052(3) 0.038(3) 0.030(3) -0.006(2) -0.008(2) 0.006(2)
C76 0.069(3) 0.050(3) 0.036(3) 0.006(2) -0.019(3) 0.009(3)
C77 0.077(3) 0.036(3) 0.029(3) 0.006(2) -0.014(2) 0.000(2)
C78 0.062(3) 0.032(2) 0.022(3) 0.0042(19) -0.007(2) -0.007(2)
C79 0.046(3) 0.058(4) 0.053(4) -0.002(3) -0.014(3) 0.004(3)
C80 0.110(6) 0.063(4) 0.044(4) 0.024(3) -0.021(4) -0.006(4)
C81 0.043(3) 0.039(2) 0.033(3) 0.016(2) -0.0051(19) -0.004(2)
C82 0.046(3) 0.042(3) 0.038(3) 0.021(2) 0.001(2) -0.009(2)
C83 0.040(3) 0.059(3) 0.050(3) 0.035(3) 0.001(2) 0.000(2)
C84 0.036(3) 0.062(3) 0.061(3) 0.037(3) -0.007(2) -0.013(2)
C85 0.047(3) 0.061(4) 0.055(3) 0.026(3) -0.017(2) -0.018(3)
C86 0.040(3) 0.048(3) 0.039(3) 0.013(2) -0.004(2) -0.004(2)
C87 0.061(4) 0.077(4) 0.062(4) 0.040(3) 0.014(3) -0.006(3)
C88 0.062(4) 0.083(5) 0.087(5) 0.012(4) -0.022(4) -0.028(4)
C89 0.042(2) 0.034(2) 0.021(2) 0.0117(18) 0.0033(18) -0.0041(18)
C90 0.045(3) 0.037(2) 0.020(2) 0.0096(19) 0.0072(19) -0.0032(19)
C91 0.056(3) 0.038(2) 0.019(2) 0.0095(19) 0.007(2) -0.006(2)
C92 0.063(3) 0.031(2) 0.029(3) 0.010(2) 0.013(2) -0.003(2)
C93 0.050(3) 0.041(2) 0.034(3) 0.019(2) 0.014(2) 0.006(2)
C94 0.043(3) 0.041(2) 0.028(3) 0.011(2) 0.007(2) -0.0033(19)
C95 0.069(3) 0.039(3) 0.030(3) 0.009(2) -0.001(2) -0.011(2)
C96 0.062(3) 0.047(3) 0.054(4) 0.016(3) 0.012(3) 0.012(3)
C97 0.040(2) 0.032(2) 0.027(2) 0.0096(18) -0.0018(18) -0.0060(18)
C98 0.044(3) 0.029(2) 0.030(2) 0.0110(18) -0.0030(19) -0.0055(18)
C99 0.046(3) 0.036(2) 0.027(2) 0.0105(19) 0.0023(19) -0.009(2)
C100 0.050(3) 0.048(3) 0.024(3) 0.013(2) -0.004(2) -0.011(2)
C101 0.038(3) 0.051(3) 0.035(3) 0.016(2) -0.004(2) -0.008(2)
C102 0.037(2) 0.043(3) 0.034(3) 0.010(2) 0.001(2) 0.000(2)
C103 0.062(3) 0.051(3) 0.033(3) 0.015(2) 0.010(2) 0.004(3)
C104 0.050(3) 0.082(4) 0.040(3) 0.020(3) -0.009(3) 0.005(3)
Sr4 0.0385(2) 0.0569(3) 0.0296(3) 0.0095(2) -0.00565(18) 0.0136(2)
Sr5 0.0286(2) 0.0375(2) 0.0314(2) 0.01505(18) 0.00463(16) 0.00567(16)
Sr6 0.0337(2) 0.0418(2) 0.0294(2) 0.01030(18) 0.00372(17) 0.00090(17)
O2 0.080(3) 0.050(2) 0.063(3) 0.014(2) -0.015(2) 0.004(2)
N13 0.037(2) 0.096(4) 0.046(3) 0.028(3) 0.006(2) 0.022(2)
N14 0.063(3) 0.123(5) 0.045(3) 0.041(3) -0.001(2) -0.020(3)
N15 0.075(4) 0.144(6) 0.056(4) -0.017(3) -0.030(3) 0.056(4)
N16 0.093(4) 0.070(4) 0.077(4) 0.030(3) -0.031(3) -0.005(3)
N17 0.046(3) 0.070(3) 0.046(3) 0.033(2) 0.015(2) 0.012(2)
N18 0.039(2) 0.044(2) 0.036(2) 0.0016(18) -0.0060(17) 0.0073(18)
N19 0.036(2) 0.049(2) 0.035(2) 0.0197(19) 0.0036(17) 0.0043(17)
N20 0.042(2) 0.043(2) 0.044(3) 0.0075(19) 0.0038(19) -0.0080(19)
N21 0.042(2) 0.055(3) 0.033(2) 0.012(2) 0.0035(18) -0.0067(19)
N22 0.040(2) 0.053(3) 0.049(3) 0.023(2) 0.0013(19) 0.0001(19)
N23 0.037(2) 0.085(3) 0.050(3) 0.032(3) 0.007(2) 0.008(2)
N24 0.067(3) 0.048(3) 0.039(3) 0.021(2) 0.017(2) 0.012(2)
C105 0.070(4) 0.191(10) 0.084(5) 0.083(6) 0.018(4) 0.060(5)
C106 0.060(4) 0.136(7) 0.127(7) 0.100(6) -0.023(4) -0.009(4)
C107 0.121(8) 0.168(8) 0.055(5) 0.040(5) -0.008(5) -0.004(6)
C108 0.094(7) 0.229(11) 0.043(5) 0.017(5) -0.009(4) 0.042(6)
C109 0.117(7) 0.137(8) 0.092(7) -0.024(6) -0.010(6) 0.046(5)
C110 0.235(13) 0.070(6) 0.080(6) -0.012(4) -0.042(6) 0.023(6)
C111 0.066(4) 0.103(5) 0.207(11) 0.102(7) -0.011(5) -0.011(4)
C112 0.043(4) 0.104(5) 0.115(7) 0.001(5) 0.013(4) -0.019(3)
C113 0.051(4) 0.091(5) 0.068(4) 0.019(4) 0.002(3) 0.026(3)
C114 0.101(6) 0.189(10) 0.090(7) 0.078(7) -0.003(5) -0.066(7)
C115 0.112(7) 0.308(16) 0.050(5) -0.022(7) -0.021(5) 0.134(9)
C116 0.148(9) 0.077(5) 0.104(6) 0.053(5) -0.046(6) -0.013(5)
C117 0.061(4) 0.073(4) 0.046(4) 0.032(3) 0.019(3) 0.018(3)
C118 0.058(4) 0.083(4) 0.036(3) -0.004(3) 0.006(3) 0.018(3)
C119 0.058(3) 0.041(3) 0.061(4) 0.012(3) -0.001(3) 0.013(3)
C120 0.059(3) 0.040(3) 0.059(3) 0.028(2) 0.006(3) 0.009(2)
C121 0.051(3) 0.068(3) 0.053(4) 0.029(3) -0.017(3) -0.006(3)
C122 0.059(4) 0.072(4) 0.054(4) 0.020(3) -0.015(3) -0.011(3)
C123 0.044(3) 0.053(3) 0.065(4) 0.013(3) 0.013(3) -0.012(3)
C124 0.063(4) 0.065(4) 0.082(4) 0.040(4) 0.023(3) 0.001(3)
C125 0.076(4) 0.091(5) 0.063(4) 0.053(4) 0.034(3) 0.034(4)
C126 0.060(4) 0.054(3) 0.072(5) -0.002(3) 0.019(3) -0.007(3)
C127 0.075(4) 0.073(4) 0.051(4) 0.037(3) 0.023(3) 0.024(3)
C128 0.048(3) 0.060(4) 0.072(5) 0.001(3) -0.008(3) -0.007(3)
C129 0.092(5) 0.113(5) 0.050(4) 0.043(4) -0.019(4) -0.048(5)
C130 0.101(6) 0.096(5) 0.065(5) 0.047(4) -0.024(4) -0.031(4)
C131 0.050(3) 0.089(5) 0.108(6) 0.074(5) 0.024(3) 0.012(3)
C132 0.038(3) 0.184(8) 0.111(7) 0.106(7) 0.012(4) -0.004(4)
C133 0.050(4) 0.089(5) 0.138(8) 0.003(5) 0.036(4) 0.010(4)
C134 0.079(4) 0.089(5) 0.137(7) 0.070(5) 0.061(4) 0.053(4)
C135 0.172(8) 0.061(4) 0.049(4) 0.006(3) -0.013(5) 0.038(5)
C136 0.106(6) 0.062(4) 0.066(5) -0.010(3) -0.016(4) -0.003(4)
C137 0.043(3) 0.123(6) 0.049(4) -0.003(4) 0.001(3) -0.004(4)
C138 0.074(4) 0.056(3) 0.085(5) 0.038(3) 0.017(4) 0.005(3)
C139 0.038(3) 0.135(7) 0.066(4) 0.046(4) -0.001(3) -0.006(4)
C140 0.120(6) 0.055(4) 0.069(5) 0.030(3) 0.055(4) 0.018(4)
C141 0.074(4) 0.058(3) 0.061(4) 0.030(3) 0.016(3) 0.010(3)
C142 0.079(5) 0.044(4) 0.161(9) 0.022(4) 0.009(5) -0.007(3)
C143 0.052(3) 0.055(4) 0.077(5) 0.005(3) 0.013(3) -0.008(3)
C144 0.077(4) 0.058(4) 0.079(5) 0.009(3) 0.007(4) 0.013(3)
B3 0.036(3) 0.039(3) 0.024(3) 0.007(2) 0.001(2) -0.005(2)
C145 0.029(2) 0.038(2) 0.022(2) 0.0083(18) -0.0011(17) -0.0009(17)
C146 0.030(2) 0.040(2) 0.021(2) 0.0075(19) -0.0004(17) 0.0019(18)
C147 0.035(2) 0.043(2) 0.025(2) 0.012(2) 0.0017(18) -0.0023(19)
C148 0.031(2) 0.053(3) 0.025(3) 0.011(2) 0.0031(18) 0.0029(19)
C149 0.035(2) 0.047(3) 0.024(2) 0.009(2) -0.0009(18) 0.0062(19)
C150 0.030(2) 0.041(2) 0.030(3) 0.015(2) -0.0020(18) 0.0007(18)
C151 0.045(3) 0.054(3) 0.058(4) 0.026(3) 0.016(3) 0.001(2)
C152 0.036(3) 0.061(3) 0.051(4) 0.021(3) 0.007(2) 0.012(2)
C153 0.025(2) 0.036(2) 0.060(3) 0.015(2) 0.004(2) -0.0021(18)
C154 0.050(3) 0.040(3) 0.087(4) 0.023(3) 0.035(3) 0.004(2)
C155 0.053(4) 0.040(3) 0.167(7) 0.043(4) 0.058(4) 0.015(3)
C156 0.035(3) 0.053(4) 0.201(7) 0.070(5) 0.020(4) 0.010(3)
C157 0.033(3) 0.050(3) 0.148(6) 0.055(4) -0.022(3) -0.010(2)
C158 0.034(3) 0.044(3) 0.075(4) 0.027(3) -0.010(2) -0.006(2)
C159 0.104(6) 0.063(5) 0.229(10) 0.065(6) 0.119(7) 0.042(4)
C160 0.080(5) 0.071(5) 0.182(7) 0.078(5) -0.075(5) -0.021(4)
C161 0.031(2) 0.041(2) 0.017(2) 0.0063(18) 0.0031(16) -0.0006(18)
C162 0.032(2) 0.045(2) 0.026(3) 0.012(2) -0.0017(18) -0.0036(19)
C163 0.039(2) 0.042(2) 0.023(2) 0.0098(19) -0.0004(18) -0.0030(19)
C164 0.041(3) 0.044(3) 0.024(3) 0.004(2) -0.0021(19) -0.007(2)
C165 0.031(2) 0.051(3) 0.027(3) 0.009(2) 0.0005(18) -0.0012(19)
C166 0.032(2) 0.043(2) 0.028(3) 0.011(2) 0.0008(18) 0.0008(19)
C167 0.055(3) 0.040(3) 0.045(3) 0.012(2) -0.008(3) -0.004(2)
C168 0.039(3) 0.061(3) 0.041(3) 0.012(3) -0.010(2) -0.005(2)
C169 0.035(2) 0.030(2) 0.026(2) 0.0002(18) 0.0056(17) -0.0003(18)
C170 0.041(2) 0.037(3) 0.028(2) 0.005(2) 0.0043(19) -0.010(2)
C171 0.051(3) 0.048(3) 0.026(3) 0.003(2) -0.001(2) -0.014(2)
C172 0.060(3) 0.048(3) 0.025(3) 0.003(2) 0.003(2) -0.012(2)
C173 0.053(3) 0.039(3) 0.029(3) 0.003(2) 0.013(2) -0.005(2)
C174 0.037(2) 0.040(3) 0.033(3) 0.005(2) 0.0054(19) -0.008(2)
C175 0.067(4) 0.084(5) 0.038(3) 0.014(3) -0.016(3) -0.037(3)
C176 0.065(4) 0.054(3) 0.032(3) 0.004(2) 0.016(3) -0.017(3)
B4 0.024(2) 0.035(3) 0.033(3) 0.012(2) 0.0070(19) 0.0004(19)
C177 0.024(2) 0.039(2) 0.031(2) 0.0132(18) 0.0099(17) 0.0061(17)
C178 0.031(2) 0.040(2) 0.027(2) 0.0124(19) 0.0069(18) 0.0047(18)
C179 0.036(2) 0.050(3) 0.028(2) 0.013(2) 0.0032(19) 0.003(2)
C180 0.039(3) 0.057(3) 0.037(3) 0.024(2) 0.008(2) 0.008(2)
C181 0.041(3) 0.047(3) 0.041(3) 0.024(2) 0.019(2) 0.011(2)
C182 0.036(2) 0.041(3) 0.039(3) 0.015(2) 0.012(2) 0.003(2)
C183 0.066(4) 0.067(4) 0.027(3) 0.016(2) -0.001(2) -0.013(3)
C184 0.069(4) 0.059(4) 0.058(4) 0.035(3) 0.025(3) 0.006(3)
C185 0.030(2) 0.034(2) 0.021(2) 0.0054(18) 0.0044(17) 0.0002(17)
C186 0.030(2) 0.030(2) 0.024(2) 0.0059(18) 0.0029(17) 0.0009(17)
C187 0.034(2) 0.033(2) 0.025(2) 0.0073(18) 0.0039(18) -0.0026(17)
C188 0.038(2) 0.035(2) 0.025(2) 0.0094(19) 0.0056(18) -0.0038(18)
C189 0.036(2) 0.039(2) 0.030(3) 0.013(2) 0.0051(19) 0.0063(19)
C190 0.025(2) 0.035(2) 0.035(3) 0.0082(19) 0.0067(18) 0.0047(17)
C191 0.031(2) 0.042(3) 0.050(3) 0.018(2) 0.004(2) -0.005(2)
C192 0.043(3) 0.051(3) 0.043(3) 0.024(3) 0.006(2) 0.007(2)
C193 0.028(2) 0.035(2) 0.028(2) 0.0114(19) 0.0016(17) 0.0007(17)
C194 0.031(2) 0.039(2) 0.051(3) 0.008(2) 0.010(2) 0.0003(19)
C195 0.039(3) 0.041(3) 0.052(3) 0.008(2) 0.004(2) -0.005(2)
C196 0.042(3) 0.039(3) 0.037(3) 0.003(2) 0.003(2) 0.001(2)
C197 0.034(2) 0.040(2) 0.023(2) 0.0064(19) 0.0023(18) 0.0035(18)
C198 0.026(2) 0.036(2) 0.025(2) 0.0096(18) 0.0025(17) 0.0020(17)
C199 0.053(4) 0.041(3) 0.107(6) -0.003(3) 0.020(4) -0.011(3)
C200 0.035(2) 0.047(3) 0.042(3) 0.004(2) 0.003(2) 0.005(2)
C201 0.029(2) 0.031(2) 0.032(2) 0.0080(19) 0.0041(17) -0.0014(17)
C202 0.030(2) 0.041(3) 0.038(3) 0.008(2) 0.0048(19) -0.0009(19)
C203 0.030(2) 0.041(3) 0.048(3) 0.010(2) 0.010(2) 0.002(2)
C204 0.023(2) 0.043(3) 0.055(3) 0.012(2) 0.0064(19) 0.0015(19)
C205 0.031(2) 0.039(3) 0.046(3) 0.017(2) -0.0006(19) -0.0041(19)
C206 0.030(2) 0.046(3) 0.039(3) 0.017(2) 0.0069(19) 0.000(2)
C207 0.038(3) 0.067(4) 0.052(4) 0.009(3) 0.016(2) 0.007(3)
C208 0.033(3) 0.059(3) 0.050(3) 0.028(3) 0.001(2) -0.001(2)

loop_
_atom_type_symbol
_atom_type_description
_atom_type_scat_dispersion_real
_atom_type_scat_dispersion_imag
_atom_type_scat_source
C C 0.0181 0.0091 'International Tables Vol C Tables 4.2.6.8 and 6.1.1.4'
H H 0.0000 0.0000 'International Tables Vol C Tables 4.2.6.8 and 6.1.1.4'
B B 0.0090 0.0039 'International Tables Vol C Tables 4.2.6.8 and 6.1.1.4'
I I -0.3257 6.8362 'International Tables Vol C Tables 4.2.6.8 and 6.1.1.4'
N N 0.0311 0.0180 'International Tables Vol C Tables 4.2.6.8 and 6.1.1.4'
O O 0.0492 0.0322 'International Tables Vol C Tables 4.2.6.8 and 6.1.1.4'
Sr Sr -0.3528 1.8200 'International Tables Vol C Tables 4.2.6.8 and 6.1.1.4'

loop_
_geom_angle_atom_site_label_1
_geom_angle_atom_site_label_2
_geom_angle_atom_site_label_3
_geom_angle
_geom_angle_site_symmetry_1
_geom_angle_site_symmetry_3
_geom_angle_publ_flag
H1 Sr1 H2 96.0(14) . . ?
Sr2 Sr1 H1 24.6(7) . . ?
Sr2 Sr1 H2 72.3(8) . . ?
Sr2 Sr1 Sr3 52.146(9) . . ?
Sr3 Sr1 H1 76.0(8) . . ?
Sr3 Sr1 H2 20.1(8) . . ?
O1 Sr1 H1 87.3(14) . . ?
O1 Sr1 H2 87.6(14) . . ?
O1 Sr1 Sr2 80.35(8) . . ?
O1 Sr1 Sr3 84.61(8) . . ?
O1 Sr1 N1 82.33(13) . . ?
O1 Sr1 N2 123.20(13) . . ?
O1 Sr1 N3 170.02(13) . . ?
O1 Sr1 N4 104.80(13) . . ?
N1 Sr1 H1 122.5(10) . . ?
N1 Sr1 H2 139.4(10) . . ?
N1 Sr1 Sr2 142.91(11) . . ?
N1 Sr1 Sr3 156.54(11) . . ?
N2 Sr1 H1 76.1(8) . . ?
N2 Sr1 H2 147.0(14) . . ?
N2 Sr1 Sr2 99.49(9) . . ?
N2 Sr1 Sr3 138.97(11) . . ?
N2 Sr1 N1 64.05(15) . . ?
N3 Sr1 H1 99.6(14) . . ?
N3 Sr1 H2 84.5(14) . . ?
N3 Sr1 Sr2 102.90(10) . . ?
N3 Sr1 Sr3 89.98(10) . . ?
N3 Sr1 N1 99.79(14) . . ?
N3 Sr1 N2 65.93(14) . . ?
N3 Sr1 N4 67.79(15) . . ?
N4 Sr1 H1 166.8(15) . . ?
N4 Sr1 H2 79.6(9) . . ?
N4 Sr1 Sr2 151.17(11) . . ?
N4 Sr1 Sr3 99.55(10) . . ?
N4 Sr1 N1 65.41(15) . . ?
N4 Sr1 N2 100.88(12) . . ?
Sr1 Sr2 H1 24.5(7) . . ?
Sr1 Sr2 H3 77.3(13) . . ?
Sr1 Sr2 H4 74.9(14) . . ?
H1 Sr2 H3 100.3(17) . . ?
H1 Sr2 H4 90(2) . . ?
H3 Sr2 H4 70.8(9) . . ?
I4 Sr2 Sr1 61.3(3) . . ?
I4 Sr2 H1 70.0(14) . . ?
I4 Sr2 H3 88.5(6) . . ?
I4 Sr2 Sr3 53.0(2) . . ?
Sr3 Sr2 Sr1 65.818(11) . . ?
Sr3 Sr2 H1 89.5(8) . . ?
Sr3 Sr2 H3 35.7(5) . . ?
Sr3 Sr2 H4 36.4(5) . . ?
N5 Sr2 Sr1 98.55(10) . . ?
N5 Sr2 H1 77.4(10) . . ?
N5 Sr2 H3 130.0(7) . . ?
N5 Sr2 H4 157.1(10) . . ?
N5 Sr2 I4 133.6(3) . . ?
N5 Sr2 Sr3 158.77(11) . . ?
N5 Sr2 N7A 97.2(4) . . ?
N6 Sr2 Sr1 107.13(12) . . ?
N6 Sr2 H1 86.9(10) . . ?
N6 Sr2 H3 164.4(11) . . ?
N6 Sr2 H4 95.6(5) . . ?
N6 Sr2 I4 81.0(3) . . ?
N6 Sr2 Sr3 131.81(14) . . ?
N6 Sr2 N5 64.9(2) . . ?
N6 Sr2 N8 99.51(16) . . ?
N6 Sr2 N7A 59.0(3) . . ?
N6 Sr2 C17A 80.4(5) . . ?
N8 Sr2 Sr1 138.59(15) . . ?
N8 Sr2 H1 133.8(14) . . ?
N8 Sr2 H3 85.5(8) . . ?
N8 Sr2 H4 133.8(15) . . ?
N8 Sr2 I4 156.2(3) . . ?
N8 Sr2 Sr3 116.66(10) . . ?
N8 Sr2 N5 64.88(17) . . ?
N8 Sr2 N7A 70.3(4) . . ?
N8 Sr2 C17A 45.2(4) . . ?
N7A Sr2 Sr1 151.1(4) . . ?
N7A Sr2 H1 143.4(13) . . ?
N7A Sr2 H3 110.0(15) . . ?
N7A Sr2 H4 81.1(13) . . ?
N7A Sr2 Sr3 103.1(4) . . ?
C17A Sr2 Sr1 168.4(5) . . ?
C17A Sr2 H1 166.4(9) . . ?
C17A Sr2 H3 93.2(15) . . ?
C17A Sr2 H4 95.8(15) . . ?
C17A Sr2 Sr3 102.5(5) . . ?
C17A Sr2 N5 92.7(5) . . ?
C17A Sr2 N7A 27.6(4) . . ?
N7B Sr2 Sr1 156.09(18) . . ?
N7B Sr2 H1 151.2(13) . . ?
N7B Sr2 H3 103.7(15) . . ?
N7B Sr2 I4 94.8(3) . . ?
N7B Sr2 Sr3 100.72(18) . . ?
N7B Sr2 N5 98.7(2) . . ?
N7B Sr2 N6 66.1(2) . . ?
N7B Sr2 N8 64.6(2) . . ?
Sr2 I4 Sr3 75.5(3) . . ?
Sr1 Sr3 H2 20.1(8) . . ?
Sr1 Sr3 H3 74.2(13) . . ?
Sr1 Sr3 H4 71.9(14) . . ?
H2 Sr3 H3 90.6(18) . . ?
H2 Sr3 H4 88.1(19) . . ?
Sr2 Sr3 Sr1 62.036(10) . . ?
Sr2 Sr3 H2 82.2(8) . . ?
Sr2 Sr3 H3 35.7(5) . . ?
Sr2 Sr3 H4 36.2(5) . . ?
H3 Sr3 H4 70.7(9) . . ?
I4 Sr3 Sr1 59.1(3) . . ?
I4 Sr3 H2 70.6(13) . . ?
I4 Sr3 Sr2 51.5(2) . . ?
I4 Sr3 H3 87.1(6) . . ?
N9 Sr3 Sr1 152.21(13) . . ?
N9 Sr3 H2 147.2(13) . . ?
N9 Sr3 Sr2 112.98(10) . . ?
N9 Sr3 H3 119.0(15) . . ?
N9 Sr3 H4 88.9(12) . . ?
N9 Sr3 I4 95.5(3) . . ?
N9 Sr3 N11 98.36(14) . . ?
N9 Sr3 N12 63.96(17) . . ?
N10 Sr3 Sr1 141.92(12) . . ?
N10 Sr3 H2 138.6(14) . . ?
N10 Sr3 Sr2 109.71(10) . . ?
N10 Sr3 H3 80.5(9) . . ?
N10 Sr3 H4 125.3(15) . . ?
N10 Sr3 I4 147.7(3) . . ?
N10 Sr3 N9 65.75(18) . . ?
N10 Sr3 N11 64.84(15) . . ?
N10 Sr3 N12 98.76(15) . . ?
N11 Sr3 Sr1 98.60(10) . . ?
N11 Sr3 H2 81.7(11) . . ?
N11 Sr3 Sr2 142.87(11) . . ?
N11 Sr3 H3 111.5(7) . . ?
N11 Sr3 H4 169.6(15) . . ?
N11 Sr3 I4 147.0(3) . . ?
N12 Sr3 Sr1 104.44(11) . . ?
N12 Sr3 H2 87.3(10) . . ?
N12 Sr3 Sr2 147.10(12) . . ?
N12 Sr3 H3 175.9(11) . . ?
N12 Sr3 H4 112.7(6) . . ?
N12 Sr3 I4 95.6(3) . . ?
N12 Sr3 N11 64.71(17) . . ?
C37 O1 Sr1 118.2(3) . . ?
C40 O1 Sr1 117.4(3) . . ?
C40 O1 C37 107.5(4) . . ?
C1 N1 Sr1 107.6(4) . . ?
C8 N1 Sr1 111.6(4) . . ?
C8 N1 C1 108.3(5) . . ?
C8 N1 C9 111.6(5) . . ?
C9 N1 Sr1 112.4(3) . . ?
C9 N1 C1 104.9(5) . . ?
C2 N2 Sr1 113.9(4) . . ?
C2 N2 C3 110.2(6) . . ?
C2 N2 C10 109.5(5) . . ?
C3 N2 Sr1 105.2(3) . . ?
C10 N2 Sr1 111.3(3) . . ?
C10 N2 C3 106.4(5) . . ?
C4 N3 Sr1 114.5(4) . . ?
C4 N3 C5 111.3(6) . . ?
C4 N3 C11 112.9(5) . . ?
C5 N3 Sr1 106.2(4) . . ?
C11 N3 Sr1 103.9(3) . . ?
C11 N3 C5 107.4(5) . . ?
C6 N4 Sr1 110.1(3) . . ?
C6 N4 C7 109.3(5) . . ?
C6 N4 C12 111.6(5) . . ?
C7 N4 Sr1 106.9(4) . . ?
C12 N4 Sr1 110.9(3) . . ?
C12 N4 C7 107.9(4) . . ?
C13 N5 Sr2 113.3(5) . . ?
C13 N5 C20 107.4(6) . . ?
C13 N5 C21 111.5(6) . . ?
C20 N5 Sr2 104.5(4) . . ?
C21 N5 Sr2 113.4(3) . . ?
C21 N5 C20 106.1(5) . . ?
C14 N6 Sr2 104.5(4) . . ?
C15 N6 Sr2 118.2(6) . . ?
C15 N6 C14 106.9(7) . . ?
C15 N6 C22 114.5(7) . . ?
C22 N6 Sr2 102.6(4) . . ?
C22 N6 C14 109.5(6) . . ?
C18A N8 Sr2 110.2(8) . . ?
C18A N8 C24A 112.4(16) . . ?
C19A N8 Sr2 106.7(11) . . ?
C19A N8 C18A 102.2(12) . . ?
C19A N8 C24A 119.3(16) . . ?
C18B N8 Sr2 98.9(4) . . ?
C19B N8 Sr2 118.0(5) . . ?
C19B N8 C18B 113.9(7) . . ?
C19B N8 C24B 110.2(7) . . ?
C24A N8 Sr2 105.9(16) . . ?
C24B N8 Sr2 106.4(7) . . ?
C24B N8 C18B 108.6(7) . . ?
C25 N9 Sr3 105.7(4) . . ?
C32 N9 Sr3 112.7(4) . . ?
C32 N9 C25 110.5(7) . . ?
C32 N9 C33 109.8(7) . . ?
C33 N9 Sr3 109.8(4) . . ?
C33 N9 C25 108.1(6) . . ?
C26 N10 Sr3 111.2(5) . . ?
C26 N10 C27 110.2(7) . . ?
C26 N10 C34 110.3(7) . . ?
C27 N10 Sr3 108.7(4) . . ?
C34 N10 Sr3 109.2(3) . . ?
C34 N10 C27 107.2(6) . . ?
C28 N11 Sr3 113.1(4) . . ?
C28 N11 C29 113.6(6) . . ?
C28 N11 C35 109.6(6) . . ?
C29 N11 Sr3 106.4(4) . . ?
C35 N11 Sr3 105.7(3) . . ?
C35 N11 C29 108.0(5) . . ?
C30 N12 Sr3 113.1(5) . . ?
C30 N12 C31 109.6(7) . . ?
C30 N12 C36 110.5(6) . . ?
C31 N12 Sr3 108.5(4) . . ?
C36 N12 Sr3 107.9(4) . . ?
C36 N12 C31 107.1(7) . . ?
N1 C1 H1A 108.3 . . ?
N1 C1 H1B 108.3 . . ?
H1A C1 H1B 107.4 . . ?
C2 C1 N1 115.9(6) . . ?
C2 C1 H1A 108.3 . . ?
C2 C1 H1B 108.3 . . ?
N2 C2 H2A 108.7 . . ?
N2 C2 H2B 108.7 . . ?
C1 C2 N2 114.3(6) . . ?
C1 C2 H2A 108.7 . . ?
C1 C2 H2B 108.7 . . ?
H2A C2 H2B 107.6 . . ?
N2 C3 H3A 108.0 . . ?
N2 C3 H3B 108.0 . . ?
H3A C3 H3B 107.2 . . ?
C4 C3 N2 117.2(6) . . ?
C4 C3 H3A 108.0 . . ?
C4 C3 H3B 108.0 . . ?
N3 C4 H4A 108.6 . . ?
N3 C4 H4B 108.6 . . ?
C3 C4 N3 114.6(6) . . ?
C3 C4 H4A 108.6 . . ?
C3 C4 H4B 108.6 . . ?
H4A C4 H4B 107.6 . . ?
N3 C5 H5A 108.0 . . ?
N3 C5 H5B 108.0 . . ?
H5A C5 H5B 107.3 . . ?
C6 C5 N3 117.1(5) . . ?
C6 C5 H5A 108.0 . . ?
C6 C5 H5B 108.0 . . ?
N4 C6 C5 113.4(6) . . ?
N4 C6 H6A 108.9 . . ?
N4 C6 H6B 108.9 . . ?
C5 C6 H6A 108.9 . . ?
C5 C6 H6B 108.9 . . ?
H6A C6 H6B 107.7 . . ?
N4 C7 H7A 108.3 . . ?
N4 C7 H7B 108.3 . . ?
H7A C7 H7B 107.4 . . ?
C8 C7 N4 116.0(5) . . ?
C8 C7 H7A 108.3 . . ?
C8 C7 H7B 108.3 . . ?
N1 C8 C7 112.1(6) . . ?
N1 C8 H8A 109.2 . . ?
N1 C8 H8B 109.2 . . ?
C7 C8 H8A 109.2 . . ?
C7 C8 H8B 109.2 . . ?
H8A C8 H8B 107.9 . . ?
N1 C9 H9A 109.5 . . ?
N1 C9 H9B 109.5 . . ?
N1 C9 H9C 109.5 . . ?
H9A C9 H9B 109.5 . . ?
H9A C9 H9C 109.5 . . ?
H9B C9 H9C 109.5 . . ?
N2 C10 H10A 109.5 . . ?
N2 C10 H10B 109.5 . . ?
N2 C10 H10C 109.5 . . ?
H10A C10 H10B 109.5 . . ?
H10A C10 H10C 109.5 . . ?
H10B C10 H10C 109.5 . . ?
N3 C11 H11A 109.5 . . ?
N3 C11 H11B 109.5 . . ?
N3 C11 H11C 109.5 . . ?
H11A C11 H11B 109.5 . . ?
H11A C11 H11C 109.5 . . ?
H11B C11 H11C 109.5 . . ?
N4 C12 H12A 109.5 . . ?
N4 C12 H12B 109.5 . . ?
N4 C12 H12C 109.5 . . ?
H12A C12 H12B 109.5 . . ?
H12A C12 H12C 109.5 . . ?
H12B C12 H12C 109.5 . . ?
N5 C13 H13A 109.8 . . ?
N5 C13 H13B 109.8 . . ?
H13A C13 H13B 108.2 . . ?
C14 C13 N5 109.5(8) . . ?
C14 C13 H13A 109.8 . . ?
C14 C13 H13B 109.8 . . ?
N6 C14 H14A 108.3 . . ?
N6 C14 H14B 108.3 . . ?
C13 C14 N6 116.1(7) . . ?
C13 C14 H14A 108.3 . . ?
C13 C14 H14B 108.3 . . ?
H14A C14 H14B 107.4 . . ?
N6 C15 H15A 110.3 . . ?
N6 C15 H15B 110.3 . . ?
N6 C15 C16 107.2(8) . . ?
H15A C15 H15B 108.5 . . ?
C16 C15 H15A 110.3 . . ?
C16 C15 H15B 110.3 . . ?
C15 C16 H16A 106.4 . . ?
C15 C16 H16B 106.4 . . ?
C15 C16 H16C 108.0 . . ?
C15 C16 H16D 108.0 . . ?
C15 C16 N7B 117.3(8) . . ?
H16A C16 H16B 106.5 . . ?
H16C C16 H16D 107.2 . . ?
N7A C16 C15 123.6(13) . . ?
N7A C16 H16A 106.4 . . ?
N7A C16 H16B 106.4 . . ?
N7B C16 H16C 108.0 . . ?
N7B C16 H16D 108.0 . . ?
C16 N7A Sr2 101.6(13) . . ?
C16 N7A C17A 153.0(19) . . ?
C16 N7A C23A 109.1(16) . . ?
C17A N7A Sr2 68.4(14) . . ?
C17A N7A C23A 97.6(13) . . ?
C23A N7A Sr2 100.7(15) . . ?
Sr2 C17A H17A 12.8 . . ?
Sr2 C17A H17B 103.5 . . ?
N7A C17A Sr2 84.0(15) . . ?
N7A C17A H17A 96.7 . . ?
N7A C17A H17B 96.7 . . ?
N7A C17A C18A 158(2) . . ?
H17A C17A H17B 103.5 . . ?
C18A C17A Sr2 109.3(14) . . ?
C18A C17A H17A 96.7 . . ?
C18A C17A H17B 96.7 . . ?
N8 C18A C17A 92.0(14) . . ?
N8 C18A H18A 113.3 . . ?
N8 C18A H18B 113.3 . . ?
C17A C18A H18A 113.3 . . ?
C17A C18A H18B 113.3 . . ?
H18A C18A H18B 110.6 . . ?
N8 C19A H19A 110.8 . . ?
N8 C19A H19B 110.8 . . ?
N8 C19A C20 104.6(11) . . ?
H19A C19A H19B 108.9 . . ?
C20 C19A H19A 110.8 . . ?
C20 C19A H19B 110.8 . . ?
C16 N7B Sr2 102.2(5) . . ?
C17B N7B Sr2 120.5(6) . . ?
C17B N7B C16 101.4(7) . . ?
C17B N7B C23B 112.1(8) . . ?
C23B N7B Sr2 108.4(6) . . ?
C23B N7B C16 111.4(7) . . ?
N7B C17B H17C 112.3 . . ?
N7B C17B H17D 112.3 . . ?
N7B C17B C18B 97.4(9) . . ?
H17C C17B H17D 109.9 . . ?
C18B C17B H17C 112.3 . . ?
C18B C17B H17D 112.3 . . ?
N8 C18B H18C 108.8 . . ?
N8 C18B H18D 108.8 . . ?
C17B C18B N8 113.8(8) . . ?
C17B C18B H18C 108.8 . . ?
C17B C18B H18D 108.8 . . ?
H18C C18B H18D 107.7 . . ?
N8 C19B H19C 109.1 . . ?
N8 C19B H19D 109.1 . . ?
H19C C19B H19D 107.8 . . ?
C20 C19B N8 112.6(8) . . ?
C20 C19B H19C 109.1 . . ?
C20 C19B H19D 109.1 . . ?
N5 C20 H20A 110.9 . . ?
N5 C20 H20B 110.9 . . ?
N5 C20 H20C 107.1 . . ?
N5 C20 H20D 107.1 . . ?
C19A C20 N5 104.5(12) . . ?
C19A C20 H20A 110.9 . . ?
C19A C20 H20B 110.9 . . ?
C19B C20 N5 120.8(7) . . ?
C19B C20 H20C 107.1 . . ?
C19B C20 H20D 107.1 . . ?
H20A C20 H20B 108.9 . . ?
H20C C20 H20D 106.8 . . ?
N5 C21 H21A 109.5 . . ?
N5 C21 H21B 109.5 . . ?
N5 C21 H21C 109.5 . . ?
H21A C21 H21B 109.5 . . ?
H21A C21 H21C 109.5 . . ?
H21B C21 H21C 109.5 . . ?
N6 C22 H22A 109.5 . . ?
N6 C22 H22B 109.5 . . ?
N6 C22 H22C 109.5 . . ?
H22A C22 H22B 109.5 . . ?
H22A C22 H22C 109.5 . . ?
H22B C22 H22C 109.5 . . ?
N7A C23A H23A 109.5 . . ?
N7A C23A H23B 109.5 . . ?
N7A C23A H23C 109.5 . . ?
H23A C23A H23B 109.5 . . ?
H23A C23A H23C 109.5 . . ?
H23B C23A H23C 109.5 . . ?
N8 C24A H24A 109.5 . . ?
N8 C24A H24B 109.5 . . ?
N8 C24A H24C 109.5 . . ?
H24A C24A H24B 109.5 . . ?
H24A C24A H24C 109.5 . . ?
H24B C24A H24C 109.5 . . ?
N7B C23B H23D 109.5 . . ?
N7B C23B H23E 109.5 . . ?
N7B C23B H23F 109.5 . . ?
H23D C23B H23E 109.5 . . ?
H23D C23B H23F 109.5 . . ?
H23E C23B H23F 109.5 . . ?
N8 C24B H24D 109.5 . . ?
N8 C24B H24E 109.5 . . ?
N8 C24B H24F 109.5 . . ?
H24D C24B H24E 109.5 . . ?
H24D C24B H24F 109.5 . . ?
H24E C24B H24F 109.5 . . ?
N9 C25 H25A 107.4 . . ?
N9 C25 H25B 107.4 . . ?
H25A C25 H25B 106.9 . . ?
C26 C25 N9 119.9(7) . . ?
C26 C25 H25A 107.4 . . ?
C26 C25 H25B 107.4 . . ?
N10 C26 H26A 107.4 . . ?
N10 C26 H26B 107.4 . . ?
C25 C26 N10 119.8(8) . . ?
C25 C26 H26A 107.4 . . ?
C25 C26 H26B 107.4 . . ?
H26A C26 H26B 106.9 . . ?
N10 C27 H27A 107.6 . . ?
N10 C27 H27B 107.6 . . ?
H27A C27 H27B 107.0 . . ?
C28 C27 N10 118.9(7) . . ?
C28 C27 H27A 107.6 . . ?
C28 C27 H27B 107.6 . . ?
N11 C28 H28A 107.9 . . ?
N11 C28 H28B 107.9 . . ?
C27 C28 N11 117.5(6) . . ?
C27 C28 H28A 107.9 . . ?
C27 C28 H28B 107.9 . . ?
H28A C28 H28B 107.2 . . ?
N11 C29 H29A 107.9 . . ?
N11 C29 H29B 107.9 . . ?
H29A C29 H29B 107.2 . . ?
C30 C29 N11 117.6(6) . . ?
C30 C29 H29A 107.9 . . ?
C30 C29 H29B 107.9 . . ?
N12 C30 H30A 108.6 . . ?
N12 C30 H30B 108.6 . . ?
C29 C30 N12 114.6(7) . . ?
C29 C30 H30A 108.6 . . ?
C29 C30 H30B 108.6 . . ?
H30A C30 H30B 107.6 . . ?
N12 C31 H31A 107.9 . . ?
N12 C31 H31B 107.9 . . ?
H31A C31 H31B 107.2 . . ?
C32 C31 N12 117.7(8) . . ?
C32 C31 H31A 107.9 . . ?
C32 C31 H31B 107.9 . . ?
N9 C32 H32A 107.9 . . ?
N9 C32 H32B 107.9 . . ?
C31 C32 N9 117.6(7) . . ?
C31 C32 H32A 107.9 . . ?
C31 C32 H32B 107.9 . . ?
H32A C32 H32B 107.2 . . ?
N9 C33 H33A 109.5 . . ?
N9 C33 H33B 109.5 . . ?
N9 C33 H33C 109.5 . . ?
H33A C33 H33B 109.5 . . ?
H33A C33 H33C 109.5 . . ?
H33B C33 H33C 109.5 . . ?
N10 C34 H34A 109.5 . . ?
N10 C34 H34B 109.5 . . ?
N10 C34 H34C 109.5 . . ?
H34A C34 H34B 109.5 . . ?
H34A C34 H34C 109.5 . . ?
H34B C34 H34C 109.5 . . ?
N11 C35 H35A 109.5 . . ?
N11 C35 H35B 109.5 . . ?
N11 C35 H35C 109.5 . . ?
H35A C35 H35B 109.5 . . ?
H35A C35 H35C 109.5 . . ?
H35B C35 H35C 109.5 . . ?
N12 C36 H36A 109.5 . . ?
N12 C36 H36B 109.5 . . ?
N12 C36 H36C 109.5 . . ?
H36A C36 H36B 109.5 . . ?
H36A C36 H36C 109.5 . . ?
H36B C36 H36C 109.5 . . ?
O1 C37 H37A 110.4 . . ?
O1 C37 H37B 110.4 . . ?
O1 C37 C38 106.5(5) . . ?
H37A C37 H37B 108.6 . . ?
C38 C37 H37A 110.4 . . ?
C38 C37 H37B 110.4 . . ?
C37 C38 H38A 111.1 . . ?
C37 C38 H38B 111.1 . . ?
C37 C38 C39 103.3(5) . . ?
H38A C38 H38B 109.1 . . ?
C39 C38 H38A 111.1 . . ?
C39 C38 H38B 111.1 . . ?
C38 C39 H39A 111.6 . . ?
C38 C39 H39B 111.6 . . ?
C38 C39 C40 101.1(5) . . ?
H39A C39 H39B 109.4 . . ?
C40 C39 H39A 111.6 . . ?
C40 C39 H39B 111.6 . . ?
O1 C40 C39 105.5(5) . . ?
O1 C40 H40A 110.6 . . ?
O1 C40 H40B 110.6 . . ?
C39 C40 H40A 110.6 . . ?
C39 C40 H40B 110.6 . . ?
H40A C40 H40B 108.8 . . ?
C145 B1 C161 110.4(4) . . ?
C153 B1 C145 111.2(4) . . ?
C153 B1 C161 107.9(4) . . ?
C169 B1 C145 108.5(4) . . ?
C169 B1 C153 110.9(4) . . ?
C169 B1 C161 107.9(4) . . ?
C42 C41 B3 122.8(4) . . ?
C46 C41 C42 115.6(4) . . ?
C46 C41 B3 121.4(4) . . ?
C41 C42 H42 118.7 . . ?
C43 C42 C41 122.7(4) . . ?
C43 C42 H42 118.7 . . ?
C42 C43 C47 121.4(4) . . ?
C44 C43 C42 119.0(4) . . ?
C44 C43 C47 119.6(4) . . ?
C43 C44 H44 119.7 . . ?
C43 C44 C45 120.6(4) . . ?
C45 C44 H44 119.7 . . ?
C44 C45 C48 120.2(4) . . ?
C46 C45 C44 118.8(4) . . ?
C46 C45 C48 121.0(4) . . ?
C41 C46 H46 118.3 . . ?
C45 C46 C41 123.4(4) . . ?
C45 C46 H46 118.3 . . ?
C43 C47 H47A 109.5 . . ?
C43 C47 H47B 109.5 . . ?
C43 C47 H47C 109.5 . . ?
H47A C47 H47B 109.5 . . ?
H47A C47 H47C 109.5 . . ?
H47B C47 H47C 109.5 . . ?
C45 C48 H48A 109.5 . . ?
C45 C48 H48B 109.5 . . ?
C45 C48 H48C 109.5 . . ?
H48A C48 H48B 109.5 . . ?
H48A C48 H48C 109.5 . . ?
H48B C48 H48C 109.5 . . ?
C50 C49 C54 115.9(4) . . ?
C50 C49 B3 122.4(4) . . ?
C54 C49 B3 120.9(4) . . ?
C49 C50 H50 118.3 . . ?
C49 C50 C51 123.3(5) . . ?
C51 C50 H50 118.3 . . ?
C50 C51 C55 120.9(5) . . ?
C52 C51 C50 117.8(5) . . ?
C52 C51 C55 121.2(5) . . ?
C51 C52 H52 119.4 . . ?
C53 C52 C51 121.2(5) . . ?
C53 C52 H52 119.4 . . ?
C52 C53 C54 118.7(5) . . ?
C52 C53 C56 120.9(5) . . ?
C54 C53 C56 120.3(5) . . ?
C49 C54 H54 118.5 . . ?
C53 C54 C49 123.1(5) . . ?
C53 C54 H54 118.5 . . ?
C51 C55 H55A 109.5 . . ?
C51 C55 H55B 109.5 . . ?
C51 C55 H55C 109.5 . . ?
H55A C55 H55B 109.5 . . ?
H55A C55 H55C 109.5 . . ?
H55B C55 H55C 109.5 . . ?
C53 C56 H56A 109.5 . . ?
C53 C56 H56B 109.5 . . ?
C53 C56 H56C 109.5 . . ?
H56A C56 H56B 109.5 . . ?
H56A C56 H56C 109.5 . . ?
H56B C56 H56C 109.5 . . ?
C58 C57 C62 115.6(4) . . ?
C58 C57 B3 120.5(4) . . ?
C62 C57 B3 123.6(4) . . ?
C57 C58 H58 118.6 . . ?
C59 C58 C57 122.9(5) . . ?
C59 C58 H58 118.6 . . ?
C58 C59 C60 118.9(5) . . ?
C58 C59 C63 120.0(5) . . ?
C60 C59 C63 121.1(5) . . ?
C59 C60 H60 119.7 . . ?
C59 C60 C61 120.7(5) . . ?
C61 C60 H60 119.7 . . ?
C60 C61 C64 121.0(5) . . ?
C62 C61 C60 118.8(5) . . ?
C62 C61 C64 120.3(5) . . ?
C57 C62 H62 118.4 . . ?
C61 C62 C57 123.2(5) . . ?
C61 C62 H62 118.4 . . ?
C59 C63 H63A 109.5 . . ?
C59 C63 H63B 109.5 . . ?
C59 C63 H63C 109.5 . . ?
H63A C63 H63B 109.5 . . ?
H63A C63 H63C 109.5 . . ?
H63B C63 H63C 109.5 . . ?
C61 C64 H64A 109.5 . . ?
C61 C64 H64B 109.5 . . ?
C61 C64 H64C 109.5 . . ?
H64A C64 H64B 109.5 . . ?
H64A C64 H64C 109.5 . . ?
H64B C64 H64C 109.5 . . ?
C66 C65 B3 122.7(4) . . ?
C70 C65 C66 115.1(5) . . ?
C70 C65 B3 122.2(4) . . ?
C65 C66 H66 118.3 . . ?
C67 C66 C65 123.3(5) . . ?
C67 C66 H66 118.3 . . ?
C66 C67 C71 120.9(5) . . ?
C68 C67 C66 118.2(5) . . ?
C68 C67 C71 120.9(5) . . ?
C67 C68 H68 119.3 . . ?
C69 C68 C67 121.4(5) . . ?
C69 C68 H68 119.3 . . ?
C68 C69 C70 118.1(5) . . ?
C68 C69 C72 121.3(5) . . ?
C70 C69 C72 120.6(5) . . ?
C65 C70 H70 118.1 . . ?
C69 C70 C65 123.8(5) . . ?
C69 C70 H70 118.1 . . ?
C67 C71 H71A 109.5 . . ?
C67 C71 H71B 109.5 . . ?
C67 C71 H71C 109.5 . . ?
H71A C71 H71B 109.5 . . ?
H71A C71 H71C 109.5 . . ?
H71B C71 H71C 109.5 . . ?
C69 C72 H72A 109.5 . . ?
C69 C72 H72B 109.5 . . ?
C69 C72 H72C 109.5 . . ?
H72A C72 H72B 109.5 . . ?
H72A C72 H72C 109.5 . . ?
H72B C72 H72C 109.5 . . ?
C73 B2 C89 110.7(4) . . ?
C73 B2 C97 111.3(4) . . ?
C81 B2 C73 107.8(4) . . ?
C81 B2 C89 110.9(4) . . ?
C81 B2 C97 107.2(4) . . ?
C89 B2 C97 108.9(4) . . ?
C74 C73 B2 122.4(4) . . ?
C78 C73 B2 122.6(5) . . ?
C78 C73 C74 114.9(5) . . ?
C73 C74 H74 118.2 . . ?
C75 C74 C73 123.6(5) . . ?
C75 C74 H74 118.2 . . ?
C74 C75 C79 121.1(5) . . ?
C76 C75 C74 118.6(5) . . ?
C76 C75 C79 120.4(5) . . ?
C75 C76 H76 119.6 . . ?
C75 C76 C77 120.9(5) . . ?
C77 C76 H76 119.6 . . ?
C76 C77 C78 119.1(5) . . ?
C76 C77 C80 121.0(6) . . ?
C78 C77 C80 120.0(6) . . ?
C73 C78 C77 123.0(5) . . ?
C73 C78 H78 118.5 . . ?
C77 C78 H78 118.5 . . ?
C75 C79 H79A 109.5 . . ?
C75 C79 H79B 109.5 . . ?
C75 C79 H79C 109.5 . . ?
H79A C79 H79B 109.5 . . ?
H79A C79 H79C 109.5 . . ?
H79B C79 H79C 109.5 . . ?
C77 C80 H80A 109.5 . . ?
C77 C80 H80B 109.5 . . ?
C77 C80 H80C 109.5 . . ?
H80A C80 H80B 109.5 . . ?
H80A C80 H80C 109.5 . . ?
H80B C80 H80C 109.5 . . ?
C82 C81 B2 122.0(4) . . ?
C82 C81 C86 114.9(5) . . ?
C86 C81 B2 122.7(5) . . ?
C81 C82 H82 118.2 . . ?
C81 C82 C83 123.5(5) . . ?
C83 C82 H82 118.2 . . ?
C82 C83 C87 121.3(5) . . ?
C84 C83 C82 118.8(5) . . ?
C84 C83 C87 119.9(5) . . ?
C83 C84 H84 119.6 . . ?
C85 C84 C83 120.8(5) . . ?
C85 C84 H84 119.6 . . ?
C84 C85 C86 118.7(5) . . ?
C84 C85 C88 120.5(6) . . ?
C86 C85 C88 120.8(6) . . ?
C81 C86 C85 123.2(5) . . ?
C81 C86 H86 118.4 . . ?
C85 C86 H86 118.4 . . ?
C83 C87 H87A 109.5 . . ?
C83 C87 H87B 109.5 . . ?
C83 C87 H87C 109.5 . . ?
H87A C87 H87B 109.5 . . ?
H87A C87 H87C 109.5 . . ?
H87B C87 H87C 109.5 . . ?
C85 C88 H88A 109.5 . . ?
C85 C88 H88B 109.5 . . ?
C85 C88 H88C 109.5 . . ?
H88A C88 H88B 109.5 . . ?
H88A C88 H88C 109.5 . . ?
H88B C88 H88C 109.5 . . ?
C90 C89 B2 124.8(4) . . ?
C90 C89 C94 114.4(4) . . ?
C94 C89 B2 120.8(4) . . ?
C89 C90 H90 118.1 . . ?
C89 C90 C91 123.7(5) . . ?
C91 C90 H90 118.1 . . ?
C90 C91 C95 122.1(5) . . ?
C92 C91 C90 118.3(5) . . ?
C92 C91 C95 119.5(5) . . ?
C91 C92 H92 119.4 . . ?
C93 C92 C91 121.2(5) . . ?
C93 C92 H92 119.4 . . ?
C92 C93 C94 118.1(5) . . ?
C92 C93 C96 120.6(5) . . ?
C94 C93 C96 121.4(5) . . ?
C89 C94 C93 124.2(5) . . ?
C89 C94 H94 117.9 . . ?
C93 C94 H94 117.9 . . ?
C91 C95 H95A 109.5 . . ?
C91 C95 H95B 109.5 . . ?
C91 C95 H95C 109.5 . . ?
H95A C95 H95B 109.5 . . ?
H95A C95 H95C 109.5 . . ?
H95B C95 H95C 109.5 . . ?
C93 C96 H96A 109.5 . . ?
C93 C96 H96B 109.5 . . ?
C93 C96 H96C 109.5 . . ?
H96A C96 H96B 109.5 . . ?
H96A C96 H96C 109.5 . . ?
H96B C96 H96C 109.5 . . ?
C98 C97 B2 125.0(4) . . ?
C98 C97 C102 114.9(4) . . ?
C102 C97 B2 119.9(4) . . ?
C97 C98 H98 118.3 . . ?
C97 C98 C99 123.3(5) . . ?
C99 C98 H98 118.3 . . ?
C98 C99 C103 121.2(5) . . ?
C100 C99 C98 118.4(5) . . ?
C100 C99 C103 120.5(5) . . ?
C99 C100 H100 119.4 . . ?
C99 C100 C101 121.3(5) . . ?
C101 C100 H100 119.4 . . ?
C100 C101 C104 119.5(5) . . ?
C102 C101 C100 118.4(5) . . ?
C102 C101 C104 122.1(5) . . ?
C97 C102 H102 118.1 . . ?
C101 C102 C97 123.8(5) . . ?
C101 C102 H102 118.1 . . ?
C99 C103 H10D 109.5 . . ?
C99 C103 H10E 109.5 . . ?
C99 C103 H10F 109.5 . . ?
H10D C103 H10E 109.5 . . ?
H10D C103 H10F 109.5 . . ?
H10E C103 H10F 109.5 . . ?
C101 C104 H10G 109.5 . . ?
C101 C104 H10H 109.5 . . ?
C101 C104 H10I 109.5 . . ?
H10G C104 H10H 109.5 . . ?
H10G C104 H10I 109.5 . . ?
H10H C104 H10I 109.5 . . ?
H5 Sr4 H6 96.5(13) . . ?
Sr5 Sr4 H5 22.8(8) . . ?
Sr5 Sr4 H6 74.3(8) . . ?
Sr5 Sr4 Sr6 51.420(9) . . ?
Sr6 Sr4 H5 73.6(8) . . ?
Sr6 Sr4 H6 22.9(8) . . ?
O2 Sr4 H5 89.4(14) . . ?
O2 Sr4 H6 86.2(15) . . ?
O2 Sr4 Sr5 82.53(10) . . ?
O2 Sr4 Sr6 84.37(10) . . ?
O2 Sr4 N13 101.37(16) . . ?
O2 Sr4 N14 82.15(16) . . ?
O2 Sr4 N15 125.1(2) . . ?
O2 Sr4 N16 168.23(19) . . ?
O2 Sr4 C111 148.3(2) . . ?
N13 Sr4 H5 168.5(15) . . ?
N13 Sr4 H6 80.3(8) . . ?
N13 Sr4 Sr5 154.08(10) . . ?
N13 Sr4 Sr6 103.09(10) . . ?
N13 Sr4 N14 64.48(16) . . ?
N13 Sr4 N15 100.08(16) . . ?
N13 Sr4 C111 47.4(2) . . ?
N14 Sr4 H5 121.8(10) . . ?
N14 Sr4 H6 139.6(9) . . ?
N14 Sr4 Sr5 141.07(12) . . ?
N14 Sr4 Sr6 159.21(14) . . ?
N14 Sr4 N15 63.2(2) . . ?
N14 Sr4 C111 87.1(2) . . ?
N15 Sr4 H5 76.6(9) . . ?
N15 Sr4 H6 147.2(15) . . ?
N15 Sr4 Sr5 98.29(12) . . ?
N15 Sr4 Sr6 137.44(18) . . ?
N15 Sr4 C111 74.3(3) . . ?
N16 Sr4 H5 99.1(14) . . ?
N16 Sr4 H6 84.7(14) . . ?
N16 Sr4 Sr5 102.14(13) . . ?
N16 Sr4 Sr6 90.14(13) . . ?
N16 Sr4 N13 69.71(19) . . ?
N16 Sr4 N14 100.05(18) . . ?
N16 Sr4 N15 65.3(3) . . ?
N16 Sr4 C111 22.30(19) . . ?
C111 Sr4 H5 121.4(15) . . ?
C111 Sr4 H6 82.8(13) . . ?
C111 Sr4 Sr5 122.36(14) . . ?
C111 Sr4 Sr6 96.2(2) . . ?
Sr4 Sr5 H5 22.8(8) . . ?
Sr4 Sr5 H7 79.5(14) . . ?
Sr4 Sr5 H8 76.1(13) . . ?
H5 Sr5 H7 94(2) . . ?
H5 Sr5 H8 97.2(17) . . ?
H7 Sr5 H8 72.1(10) . . ?
I7 Sr5 Sr4 67.9(2) . . ?
I7 Sr5 H5 76.6(14) . . ?
I7 Sr5 H8 88.3(5) . . ?
I7 Sr5 Sr6 51.11(19) . . ?
Sr6 Sr5 Sr4 64.557(11) . . ?
Sr6 Sr5 H5 86.6(8) . . ?
Sr6 Sr5 H7 37.4(5) . . ?
Sr6 Sr5 H8 37.2(5) . . ?
N17 Sr5 Sr4 96.07(9) . . ?
N17 Sr5 H5 77.5(11) . . ?
N17 Sr5 H7 163.4(11) . . ?
N17 Sr5 I7 141.7(2) . . ?
N17 Sr5 H8 122.6(8) . . ?
N17 Sr5 Sr6 152.71(10) . . ?
N18 Sr5 Sr4 105.69(9) . . ?
N18 Sr5 H5 86.3(10) . . ?
N18 Sr5 H7 98.4(6) . . ?
N18 Sr5 I7 83.5(2) . . ?
N18 Sr5 H8 170.1(9) . . ?
N18 Sr5 Sr6 134.40(10) . . ?
N18 Sr5 N17 67.17(15) . . ?
N18 Sr5 N19 65.96(13) . . ?
N18 Sr5 N20 100.78(13) . . ?
N19 Sr5 Sr4 156.29(9) . . ?
N19 Sr5 H5 150.1(12) . . ?
N19 Sr5 H7 80.0(12) . . ?
N19 Sr5 I7 88.7(2) . . ?
N19 Sr5 H8 108.4(15) . . ?
N19 Sr5 Sr6 104.40(8) . . ?
N19 Sr5 N17 100.30(13) . . ?
N19 Sr5 N20 66.91(13) . . ?
N20 Sr5 Sr4 136.49(10) . . ?
N20 Sr5 H5 132.9(14) . . ?
N20 Sr5 H7 129.9(15) . . ?
N20 Sr5 I7 150.1(2) . . ?
N20 Sr5 H8 83.7(8) . . ?
N20 Sr5 Sr6 116.52(9) . . ?
N20 Sr5 N17 63.52(14) . . ?
Sr6 I7 Sr5 73.0(3) . . ?
Sr4 Sr6 H6 22.9(7) . . ?
Sr4 Sr6 H7 79.1(14) . . ?
Sr4 Sr6 H8 75.7(13) . . ?
H6 Sr6 H7 97.9(18) . . ?
H6 Sr6 H8 93.7(18) . . ?
Sr5 Sr6 Sr4 64.023(11) . . ?
Sr5 Sr6 H6 86.9(8) . . ?
Sr5 Sr6 H7 37.5(5) . . ?
Sr5 Sr6 H8 37.2(5) . . ?
H7 Sr6 H8 72.2(10) . . ?
I7 Sr6 Sr4 69.0(2) . . ?
I7 Sr6 H6 81.5(13) . . ?
I7 Sr6 Sr5 55.9(2) . . ?
I7 Sr6 H8 93.1(5) . . ?
N21 Sr6 Sr4 145.55(9) . . ?
N21 Sr6 H6 146.1(14) . . ?
N21 Sr6 Sr5 100.80(9) . . ?
N21 Sr6 H7 108.3(15) . . ?
N21 Sr6 I7 130.0(3) . . ?
N21 Sr6 H8 74.9(11) . . ?
N21 Sr6 N23 99.72(14) . . ?
N22 Sr6 Sr4 149.33(10) . . ?
N22 Sr6 H6 139.2(12) . . ?
N22 Sr6 Sr5 117.96(9) . . ?
N22 Sr6 H7 87.3(9) . . ?
N22 Sr6 I7 86.8(2) . . ?
N22 Sr6 H8 126.0(15) . . ?
N22 Sr6 N21 64.93(13) . . ?
N22 Sr6 N23 64.19(13) . . ?
N23 Sr6 Sr4 102.36(10) . . ?
N23 Sr6 H6 80.8(9) . . ?
N23 Sr6 Sr5 157.76(11) . . ?
N23 Sr6 H7 126.1(7) . . ?
N23 Sr6 I7 103.6(2) . . ?
N23 Sr6 H8 161.3(8) . . ?
N24 Sr6 Sr4 100.60(10) . . ?
N24 Sr6 H6 85.1(12) . . ?
N24 Sr6 Sr5 130.75(10) . . ?
N24 Sr6 H7 167.0(9) . . ?
N24 Sr6 I7 164.8(3) . . ?
N24 Sr6 H8 95.0(6) . . ?
N24 Sr6 N21 64.74(14) . . ?
N24 Sr6 N22 98.68(13) . . ?
N24 Sr6 N23 66.80(16) . . ?
C141 O2 Sr4 131.0(4) . . ?
C141 O2 C144 109.0(5) . . ?
C144 O2 Sr4 118.5(4) . . ?
C105 N13 Sr4 116.1(4) . . ?
C105 N13 C112 109.3(7) . . ?
C105 N13 C113 110.7(6) . . ?
C112 N13 Sr4 103.1(4) . . ?
C113 N13 Sr4 109.4(4) . . ?
C113 N13 C112 107.7(5) . . ?
C106 N14 Sr4 107.3(4) . . ?
C107 N14 Sr4 113.3(6) . . ?
C107 N14 C106 107.0(7) . . ?
C107 N14 C114 111.2(7) . . ?
C114 N14 Sr4 110.1(5) . . ?
C114 N14 C106 107.6(7) . . ?
C108 N15 Sr4 109.3(6) . . ?
C109 N15 Sr4 112.8(7) . . ?
C109 N15 C108 108.1(8) . . ?
C109 N15 C115 112.0(10) . . ?
C115 N15 Sr4 109.5(5) . . ?
C115 N15 C108 104.9(9) . . ?
C110 N16 Sr4 109.7(6) . . ?
C111 N16 Sr4 110.2(5) . . ?
C111 N16 C110 112.6(8) . . ?
C111 N16 C116 109.4(8) . . ?
C116 N16 Sr4 106.7(5) . . ?
C116 N16 C110 108.2(7) . . ?
C117 N17 Sr5 107.5(3) . . ?
C117 N17 C124 111.7(5) . . ?
C117 N17 C125 110.7(5) . . ?
C124 N17 Sr5 110.3(3) . . ?
C125 N17 Sr5 111.3(3) . . ?
C125 N17 C124 105.5(5) . . ?
C118 N18 Sr5 106.3(3) . . ?
C119 N18 Sr5 113.7(3) . . ?
C119 N18 C118 111.1(5) . . ?
C119 N18 C128 112.7(5) . . ?
C128 N18 Sr5 104.0(3) . . ?
C128 N18 C118 108.6(5) . . ?
C120 N19 Sr5 109.3(3) . . ?
C120 N19 C121 109.5(4) . . ?
C121 N19 Sr5 109.2(3) . . ?
C127 N19 Sr5 110.1(3) . . ?
C127 N19 C120 108.0(4) . . ?
C127 N19 C121 110.7(5) . . ?
C122 N20 Sr5 106.8(3) . . ?
C122 N20 C126 107.7(5) . . ?
C123 N20 Sr5 113.9(3) . . ?
C123 N20 C122 111.0(5) . . ?
C123 N20 C126 108.5(4) . . ?
C126 N20 Sr5 108.8(4) . . ?
C129 N21 Sr6 110.2(3) . . ?
C136 N21 Sr6 107.6(4) . . ?
C136 N21 C129 110.1(6) . . ?
C137 N21 Sr6 110.4(3) . . ?
C137 N21 C129 112.1(6) . . ?
C137 N21 C136 106.3(6) . . ?
C130 N22 Sr6 109.9(4) . . ?
C131 N22 Sr6 114.5(3) . . ?
C131 N22 C130 110.0(6) . . ?
C131 N22 C138 109.1(5) . . ?
C138 N22 Sr6 106.4(4) . . ?
C138 N22 C130 106.7(5) . . ?
C132 N23 Sr6 108.9(4) . . ?
C133 N23 Sr6 106.8(4) . . ?
C133 N23 C132 112.3(7) . . ?
C133 N23 C139 112.6(6) . . ?
C139 N23 Sr6 112.5(4) . . ?
C139 N23 C132 103.8(6) . . ?
C134 N24 Sr6 107.8(4) . . ?
C135 N24 Sr6 115.5(4) . . ?
C135 N24 C134 112.0(6) . . ?
C135 N24 C140 112.7(6) . . ?
C140 N24 Sr6 101.2(3) . . ?
C140 N24 C134 106.9(6) . . ?
N13 C105 H10J 108.5 . . ?
N13 C105 H10K 108.5 . . ?
N13 C105 C106 115.3(7) . . ?
H10J C105 H10K 107.5 . . ?
C106 C105 H10J 108.5 . . ?
C106 C105 H10K 108.5 . . ?
N14 C106 H10L 107.4 . . ?
N14 C106 H10M 107.4 . . ?
C105 C106 N14 119.6(7) . . ?
C105 C106 H10L 107.4 . . ?
C105 C106 H10M 107.4 . . ?
H10L C106 H10M 106.9 . . ?
N14 C107 H10N 108.7 . . ?
N14 C107 H10O 108.7 . . ?
H10N C107 H10O 107.6 . . ?
C108 C107 N14 114.1(8) . . ?
C108 C107 H10N 108.7 . . ?
C108 C107 H10O 108.7 . . ?
N15 C108 H10P 107.5 . . ?
N15 C108 H10Q 107.5 . . ?
C107 C108 N15 119.1(8) . . ?
C107 C108 H10P 107.5 . . ?
C107 C108 H10Q 107.5 . . ?
H10P C108 H10Q 107.0 . . ?
N15 C109 H10R 108.2 . . ?
N15 C109 H10S 108.2 . . ?
N15 C109 C110 116.2(10) . . ?
H10R C109 H10S 107.4 . . ?
C110 C109 H10R 108.2 . . ?
C110 C109 H10S 108.2 . . ?
N16 C110 H11D 107.8 . . ?
N16 C110 H11E 107.8 . . ?
C109 C110 N16 117.9(9) . . ?
C109 C110 H11D 107.8 . . ?
C109 C110 H11E 107.8 . . ?
H11D C110 H11E 107.2 . . ?
Sr4 C111 H11F 105.9 . . ?
Sr4 C111 H11G 143.4 . . ?
N16 C111 Sr4 47.5(4) . . ?
N16 C111 H11F 106.4 . . ?
N16 C111 H11G 106.4 . . ?
N16 C111 C112 123.8(9) . . ?
H11F C111 H11G 106.4 . . ?
C112 C111 Sr4 80.1(5) . . ?
C112 C111 H11F 106.4 . . ?
C112 C111 H11G 106.4 . . ?
N13 C112 H11H 107.7 . . ?
N13 C112 H11I 107.7 . . ?
C111 C112 N13 118.6(6) . . ?
C111 C112 H11H 107.7 . . ?
C111 C112 H11I 107.7 . . ?
H11H C112 H11I 107.1 . . ?
N13 C113 H11J 109.5 . . ?
N13 C113 H11K 109.5 . . ?
N13 C113 H11L 109.5 . . ?
H11J C113 H11K 109.5 . . ?
H11J C113 H11L 109.5 . . ?
H11K C113 H11L 109.5 . . ?
N14 C114 H11M 109.5 . . ?
N14 C114 H11N 109.5 . . ?
N14 C114 H11O 109.5 . . ?
H11M C114 H11N 109.5 . . ?
H11M C114 H11O 109.5 . . ?
H11N C114 H11O 109.5 . . ?
N15 C115 H11P 109.5 . . ?
N15 C115 H11Q 109.5 . . ?
N15 C115 H11R 109.5 . . ?
H11P C115 H11Q 109.5 . . ?
H11P C115 H11R 109.5 . . ?
H11Q C115 H11R 109.5 . . ?
N16 C116 H11S 109.5 . . ?
N16 C116 H11T 109.5 . . ?
N16 C116 H11U 109.5 . . ?
H11S C116 H11T 109.5 . . ?
H11S C116 H11U 109.5 . . ?
H11T C116 H11U 109.5 . . ?
N17 C117 H11V 108.7 . . ?
N17 C117 H11W 108.7 . . ?
N17 C117 C118 114.0(5) . . ?
H11V C117 H11W 107.6 . . ?
C118 C117 H11V 108.7 . . ?
C118 C117 H11W 108.7 . . ?
N18 C118 H11X 108.7 . . ?
N18 C118 H11Y 108.7 . . ?
C117 C118 N18 114.2(5) . . ?
C117 C118 H11X 108.7 . . ?
C117 C118 H11Y 108.7 . . ?
H11X C118 H11Y 107.6 . . ?
N18 C119 H11Z 108.9 . . ?
N18 C119 H19Z 108.9 . . ?
N18 C119 C120 113.2(5) . . ?
H11Z C119 H19Z 107.8 . . ?
C120 C119 H11Z 108.9 . . ?
C120 C119 H19Z 108.9 . . ?
N19 C120 C119 115.7(4) . . ?
N19 C120 H12D 108.4 . . ?
N19 C120 H12E 108.4 . . ?
C119 C120 H12D 108.4 . . ?
C119 C120 H12E 108.4 . . ?
H12D C120 H12E 107.4 . . ?
N19 C121 H12F 108.7 . . ?
N19 C121 H12G 108.7 . . ?
H12F C121 H12G 107.6 . . ?
C122 C121 N19 114.2(5) . . ?
C122 C121 H12F 108.7 . . ?
C122 C121 H12G 108.7 . . ?
N20 C122 C121 114.3(5) . . ?
N20 C122 H12H 108.7 . . ?
N20 C122 H12I 108.7 . . ?
C121 C122 H12H 108.7 . . ?
C121 C122 H12I 108.7 . . ?
H12H C122 H12I 107.6 . . ?
N20 C123 H12J 108.6 . . ?
N20 C123 H12K 108.6 . . ?
H12J C123 H12K 107.6 . . ?
C124 C123 N20 114.7(5) . . ?
C124 C123 H12J 108.6 . . ?
C124 C123 H12K 108.6 . . ?
N17 C124 H12L 108.9 . . ?
N17 C124 H12M 108.9 . . ?
C123 C124 N17 113.2(5) . . ?
C123 C124 H12L 108.9 . . ?
C123 C124 H12M 108.9 . . ?
H12L C124 H12M 107.7 . . ?
N17 C125 H12N 109.5 . . ?
N17 C125 H12O 109.5 . . ?
N17 C125 H12P 109.5 . . ?
H12N C125 H12O 109.5 . . ?
H12N C125 H12P 109.5 . . ?
H12O C125 H12P 109.5 . . ?
N20 C126 H12Q 109.5 . . ?
N20 C126 H12R 109.5 . . ?
N20 C126 H12S 109.5 . . ?
H12Q C126 H12R 109.5 . . ?
H12Q C126 H12S 109.5 . . ?
H12R C126 H12S 109.5 . . ?
N19 C127 H12T 109.5 . . ?
N19 C127 H12U 109.5 . . ?
N19 C127 H12V 109.5 . . ?
H12T C127 H12U 109.5 . . ?
H12T C127 H12V 109.5 . . ?
H12U C127 H12V 109.5 . . ?
N18 C128 H12W 109.5 . . ?
N18 C128 H12X 109.5 . . ?
N18 C128 H12Y 109.5 . . ?
H12W C128 H12X 109.5 . . ?
H12W C128 H12Y 109.5 . . ?
H12X C128 H12Y 109.5 . . ?
N21 C129 H12Z 108.0 . . ?
N21 C129 H19Y 108.0 . . ?
H12Z C129 H19Y 107.2 . . ?
C130 C129 N21 117.2(7) . . ?
C130 C129 H12Z 108.0 . . ?
C130 C129 H19Y 108.0 . . ?
N22 C130 H13C 107.7 . . ?
N22 C130 H13D 107.7 . . ?
C129 C130 N22 118.6(6) . . ?
C129 C130 H13C 107.7 . . ?
C129 C130 H13D 107.7 . . ?
H13C C130 H13D 107.1 . . ?
N22 C131 H13E 107.7 . . ?
N22 C131 H13F 107.7 . . ?
H13E C131 H13F 107.1 . . ?
C132 C131 N22 118.6(6) . . ?
C132 C131 H13E 107.7 . . ?
C132 C131 H13F 107.7 . . ?
N23 C132 H13G 107.7 . . ?
N23 C132 H13H 107.7 . . ?
C131 C132 N23 118.6(6) . . ?
C131 C132 H13G 107.7 . . ?
C131 C132 H13H 107.7 . . ?
H13G C132 H13H 107.1 . . ?
N23 C133 H13I 107.6 . . ?
N23 C133 H13J 107.6 . . ?
H13I C133 H13J 107.1 . . ?
C134 C133 N23 118.7(7) . . ?
C134 C133 H13I 107.6 . . ?
C134 C133 H13J 107.6 . . ?
N24 C134 H13K 107.5 . . ?
N24 C134 H13L 107.5 . . ?
C133 C134 N24 119.4(6) . . ?
C133 C134 H13K 107.5 . . ?
C133 C134 H13L 107.5 . . ?
H13K C134 H13L 107.0 . . ?
N24 C135 H13M 107.9 . . ?
N24 C135 H13N 107.9 . . ?
H13M C135 H13N 107.2 . . ?
C136 C135 N24 117.7(7) . . ?
C136 C135 H13M 107.9 . . ?
C136 C135 H13N 107.9 . . ?
N21 C136 H13O 107.2 . . ?
N21 C136 H13P 107.2 . . ?
C135 C136 N21 120.5(7) . . ?
C135 C136 H13O 107.2 . . ?
C135 C136 H13P 107.2 . . ?
H13O C136 H13P 106.8 . . ?
N21 C137 H13Q 109.5 . . ?
N21 C137 H13R 109.5 . . ?
N21 C137 H13S 109.5 . . ?
H13Q C137 H13R 109.5 . . ?
H13Q C137 H13S 109.5 . . ?
H13R C137 H13S 109.5 . . ?
N22 C138 H13T 109.5 . . ?
N22 C138 H13U 109.5 . . ?
N22 C138 H13V 109.5 . . ?
H13T C138 H13U 109.5 . . ?
H13T C138 H13V 109.5 . . ?
H13U C138 H13V 109.5 . . ?
N23 C139 H13W 109.5 . . ?
N23 C139 H13X 109.5 . . ?
N23 C139 H13Y 109.5 . . ?
H13W C139 H13X 109.5 . . ?
H13W C139 H13Y 109.5 . . ?
H13X C139 H13Y 109.5 . . ?
N24 C140 H14C 109.5 . . ?
N24 C140 H14D 109.5 . . ?
N24 C140 H14E 109.5 . . ?
H14C C140 H14D 109.5 . . ?
H14C C140 H14E 109.5 . . ?
H14D C140 H14E 109.5 . . ?
O2 C141 H14F 110.6 . . ?
O2 C141 H14G 110.6 . . ?
O2 C141 C142 105.5(6) . . ?
H14F C141 H14G 108.8 . . ?
C142 C141 H14F 110.6 . . ?
C142 C141 H14G 110.6 . . ?
C141 C142 H14H 110.5 . . ?
C141 C142 H14I 110.5 . . ?
H14H C142 H14I 108.7 . . ?
C143 C142 C141 106.2(6) . . ?
C143 C142 H14H 110.5 . . ?
C143 C142 H14I 110.5 . . ?
C142 C143 H14J 110.8 . . ?
C142 C143 H14K 110.8 . . ?
C142 C143 C144 104.7(7) . . ?
H14J C143 H14K 108.9 . . ?
C144 C143 H14J 110.8 . . ?
C144 C143 H14K 110.8 . . ?
O2 C144 C143 105.6(5) . . ?
O2 C144 H14L 110.6 . . ?
O2 C144 H14M 110.6 . . ?
C143 C144 H14L 110.6 . . ?
C143 C144 H14M 110.6 . . ?
H14L C144 H14M 108.8 . . ?
C41 B3 C49 112.7(4) . . ?
C41 B3 C57 108.3(4) . . ?
C41 B3 C65 112.1(4) . . ?
C49 B3 C57 106.8(4) . . ?
C49 B3 C65 106.1(4) . . ?
C57 B3 C65 110.7(4) . . ?
C146 C145 B1 122.0(4) . . ?
C146 C145 C150 114.7(4) . . ?
C150 C145 B1 123.0(4) . . ?
C145 C146 H146 118.2 . . ?
C147 C146 C145 123.5(4) . . ?
C147 C146 H146 118.2 . . ?
C146 C147 C148 118.8(4) . . ?
C146 C147 C151 121.2(4) . . ?
C148 C147 C151 120.0(4) . . ?
C147 C148 H148 119.8 . . ?
C149 C148 C147 120.3(4) . . ?
C149 C148 H148 119.8 . . ?
C148 C149 C150 118.8(4) . . ?
C148 C149 C152 120.5(5) . . ?
C150 C149 C152 120.7(5) . . ?
C145 C150 H150 118.1 . . ?
C149 C150 C145 123.9(4) . . ?
C149 C150 H150 118.1 . . ?
C147 C151 H15C 109.5 . . ?
C147 C151 H15D 109.5 . . ?
C147 C151 H15E 109.5 . . ?
H15C C151 H15D 109.5 . . ?
H15C C151 H15E 109.5 . . ?
H15D C151 H15E 109.5 . . ?
C149 C152 H15F 109.5 . . ?
C149 C152 H15G 109.5 . . ?
C149 C152 H15H 109.5 . . ?
H15F C152 H15G 109.5 . . ?
H15F C152 H15H 109.5 . . ?
H15G C152 H15H 109.5 . . ?
C154 C153 B1 124.2(5) . . ?
C154 C153 C158 115.2(5) . . ?
C158 C153 B1 120.6(5) . . ?
C153 C154 H154 118.8 . . ?
C153 C154 C155 122.4(7) . . ?
C155 C154 H154 118.8 . . ?
C154 C155 C159 119.9(9) . . ?
C156 C155 C154 119.6(7) . . ?
C156 C155 C159 120.5(7) . . ?
C155 C156 H156 119.7 . . ?
C155 C156 C157 120.6(6) . . ?
C157 C156 H156 119.7 . . ?
C156 C157 C158 118.7(7) . . ?
C156 C157 C160 121.6(7) . . ?
C158 C157 C160 119.7(8) . . ?
C153 C158 H158 118.3 . . ?
C157 C158 C153 123.4(6) . . ?
C157 C158 H158 118.3 . . ?
C155 C159 H15I 109.5 . . ?
C155 C159 H15J 109.5 . . ?
C155 C159 H15K 109.5 . . ?
H15I C159 H15J 109.5 . . ?
H15I C159 H15K 109.5 . . ?
H15J C159 H15K 109.5 . . ?
C157 C160 H16E 109.5 . . ?
C157 C160 H16F 109.5 . . ?
C157 C160 H16G 109.5 . . ?
H16E C160 H16F 109.5 . . ?
H16E C160 H16G 109.5 . . ?
H16F C160 H16G 109.5 . . ?
C162 C161 B1 121.6(4) . . ?
C162 C161 C166 114.5(4) . . ?
C166 C161 B1 123.8(4) . . ?
C161 C162 H162 118.2 . . ?
C163 C162 C161 123.7(4) . . ?
C163 C162 H162 118.2 . . ?
C162 C163 C167 120.7(4) . . ?
C164 C163 C162 118.7(5) . . ?
C164 C163 C167 120.6(4) . . ?
C163 C164 H164 119.7 . . ?
C163 C164 C165 120.5(5) . . ?
C165 C164 H164 119.7 . . ?
C164 C165 C166 118.9(4) . . ?
C164 C165 C168 121.4(5) . . ?
C166 C165 C168 119.6(5) . . ?
C161 C166 H166 118.3 . . ?
C165 C166 C161 123.5(5) . . ?
C165 C166 H166 118.3 . . ?
C163 C167 H16H 109.5 . . ?
C163 C167 H16I 109.5 . . ?
C163 C167 H16J 109.5 . . ?
H16H C167 H16I 109.5 . . ?
H16H C167 H16J 109.5 . . ?
H16I C167 H16J 109.5 . . ?
C165 C168 H16K 109.5 . . ?
C165 C168 H16L 109.5 . . ?
C165 C168 H16M 109.5 . . ?
H16K C168 H16L 109.5 . . ?
H16K C168 H16M 109.5 . . ?
H16L C168 H16M 109.5 . . ?
C170 C169 B1 123.6(4) . . ?
C170 C169 C174 115.0(4) . . ?
C174 C169 B1 121.3(4) . . ?
C169 C170 H170 118.3 . . ?
C171 C170 C169 123.4(5) . . ?
C171 C170 H170 118.3 . . ?
C170 C171 C175 121.1(5) . . ?
C172 C171 C170 118.7(5) . . ?
C172 C171 C175 120.3(5) . . ?
C171 C172 H172 119.5 . . ?
C173 C172 C171 120.9(5) . . ?
C173 C172 H172 119.5 . . ?
C172 C173 C176 120.5(5) . . ?
C174 C173 C172 118.4(5) . . ?
C174 C173 C176 121.1(5) . . ?
C169 C174 H174 118.3 . . ?
C173 C174 C169 123.5(5) . . ?
C173 C174 H174 118.3 . . ?
C171 C175 H17E 109.5 . . ?
C171 C175 H17F 109.5 . . ?
C171 C175 H17G 109.5 . . ?
H17E C175 H17F 109.5 . . ?
H17E C175 H17G 109.5 . . ?
H17F C175 H17G 109.5 . . ?
C173 C176 H17H 109.5 . . ?
C173 C176 H17I 109.5 . . ?
C173 C176 H17J 109.5 . . ?
H17H C176 H17I 109.5 . . ?
H17H C176 H17J 109.5 . . ?
H17I C176 H17J 109.5 . . ?
C177 B4 C185 111.7(4) . . ?
C177 B4 C193 108.3(4) . . ?
C185 B4 C193 109.6(4) . . ?
C201 B4 C177 108.6(4) . . ?
C201 B4 C185 109.8(4) . . ?
C201 B4 C193 108.8(4) . . ?
C178 C177 B4 121.8(4) . . ?
C178 C177 C182 115.0(4) . . ?
C182 C177 B4 122.7(4) . . ?
C177 C178 H178 117.9 . . ?
C177 C178 C179 124.2(4) . . ?
C179 C178 H178 117.9 . . ?
C178 C179 C183 121.9(5) . . ?
C180 C179 C178 117.7(5) . . ?
C180 C179 C183 120.5(5) . . ?
C179 C180 H180 119.4 . . ?
C181 C180 C179 121.2(5) . . ?
C181 C180 H180 119.4 . . ?
C180 C181 C182 119.1(5) . . ?
C180 C181 C184 120.2(5) . . ?
C182 C181 C184 120.7(5) . . ?
C177 C182 C181 122.8(5) . . ?
C177 C182 H182 118.6 . . ?
C181 C182 H182 118.6 . . ?
C179 C183 H18E 109.5 . . ?
C179 C183 H18F 109.5 . . ?
C179 C183 H18G 109.5 . . ?
H18E C183 H18F 109.5 . . ?
H18E C183 H18G 109.5 . . ?
H18F C183 H18G 109.5 . . ?
C181 C184 H18H 109.5 . . ?
C181 C184 H18I 109.5 . . ?
C181 C184 H18J 109.5 . . ?
H18H C184 H18I 109.5 . . ?
H18H C184 H18J 109.5 . . ?
H18I C184 H18J 109.5 . . ?
C186 C185 B4 121.0(4) . . ?
C190 C185 B4 124.9(4) . . ?
C190 C185 C186 114.2(4) . . ?
C185 C186 H186 117.9 . . ?
C187 C186 C185 124.1(4) . . ?
C187 C186 H186 117.9 . . ?
C186 C187 C191 120.3(4) . . ?
C188 C187 C186 118.6(4) . . ?
C188 C187 C191 121.1(4) . . ?
C187 C188 H188 119.9 . . ?
C187 C188 C189 120.3(4) . . ?
C189 C188 H188 119.9 . . ?
C188 C189 C190 119.6(4) . . ?
C188 C189 C192 119.8(4) . . ?
C190 C189 C192 120.6(4) . . ?
C185 C190 H190 118.4 . . ?
C189 C190 C185 123.1(4) . . ?
C189 C190 H190 118.4 . . ?
C187 C191 H19E 109.5 . . ?
C187 C191 H19F 109.5 . . ?
C187 C191 H19G 109.5 . . ?
H19E C191 H19F 109.5 . . ?
H19E C191 H19G 109.5 . . ?
H19F C191 H19G 109.5 . . ?
C189 C192 H19H 109.5 . . ?
C189 C192 H19I 109.5 . . ?
C189 C192 H19J 109.5 . . ?
H19H C192 H19I 109.5 . . ?
H19H C192 H19J 109.5 . . ?
H19I C192 H19J 109.5 . . ?
C194 C193 B4 121.0(4) . . ?
C194 C193 C198 114.6(4) . . ?
C198 C193 B4 124.2(4) . . ?
C193 C194 H194 118.3 . . ?
C193 C194 C195 123.3(4) . . ?
C195 C194 H194 118.3 . . ?
C194 C195 C199 120.3(5) . . ?
C196 C195 C194 118.3(5) . . ?
C196 C195 C199 121.3(5) . . ?
C195 C196 H196 119.4 . . ?
C197 C196 C195 121.3(5) . . ?
C197 C196 H196 119.4 . . ?
C196 C197 C198 118.8(4) . . ?
C196 C197 C200 120.9(4) . . ?
C198 C197 C200 120.3(4) . . ?
C193 C198 H198 118.2 . . ?
C197 C198 C193 123.7(4) . . ?
C197 C198 H198 118.2 . . ?
C195 C199 H19K 109.5 . . ?
C195 C199 H19L 109.5 . . ?
C195 C199 H19M 109.5 . . ?
H19K C199 H19L 109.5 . . ?
H19K C199 H19M 109.5 . . ?
H19L C199 H19M 109.5 . . ?
C197 C200 H20E 109.5 . . ?
C197 C200 H20F 109.5 . . ?
C197 C200 H20G 109.5 . . ?
H20E C200 H20F 109.5 . . ?
H20E C200 H20G 109.5 . . ?
H20F C200 H20G 109.5 . . ?
C202 C201 B4 123.2(4) . . ?
C206 C201 B4 121.7(4) . . ?
C206 C201 C202 114.9(4) . . ?
C201 C202 H202 118.3 . . ?
C203 C202 C201 123.5(5) . . ?
C203 C202 H202 118.3 . . ?
C202 C203 C204 118.3(5) . . ?
C202 C203 C207 121.1(5) . . ?
C204 C203 C207 120.6(5) . . ?
C203 C204 H204 119.4 . . ?
C205 C204 C203 121.1(4) . . ?
C205 C204 H204 119.4 . . ?
C204 C205 C208 120.5(4) . . ?
C206 C205 C204 117.9(5) . . ?
C206 C205 C208 121.6(5) . . ?
C201 C206 H206 117.9 . . ?
C205 C206 C201 124.1(5) . . ?
C205 C206 H206 117.9 . . ?
C203 C207 H20H 109.5 . . ?
C203 C207 H20I 109.5 . . ?
C203 C207 H20J 109.5 . . ?
H20H C207 H20I 109.5 . . ?
H20H C207 H20J 109.5 . . ?
H20I C207 H20J 109.5 . . ?
C205 C208 H20K 109.5 . . ?
C205 C208 H20L 109.5 . . ?
C205 C208 H20M 109.5 . . ?
H20K C208 H20L 109.5 . . ?
H20K C208 H20M 109.5 . . ?
H20L C208 H20M 109.5 . . ?

loop_
_geom_bond_atom_site_label_1
_geom_bond_atom_site_label_2
_geom_bond_distance
_geom_bond_site_symmetry_2
_geom_bond_publ_flag
Sr1 H1 2.429(17) . ?
Sr1 H2 2.435(17) . ?
Sr1 Sr2 4.4248(6) . ?
Sr1 Sr3 4.5701(6) . ?
Sr1 O1 2.600(4) . ?
Sr1 N1 2.851(5) . ?
Sr1 N2 2.832(4) . ?
Sr1 N3 2.692(5) . ?
Sr1 N4 2.773(4) . ?
Sr2 H1 2.434(17) . ?
Sr2 H3 2.436(18) . ?
Sr2 H4 2.449(18) . ?
Sr2 I4 3.198(13) . ?
Sr2 Sr3 3.9555(6) . ?
Sr2 N5 2.865(5) . ?
Sr2 N6 2.768(6) . ?
Sr2 N8 2.819(5) . ?
Sr2 N7A 3.03(2) . ?
Sr2 C17A 2.83(3) . ?
Sr2 N7B 2.724(9) . ?
I4 Sr3 3.261(13) . ?
Sr3 H2 2.433(16) . ?
Sr3 H3 2.435(17) . ?
Sr3 H4 2.458(18) . ?
Sr3 N9 2.810(5) . ?
Sr3 N10 2.798(5) . ?
Sr3 N11 2.825(5) . ?
Sr3 N12 2.820(5) . ?
O1 C37 1.469(6) . ?
O1 C40 1.437(7) . ?
N1 C1 1.555(9) . ?
N1 C8 1.415(8) . ?
N1 C9 1.461(7) . ?
N2 C2 1.426(8) . ?
N2 C3 1.517(9) . ?
N2 C10 1.448(7) . ?
N3 C4 1.459(8) . ?
N3 C5 1.524(9) . ?
N3 C11 1.482(7) . ?
N4 C6 1.442(8) . ?
N4 C7 1.578(9) . ?
N4 C12 1.458(6) . ?
N5 C13 1.392(10) . ?
N5 C20 1.638(10) . ?
N5 C21 1.470(7) . ?
N6 C14 1.653(11) . ?
N6 C15 1.369(9) . ?
N6 C22 1.481(8) . ?
N8 C18A 1.505(15) . ?
N8 C19A 1.469(15) . ?
N8 C18B 1.710(11) . ?
N8 C19B 1.421(9) . ?
N8 C24A 1.523(18) . ?
N8 C24B 1.484(10) . ?
N9 C25 1.518(11) . ?
N9 C32 1.424(9) . ?
N9 C33 1.458(9) . ?
N10 C26 1.394(10) . ?
N10 C27 1.527(10) . ?
N10 C34 1.459(8) . ?
N11 C28 1.430(8) . ?
N11 C29 1.522(9) . ?
N11 C35 1.462(8) . ?
N12 C30 1.430(10) . ?
N12 C31 1.502(10) . ?
N12 C36 1.470(9) . ?
C1 H1A 0.9900 . ?
C1 H1B 0.9900 . ?
C1 C2 1.425(10) . ?
C2 H2A 0.9900 . ?
C2 H2B 0.9900 . ?
C3 H3A 0.9900 . ?
C3 H3B 0.9900 . ?
C3 C4 1.409(10) . ?
C4 H4A 0.9900 . ?
C4 H4B 0.9900 . ?
C5 H5A 0.9900 . ?
C5 H5B 0.9900 . ?
C5 C6 1.451(10) . ?
C6 H6A 0.9900 . ?
C6 H6B 0.9900 . ?
C7 H7A 0.9900 . ?
C7 H7B 0.9900 . ?
C7 C8 1.443(10) . ?
C8 H8A 0.9900 . ?
C8 H8B 0.9900 . ?
C9 H9A 0.9800 . ?
C9 H9B 0.9800 . ?
C9 H9C 0.9800 . ?
C10 H10A 0.9800 . ?
C10 H10B 0.9800 . ?
C10 H10C 0.9800 . ?
C11 H11A 0.9800 . ?
C11 H11B 0.9800 . ?
C11 H11C 0.9800 . ?
C12 H12A 0.9800 . ?
C12 H12B 0.9800 . ?
C12 H12C 0.9800 . ?
C13 H13A 0.9900 . ?
C13 H13B 0.9900 . ?
C13 C14 1.390(12) . ?
C14 H14A 0.9900 . ?
C14 H14B 0.9900 . ?
C15 H15A 0.9900 . ?
C15 H15B 0.9900 . ?
C15 C16 1.400(12) . ?
C16 H16A 0.9900 . ?
C16 H16B 0.9900 . ?
C16 H16C 0.9900 . ?
C16 H16D 0.9900 . ?
C16 N7A 1.270(14) . ?
C16 N7B 1.709(11) . ?
N7A C17A 1.411(16) . ?
N7A C23A 1.550(17) . ?
C17A H17A 0.9900 . ?
C17A H17B 0.9900 . ?
C17A C18A 1.516(18) . ?
C18A H18A 0.9900 . ?
C18A H18B 0.9900 . ?
C19A H19A 0.9900 . ?
C19A H19B 0.9900 . ?
C19A C20 1.500(15) . ?
N7B C17B 1.387(11) . ?
N7B C23B 1.469(10) . ?
C17B H17C 0.9900 . ?
C17B H17D 0.9900 . ?
C17B C18B 1.470(11) . ?
C18B H18C 0.9900 . ?
C18B H18D 0.9900 . ?
C19B H19C 0.9900 . ?
C19B H19D 0.9900 . ?
C19B C20 1.402(10) . ?
C20 H20A 0.9900 . ?
C20 H20B 0.9900 . ?
C20 H20C 0.9900 . ?
C20 H20D 0.9900 . ?
C21 H21A 0.9800 . ?
C21 H21B 0.9800 . ?
C21 H21C 0.9800 . ?
C22 H22A 0.9800 . ?
C22 H22B 0.9800 . ?
C22 H22C 0.9800 . ?
C23A H23A 0.9800 . ?
C23A H23B 0.9800 . ?
C23A H23C 0.9800 . ?
C24A H24A 0.9800 . ?
C24A H24B 0.9800 . ?
C24A H24C 0.9800 . ?
C23B H23D 0.9800 . ?
C23B H23E 0.9800 . ?
C23B H23F 0.9800 . ?
C24B H24D 0.9800 . ?
C24B H24E 0.9800 . ?
C24B H24F 0.9800 . ?
C25 H25A 0.9900 . ?
C25 H25B 0.9900 . ?
C25 C26 1.372(12) . ?
C26 H26A 0.9900 . ?
C26 H26B 0.9900 . ?
C27 H27A 0.9900 . ?
C27 H27B 0.9900 . ?
C27 C28 1.396(11) . ?
C28 H28A 0.9900 . ?
C28 H28B 0.9900 . ?
C29 H29A 0.9900 . ?
C29 H29B 0.9900 . ?
C29 C30 1.415(11) . ?
C30 H30A 0.9900 . ?
C30 H30B 0.9900 . ?
C31 H31A 0.9900 . ?
C31 H31B 0.9900 . ?
C31 C32 1.372(12) . ?
C32 H32A 0.9900 . ?
C32 H32B 0.9900 . ?
C33 H33A 0.9800 . ?
C33 H33B 0.9800 . ?
C33 H33C 0.9800 . ?
C34 H34A 0.9800 . ?
C34 H34B 0.9800 . ?
C34 H34C 0.9800 . ?
C35 H35A 0.9800 . ?
C35 H35B 0.9800 . ?
C35 H35C 0.9800 . ?
C36 H36A 0.9800 . ?
C36 H36B 0.9800 . ?
C36 H36C 0.9800 . ?
C37 H37A 0.9900 . ?
C37 H37B 0.9900 . ?
C37 C38 1.503(8) . ?
C38 H38A 0.9900 . ?
C38 H38B 0.9900 . ?
C38 C39 1.505(9) . ?
C39 H39A 0.9900 . ?
C39 H39B 0.9900 . ?
C39 C40 1.511(8) . ?
C40 H40A 0.9900 . ?
C40 H40B 0.9900 . ?
B1 C145 1.661(7) . ?
B1 C153 1.650(7) . ?
B1 C161 1.665(7) . ?
B1 C169 1.633(7) . ?
C41 C42 1.406(6) . ?
C41 C46 1.398(6) . ?
C41 B3 1.646(7) . ?
C42 H42 0.9500 . ?
C42 C43 1.398(6) . ?
C43 C44 1.385(6) . ?
C43 C47 1.512(6) . ?
C44 H44 0.9500 . ?
C44 C45 1.392(7) . ?
C45 C46 1.392(7) . ?
C45 C48 1.514(7) . ?
C46 H46 0.9500 . ?
C47 H47A 0.9800 . ?
C47 H47B 0.9800 . ?
C47 H47C 0.9800 . ?
C48 H48A 0.9800 . ?
C48 H48B 0.9800 . ?
C48 H48C 0.9800 . ?
C49 C50 1.390(7) . ?
C49 C54 1.394(7) . ?
C49 B3 1.656(7) . ?
C50 H50 0.9500 . ?
C50 C51 1.401(7) . ?
C51 C52 1.394(7) . ?
C51 C55 1.504(7) . ?
C52 H52 0.9500 . ?
C52 C53 1.381(7) . ?
C53 C54 1.391(7) . ?
C53 C56 1.513(7) . ?
C54 H54 0.9500 . ?
C55 H55A 0.9800 . ?
C55 H55B 0.9800 . ?
C55 H55C 0.9800 . ?
C56 H56A 0.9800 . ?
C56 H56B 0.9800 . ?
C56 H56C 0.9800 . ?
C57 C58 1.404(7) . ?
C57 C62 1.406(7) . ?
C57 B3 1.659(7) . ?
C58 H58 0.9500 . ?
C58 C59 1.390(7) . ?
C59 C60 1.390(8) . ?
C59 C63 1.525(7) . ?
C60 H60 0.9500 . ?
C60 C61 1.393(8) . ?
C61 C62 1.382(7) . ?
C61 C64 1.523(7) . ?
C62 H62 0.9500 . ?
C63 H63A 0.9800 . ?
C63 H63B 0.9800 . ?
C63 H63C 0.9800 . ?
C64 H64A 0.9800 . ?
C64 H64B 0.9800 . ?
C64 H64C 0.9800 . ?
C65 C66 1.406(7) . ?
C65 C70 1.406(7) . ?
C65 B3 1.663(7) . ?
C66 H66 0.9500 . ?
C66 C67 1.400(7) . ?
C67 C68 1.395(8) . ?
C67 C71 1.504(8) . ?
C68 H68 0.9500 . ?
C68 C69 1.388(8) . ?
C69 C70 1.394(7) . ?
C69 C72 1.511(8) . ?
C70 H70 0.9500 . ?
C71 H71A 0.9800 . ?
C71 H71B 0.9800 . ?
C71 H71C 0.9800 . ?
C72 H72A 0.9800 . ?
C72 H72B 0.9800 . ?
C72 H72C 0.9800 . ?
B2 C73 1.652(7) . ?
B2 C81 1.644(7) . ?
B2 C89 1.664(7) . ?
B2 C97 1.670(7) . ?
C73 C74 1.410(7) . ?
C73 C78 1.395(7) . ?
C74 H74 0.9500 . ?
C74 C75 1.396(7) . ?
C75 C76 1.380(8) . ?
C75 C79 1.512(8) . ?
C76 H76 0.9500 . ?
C76 C77 1.380(9) . ?
C77 C78 1.407(7) . ?
C77 C80 1.523(8) . ?
C78 H78 0.9500 . ?
C79 H79A 0.9800 . ?
C79 H79B 0.9800 . ?
C79 H79C 0.9800 . ?
C80 H80A 0.9800 . ?
C80 H80B 0.9800 . ?
C80 H80C 0.9800 . ?
C81 C82 1.395(7) . ?
C81 C86 1.396(7) . ?
C82 H82 0.9500 . ?
C82 C83 1.399(7) . ?
C83 C84 1.379(8) . ?
C83 C87 1.509(8) . ?
C84 H84 0.9500 . ?
C84 C85 1.371(9) . ?
C85 C86 1.411(8) . ?
C85 C88 1.516(8) . ?
C86 H86 0.9500 . ?
C87 H87A 0.9800 . ?
C87 H87B 0.9800 . ?
C87 H87C 0.9800 . ?
C88 H88A 0.9800 . ?
C88 H88B 0.9800 . ?
C88 H88C 0.9800 . ?
C89 C90 1.402(7) . ?
C89 C94 1.402(7) . ?
C90 H90 0.9500 . ?
C90 C91 1.405(7) . ?
C91 C92 1.388(7) . ?
C91 C95 1.501(7) . ?
C92 H92 0.9500 . ?
C92 C93 1.386(8) . ?
C93 C94 1.402(7) . ?
C93 C96 1.500(7) . ?
C94 H94 0.9500 . ?
C95 H95A 0.9800 . ?
C95 H95B 0.9800 . ?
C95 H95C 0.9800 . ?
C96 H96A 0.9800 . ?
C96 H96B 0.9800 . ?
C96 H96C 0.9800 . ?
C97 C98 1.400(7) . ?
C97 C102 1.407(7) . ?
C98 H98 0.9500 . ?
C98 C99 1.401(7) . ?
C99 C100 1.381(7) . ?
C99 C103 1.508(7) . ?
C100 H100 0.9500 . ?
C100 C101 1.389(7) . ?
C101 C102 1.384(7) . ?
C101 C104 1.522(7) . ?
C102 H102 0.9500 . ?
C103 H10D 0.9800 . ?
C103 H10E 0.9800 . ?
C103 H10F 0.9800 . ?
C104 H10G 0.9800 . ?
C104 H10H 0.9800 . ?
C104 H10I 0.9800 . ?
Sr4 H5 2.415(17) . ?
Sr4 H6 2.430(17) . ?
Sr4 Sr5 4.4609(6) . ?
Sr4 Sr6 4.4809(7) . ?
Sr4 O2 2.612(4) . ?
Sr4 N13 2.749(4) . ?
Sr4 N14 2.838(5) . ?
Sr4 N15 2.840(6) . ?
Sr4 N16 2.678(6) . ?
Sr4 C111 3.408(9) . ?
Sr5 H5 2.424(17) . ?
Sr5 H7 2.446(18) . ?
Sr5 I7 3.360(12) . ?
Sr5 H8 2.436(17) . ?
Sr5 Sr6 3.8791(6) . ?
Sr5 N17 2.825(4) . ?
Sr5 N18 2.737(4) . ?
Sr5 N19 2.754(4) . ?
Sr5 N20 2.806(4) . ?
I7 Sr6 3.157(12) . ?
Sr6 H6 2.434(17) . ?
Sr6 H7 2.440(18) . ?
Sr6 H8 2.436(18) . ?
Sr6 N21 2.844(4) . ?
Sr6 N22 2.790(4) . ?
Sr6 N23 2.870(4) . ?
Sr6 N24 2.715(5) . ?
O2 C141 1.407(7) . ?
O2 C144 1.454(8) . ?
N13 C105 1.410(8) . ?
N13 C112 1.559(10) . ?
N13 C113 1.459(8) . ?
N14 C106 1.503(10) . ?
N14 C107 1.447(11) . ?
N14 C114 1.464(10) . ?
N15 C108 1.498(14) . ?
N15 C109 1.359(14) . ?
N15 C115 1.480(9) . ?
N16 C110 1.559(12) . ?
N16 C111 1.377(10) . ?
N16 C116 1.471(9) . ?
N17 C117 1.435(8) . ?
N17 C124 1.505(8) . ?
N17 C125 1.453(7) . ?
N18 C118 1.518(8) . ?
N18 C119 1.460(7) . ?
N18 C128 1.478(7) . ?
N19 C120 1.476(7) . ?
N19 C121 1.486(7) . ?
N19 C127 1.455(7) . ?
N20 C122 1.473(8) . ?
N20 C123 1.449(7) . ?
N20 C126 1.490(7) . ?
N21 C129 1.468(7) . ?
N21 C136 1.460(9) . ?
N21 C137 1.448(7) . ?
N22 C130 1.475(8) . ?
N22 C131 1.454(7) . ?
N22 C138 1.462(8) . ?
N23 C132 1.503(9) . ?
N23 C133 1.435(9) . ?
N23 C139 1.437(8) . ?
N24 C134 1.479(9) . ?
N24 C135 1.439(9) . ?
N24 C140 1.461(7) . ?
C105 H10J 0.9900 . ?
C105 H10K 0.9900 . ?
C105 C106 1.417(11) . ?
C106 H10L 0.9900 . ?
C106 H10M 0.9900 . ?
C107 H10N 0.9900 . ?
C107 H10O 0.9900 . ?
C107 C108 1.380(14) . ?
C108 H10P 0.9900 . ?
C108 H10Q 0.9900 . ?
C109 H10R 0.9900 . ?
C109 H10S 0.9900 . ?
C109 C110 1.417(16) . ?
C110 H11D 0.9900 . ?
C110 H11E 0.9900 . ?
C111 H11F 0.9900 . ?
C111 H11G 0.9900 . ?
C111 C112 1.403(12) . ?
C112 H11H 0.9900 . ?
C112 H11I 0.9900 . ?
C113 H11J 0.9800 . ?
C113 H11K 0.9800 . ?
C113 H11L 0.9800 . ?
C114 H11M 0.9800 . ?
C114 H11N 0.9800 . ?
C114 H11O 0.9800 . ?
C115 H11P 0.9800 . ?
C115 H11Q 0.9800 . ?
C115 H11R 0.9800 . ?
C116 H11S 0.9800 . ?
C116 H11T 0.9800 . ?
C116 H11U 0.9800 . ?
C117 H11V 0.9900 . ?
C117 H11W 0.9900 . ?
C117 C118 1.470(9) . ?
C118 H11X 0.9900 . ?
C118 H11Y 0.9900 . ?
C119 H11Z 0.9900 . ?
C119 H19Z 0.9900 . ?
C119 C120 1.493(8) . ?
C120 H12D 0.9900 . ?
C120 H12E 0.9900 . ?
C121 H12F 0.9900 . ?
C121 H12G 0.9900 . ?
C121 C122 1.479(9) . ?
C122 H12H 0.9900 . ?
C122 H12I 0.9900 . ?
C123 H12J 0.9900 . ?
C123 H12K 0.9900 . ?
C123 C124 1.449(9) . ?
C124 H12L 0.9900 . ?
C124 H12M 0.9900 . ?
C125 H12N 0.9800 . ?
C125 H12O 0.9800 . ?
C125 H12P 0.9800 . ?
C126 H12Q 0.9800 . ?
C126 H12R 0.9800 . ?
C126 H12S 0.9800 . ?
C127 H12T 0.9800 . ?
C127 H12U 0.9800 . ?
C127 H12V 0.9800 . ?
C128 H12W 0.9800 . ?
C128 H12X 0.9800 . ?
C128 H12Y 0.9800 . ?
C129 H12Z 0.9900 . ?
C129 H19Y 0.9900 . ?
C129 C130 1.399(10) . ?
C130 H13C 0.9900 . ?
C130 H13D 0.9900 . ?
C131 H13E 0.9900 . ?
C131 H13F 0.9900 . ?
C131 C132 1.396(9) . ?
C132 H13G 0.9900 . ?
C132 H13H 0.9900 . ?
C133 H13I 0.9900 . ?
C133 H13J 0.9900 . ?
C133 C134 1.407(11) . ?
C134 H13K 0.9900 . ?
C134 H13L 0.9900 . ?
C135 H13M 0.9900 . ?
C135 H13N 0.9900 . ?
C135 C136 1.394(11) . ?
C136 H13O 0.9900 . ?
C136 H13P 0.9900 . ?
C137 H13Q 0.9800 . ?
C137 H13R 0.9800 . ?
C137 H13S 0.9800 . ?
C138 H13T 0.9800 . ?
C138 H13U 0.9800 . ?
C138 H13V 0.9800 . ?
C139 H13W 0.9800 . ?
C139 H13X 0.9800 . ?
C139 H13Y 0.9800 . ?
C140 H14C 0.9800 . ?
C140 H14D 0.9800 . ?
C140 H14E 0.9800 . ?
C141 H14F 0.9900 . ?
C141 H14G 0.9900 . ?
C141 C142 1.526(10) . ?
C142 H14H 0.9900 . ?
C142 H14I 0.9900 . ?
C142 C143 1.451(10) . ?
C143 H14J 0.9900 . ?
C143 H14K 0.9900 . ?
C143 C144 1.457(9) . ?
C144 H14L 0.9900 . ?
C144 H14M 0.9900 . ?
C145 C146 1.398(6) . ?
C145 C150 1.409(6) . ?
C146 H146 0.9500 . ?
C146 C147 1.396(6) . ?
C147 C148 1.399(7) . ?
C147 C151 1.520(7) . ?
C148 H148 0.9500 . ?
C148 C149 1.386(7) . ?
C149 C150 1.389(7) . ?
C149 C152 1.519(7) . ?
C150 H150 0.9500 . ?
C151 H15C 0.9800 . ?
C151 H15D 0.9800 . ?
C151 H15E 0.9800 . ?
C152 H15F 0.9800 . ?
C152 H15G 0.9800 . ?
C152 H15H 0.9800 . ?
C153 C154 1.397(8) . ?
C153 C158 1.403(8) . ?
C154 H154 0.9500 . ?
C154 C155 1.408(9) . ?
C155 C156 1.366(13) . ?
C155 C159 1.525(11) . ?
C156 H156 0.9500 . ?
C156 C157 1.388(12) . ?
C157 C158 1.391(8) . ?
C157 C160 1.517(11) . ?
C158 H158 0.9500 . ?
C159 H15I 0.9800 . ?
C159 H15J 0.9800 . ?
C159 H15K 0.9800 . ?
C160 H16E 0.9800 . ?
C160 H16F 0.9800 . ?
C160 H16G 0.9800 . ?
C161 C162 1.407(7) . ?
C161 C166 1.413(6) . ?
C162 H162 0.9500 . ?
C162 C163 1.405(7) . ?
C163 C164 1.389(7) . ?
C163 C167 1.518(7) . ?
C164 H164 0.9500 . ?
C164 C165 1.393(7) . ?
C165 C166 1.401(7) . ?
C165 C168 1.506(7) . ?
C166 H166 0.9500 . ?
C167 H16H 0.9800 . ?
C167 H16I 0.9800 . ?
C167 H16J 0.9800 . ?
C168 H16K 0.9800 . ?
C168 H16L 0.9800 . ?
C168 H16M 0.9800 . ?
C169 C170 1.391(7) . ?
C169 C174 1.410(6) . ?
C170 H170 0.9500 . ?
C170 C171 1.388(7) . ?
C171 C172 1.387(7) . ?
C171 C175 1.512(7) . ?
C172 H172 0.9500 . ?
C172 C173 1.384(8) . ?
C173 C174 1.383(7) . ?
C173 C176 1.516(7) . ?
C174 H174 0.9500 . ?
C175 H17E 0.9800 . ?
C175 H17F 0.9800 . ?
C175 H17G 0.9800 . ?
C176 H17H 0.9800 . ?
C176 H17I 0.9800 . ?
C176 H17J 0.9800 . ?
B4 C177 1.646(7) . ?
B4 C185 1.652(7) . ?
B4 C193 1.677(7) . ?
B4 C201 1.643(6) . ?
C177 C178 1.393(7) . ?
C177 C182 1.401(6) . ?
C178 H178 0.9500 . ?
C178 C179 1.398(7) . ?
C179 C180 1.392(7) . ?
C179 C183 1.504(7) . ?
C180 H180 0.9500 . ?
C180 C181 1.371(8) . ?
C181 C182 1.402(7) . ?
C181 C184 1.513(7) . ?
C182 H182 0.9500 . ?
C183 H18E 0.9800 . ?
C183 H18F 0.9800 . ?
C183 H18G 0.9800 . ?
C184 H18H 0.9800 . ?
C184 H18I 0.9800 . ?
C184 H18J 0.9800 . ?
C185 C186 1.415(6) . ?
C185 C190 1.406(6) . ?
C186 H186 0.9500 . ?
C186 C187 1.392(6) . ?
C187 C188 1.385(6) . ?
C187 C191 1.513(6) . ?
C188 H188 0.9500 . ?
C188 C189 1.387(6) . ?
C189 C190 1.396(7) . ?
C189 C192 1.511(6) . ?
C190 H190 0.9500 . ?
C191 H19E 0.9800 . ?
C191 H19F 0.9800 . ?
C191 H19G 0.9800 . ?
C192 H19H 0.9800 . ?
C192 H19I 0.9800 . ?
C192 H19J 0.9800 . ?
C193 C194 1.402(6) . ?
C193 C198 1.411(6) . ?
C194 H194 0.9500 . ?
C194 C195 1.404(7) . ?
C195 C196 1.385(7) . ?
C195 C199 1.513(7) . ?
C196 H196 0.9500 . ?
C196 C197 1.375(7) . ?
C197 C198 1.388(6) . ?
C197 C200 1.516(7) . ?
C198 H198 0.9500 . ?
C199 H19K 0.9800 . ?
C199 H19L 0.9800 . ?
C199 H19M 0.9800 . ?
C200 H20E 0.9800 . ?
C200 H20F 0.9800 . ?
C200 H20G 0.9800 . ?
C201 C202 1.407(6) . ?
C201 C206 1.403(7) . ?
C202 H202 0.9500 . ?
C202 C203 1.388(7) . ?
C203 C204 1.396(8) . ?
C203 C207 1.512(7) . ?
C204 H204 0.9500 . ?
C204 C205 1.395(7) . ?
C205 C206 1.385(7) . ?
C205 C208 1.506(7) . ?
C206 H206 0.9500 . ?
C207 H20H 0.9800 . ?
C207 H20I 0.9800 . ?
C207 H20J 0.9800 . ?
C208 H20K 0.9800 . ?
C208 H20L 0.9800 . ?
C208 H20M 0.9800 . ?

loop_
_geom_torsion_atom_site_label_1
_geom_torsion_atom_site_label_2
_geom_torsion_atom_site_label_3
_geom_torsion_atom_site_label_4
_geom_torsion
_geom_torsion_site_symmetry_1
_geom_torsion_site_symmetry_2
_geom_torsion_site_symmetry_3
_geom_torsion_site_symmetry_4
_geom_torsion_publ_flag
Sr1 O1 C37 C38 -136.1(4) . . . . ?
Sr1 O1 C40 C39 112.2(4) . . . . ?
Sr1 N1 C1 C2 -44.9(7) . . . . ?
Sr1 N1 C8 C7 -43.6(7) . . . . ?
Sr1 N2 C2 C1 -39.9(8) . . . . ?
Sr1 N2 C3 C4 -45.1(8) . . . . ?
Sr1 N3 C4 C3 -36.1(9) . . . . ?
Sr1 N3 C5 C6 -48.3(7) . . . . ?
Sr1 N4 C6 C5 -37.1(7) . . . . ?
Sr1 N4 C7 C8 -46.6(6) . . . . ?
Sr2 N5 C13 C14 -44.8(9) . . . . ?
Sr2 N5 C20 C19A -53.6(8) . . . . ?
Sr2 N5 C20 C19B -43.2(9) . . . . ?
Sr2 N6 C14 C13 -51.2(8) . . . . ?
Sr2 N6 C15 C16 -40.1(11) . . . . ?
Sr2 N8 C18A C17A -16.3(18) . . . . ?
Sr2 N8 C19A C20 -65.9(17) . . . . ?
Sr2 N8 C18B C17B -58.8(9) . . . . ?
Sr2 N8 C19B C20 -33.0(11) . . . . ?
Sr2 N7A C17A C18A 129(6) . . . . ?
Sr2 C17A C18A N8 16.1(17) . . . . ?
Sr2 N7B C17B C18B -53.9(9) . . . . ?
Sr3 N9 C25 C26 -40.3(11) . . . . ?
Sr3 N9 C32 C31 -34.5(12) . . . . ?
Sr3 N10 C26 C25 -32.2(12) . . . . ?
Sr3 N10 C27 C28 -40.6(10) . . . . ?
Sr3 N11 C28 C27 -30.8(11) . . . . ?
Sr3 N11 C29 C30 -47.2(8) . . . . ?
Sr3 N12 C30 C29 -35.6(9) . . . . ?
Sr3 N12 C31 C32 -42.1(10) . . . . ?
O1 C37 C38 C39 24.4(6) . . . . ?
N1 C1 C2 N2 60.2(9) . . . . ?
N2 C3 C4 N3 58.3(10) . . . . ?
N3 C5 C6 N4 62.0(9) . . . . ?
N4 C7 C8 N1 64.5(8) . . . . ?
N5 C13 C14 N6 68.0(10) . . . . ?
N6 C15 C16 N7A 70.3(19) . . . . ?
N6 C15 C16 N7B 63.7(11) . . . . ?
N8 C19A C20 N5 84.4(16) . . . . ?
N8 C19B C20 N5 54.0(12) . . . . ?
N9 C25 C26 N10 53.8(15) . . . . ?
N10 C27 C28 N11 51.2(13) . . . . ?
N11 C29 C30 N12 59.8(11) . . . . ?
N12 C31 C32 N9 55.1(14) . . . . ?
C1 N1 C8 C7 -161.9(6) . . . . ?
C2 N2 C3 C4 78.1(8) . . . . ?
C3 N2 C2 C1 -157.8(6) . . . . ?
C4 N3 C5 C6 77.0(8) . . . . ?
C5 N3 C4 C3 -156.6(7) . . . . ?
C6 N4 C7 C8 72.6(7) . . . . ?
C7 N4 C6 C5 -154.3(6) . . . . ?
C8 N1 C1 C2 75.9(8) . . . . ?
C9 N1 C1 C2 -164.8(6) . . . . ?
C9 N1 C8 C7 83.1(7) . . . . ?
C10 N2 C2 C1 85.5(7) . . . . ?
C10 N2 C3 C4 -163.3(7) . . . . ?
C11 N3 C4 C3 82.5(8) . . . . ?
C11 N3 C5 C6 -158.9(6) . . . . ?
C12 N4 C6 C5 86.5(7) . . . . ?
C12 N4 C7 C8 -165.9(6) . . . . ?
C13 N5 C20 C19A 67.0(9) . . . . ?
C13 N5 C20 C19B 77.3(10) . . . . ?
C14 N6 C15 C16 -157.5(8) . . . . ?
C15 N6 C14 C13 74.9(10) . . . . ?
C15 C16 N7A Sr2 -54.0(16) . . . . ?
C15 C16 N7A C17A 11(6) . . . . ?
C15 C16 N7A C23A -159.8(15) . . . . ?
C15 C16 N7B Sr2 -51.8(9) . . . . ?
C15 C16 N7B C17B 73.3(10) . . . . ?
C15 C16 N7B C23B -167.3(9) . . . . ?
C16 N7A C17A Sr2 -73(5) . . . . ?
C16 N7A C17A C18A 57(9) . . . . ?
C16 N7B C17B C18B -165.6(7) . . . . ?
N7A C17A C18A N8 -109(6) . . . . ?
C18A N8 C19A C20 178.4(15) . . . . ?
C19A N8 C18A C17A 96.8(18) . . . . ?
N7B C17B C18B N8 76.0(10) . . . . ?
C18B N8 C19B C20 -148.3(8) . . . . ?
C19B N8 C18B C17B 67.3(10) . . . . ?
C20 N5 C13 C14 -159.7(7) . . . . ?
C21 N5 C13 C14 84.5(8) . . . . ?
C21 N5 C20 C19A -173.7(8) . . . . ?
C21 N5 C20 C19B -163.3(8) . . . . ?
C22 N6 C14 C13 -160.5(7) . . . . ?
C22 N6 C15 C16 80.9(10) . . . . ?
C23A N7A C17A Sr2 98.6(16) . . . . ?
C23A N7A C17A C18A -132(5) . . . . ?
C24A N8 C18A C17A -134(2) . . . . ?
C24A N8 C19A C20 54(3) . . . . ?
C23B N7B C17B C18B 75.5(9) . . . . ?
C24B N8 C18B C17B -169.5(10) . . . . ?
C24B N8 C19B C20 89.4(11) . . . . ?
C25 N9 C32 C31 -152.6(9) . . . . ?
C26 N10 C27 C28 81.5(10) . . . . ?
C27 N10 C26 C25 -152.8(9) . . . . ?
C28 N11 C29 C30 77.9(9) . . . . ?
C29 N11 C28 C27 -152.2(9) . . . . ?
C30 N12 C31 C32 81.8(10) . . . . ?
C31 N12 C30 C29 -156.8(8) . . . . ?
C32 N9 C25 C26 82.0(11) . . . . ?
C33 N9 C25 C26 -157.8(9) . . . . ?
C33 N9 C32 C31 88.3(10) . . . . ?
C34 N10 C26 C25 89.1(10) . . . . ?
C34 N10 C27 C28 -158.4(8) . . . . ?
C35 N11 C28 C27 86.9(9) . . . . ?
C35 N11 C29 C30 -160.3(7) . . . . ?
C36 N12 C30 C29 85.4(9) . . . . ?
C36 N12 C31 C32 -158.4(9) . . . . ?
C37 O1 C40 C39 -24.1(6) . . . . ?
C37 C38 C39 C40 -37.7(6) . . . . ?
C38 C39 C40 O1 38.6(6) . . . . ?
C40 O1 C37 C38 -0.3(6) . . . . ?
B1 C145 C146 C147 174.7(4) . . . . ?
B1 C145 C150 C149 -173.2(4) . . . . ?
B1 C153 C154 C155 -173.6(5) . . . . ?
B1 C153 C158 C157 172.9(5) . . . . ?
B1 C161 C162 C163 -174.8(4) . . . . ?
B1 C161 C166 C165 176.9(4) . . . . ?
B1 C169 C170 C171 176.3(5) . . . . ?
B1 C169 C174 C173 -175.3(5) . . . . ?
C41 C42 C43 C44 -2.0(7) . . . . ?
C41 C42 C43 C47 178.5(4) . . . . ?
C42 C41 C46 C45 -1.0(7) . . . . ?
C42 C41 B3 C49 -154.3(4) . . . . ?
C42 C41 B3 C57 87.8(5) . . . . ?
C42 C41 B3 C65 -34.7(6) . . . . ?
C42 C43 C44 C45 1.2(7) . . . . ?
C43 C44 C45 C46 -0.3(7) . . . . ?
C43 C44 C45 C48 178.1(5) . . . . ?
C44 C45 C46 C41 0.3(8) . . . . ?
C46 C41 C42 C43 1.9(6) . . . . ?
C46 C41 B3 C49 31.7(6) . . . . ?
C46 C41 B3 C57 -86.2(5) . . . . ?
C46 C41 B3 C65 151.3(4) . . . . ?
C47 C43 C44 C45 -179.3(5) . . . . ?
C48 C45 C46 C41 -178.1(5) . . . . ?
C49 C50 C51 C52 -0.8(7) . . . . ?
C49 C50 C51 C55 -178.8(5) . . . . ?
C50 C49 C54 C53 1.8(7) . . . . ?
C50 C49 B3 C41 39.3(6) . . . . ?
C50 C49 B3 C57 158.1(4) . . . . ?
C50 C49 B3 C65 -83.8(5) . . . . ?
C50 C51 C52 C53 0.3(7) . . . . ?
C51 C52 C53 C54 1.2(7) . . . . ?
C51 C52 C53 C56 -176.0(4) . . . . ?
C52 C53 C54 C49 -2.3(7) . . . . ?
C54 C49 C50 C51 -0.3(7) . . . . ?
C54 C49 B3 C41 -150.9(4) . . . . ?
C54 C49 B3 C57 -32.1(6) . . . . ?
C54 C49 B3 C65 86.0(5) . . . . ?
C55 C51 C52 C53 178.3(5) . . . . ?
C56 C53 C54 C49 174.8(4) . . . . ?
C57 C58 C59 C60 1.9(7) . . . . ?
C57 C58 C59 C63 -177.0(5) . . . . ?
C58 C57 C62 C61 -0.6(7) . . . . ?
C58 C57 B3 C41 43.3(6) . . . . ?
C58 C57 B3 C49 -78.4(5) . . . . ?
C58 C57 B3 C65 166.6(4) . . . . ?
C58 C59 C60 C61 -0.9(7) . . . . ?
C59 C60 C61 C62 -0.7(7) . . . . ?
C59 C60 C61 C64 -179.8(5) . . . . ?
C60 C61 C62 C57 1.5(7) . . . . ?
C62 C57 C58 C59 -1.2(7) . . . . ?
C62 C57 B3 C41 -143.3(4) . . . . ?
C62 C57 B3 C49 95.1(5) . . . . ?
C62 C57 B3 C65 -19.9(6) . . . . ?
C63 C59 C60 C61 177.9(5) . . . . ?
C64 C61 C62 C57 -179.4(5) . . . . ?
C65 C66 C67 C68 -1.6(8) . . . . ?
C65 C66 C67 C71 179.1(5) . . . . ?
C66 C65 C70 C69 1.6(7) . . . . ?
C66 C65 B3 C41 73.0(6) . . . . ?
C66 C65 B3 C49 -163.6(4) . . . . ?
C66 C65 B3 C57 -48.1(6) . . . . ?
C66 C67 C68 C69 1.8(8) . . . . ?
C67 C68 C69 C70 -0.4(8) . . . . ?
C67 C68 C69 C72 178.6(5) . . . . ?
C68 C69 C70 C65 -1.4(8) . . . . ?
C70 C65 C66 C67 -0.1(7) . . . . ?
C70 C65 B3 C41 -109.7(5) . . . . ?
C70 C65 B3 C49 13.8(6) . . . . ?
C70 C65 B3 C57 129.2(5) . . . . ?
C71 C67 C68 C69 -178.8(5) . . . . ?
C72 C69 C70 C65 179.6(5) . . . . ?
B2 C73 C74 C75 -177.8(4) . . . . ?
B2 C73 C78 C77 178.0(4) . . . . ?
B2 C81 C82 C83 171.0(5) . . . . ?
B2 C81 C86 C85 -171.1(5) . . . . ?
B2 C89 C90 C91 -174.3(4) . . . . ?
B2 C89 C94 C93 174.7(4) . . . . ?
B2 C97 C98 C99 -175.0(4) . . . . ?
B2 C97 C102 C101 173.6(4) . . . . ?
C73 B2 C81 C82 -81.9(6) . . . . ?
C73 B2 C81 C86 90.2(5) . . . . ?
C73 B2 C89 C90 -24.7(6) . . . . ?
C73 B2 C89 C94 157.3(4) . . . . ?
C73 B2 C97 C98 -6.9(6) . . . . ?
C73 B2 C97 C102 179.3(4) . . . . ?
C73 C74 C75 C76 -1.3(7) . . . . ?
C73 C74 C75 C79 179.7(4) . . . . ?
C74 C73 C78 C77 -1.1(7) . . . . ?
C74 C75 C76 C77 1.1(8) . . . . ?
C75 C76 C77 C78 -1.0(8) . . . . ?
C75 C76 C77 C80 178.3(5) . . . . ?
C76 C77 C78 C73 1.0(8) . . . . ?
C78 C73 C74 C75 1.3(7) . . . . ?
C79 C75 C76 C77 -179.9(5) . . . . ?
C80 C77 C78 C73 -178.2(5) . . . . ?
C81 B2 C73 C74 -170.5(4) . . . . ?
C81 B2 C73 C78 10.5(6) . . . . ?
C81 B2 C89 C90 -144.3(4) . . . . ?
C81 B2 C89 C94 37.7(6) . . . . ?
C81 B2 C97 C98 110.8(5) . . . . ?
C81 B2 C97 C102 -63.1(5) . . . . ?
C81 C82 C83 C84 0.4(8) . . . . ?
C81 C82 C83 C87 -177.9(5) . . . . ?
C82 C81 C86 C85 1.5(8) . . . . ?
C82 C83 C84 C85 1.2(8) . . . . ?
C83 C84 C85 C86 -1.4(9) . . . . ?
C83 C84 C85 C88 177.8(6) . . . . ?
C84 C85 C86 C81 -0.1(9) . . . . ?
C86 C81 C82 C83 -1.7(7) . . . . ?
C87 C83 C84 C85 179.5(5) . . . . ?
C88 C85 C86 C81 -179.2(6) . . . . ?
C89 B2 C73 C74 68.0(6) . . . . ?
C89 B2 C73 C78 -111.0(5) . . . . ?
C89 B2 C81 C82 39.4(6) . . . . ?
C89 B2 C81 C86 -148.5(5) . . . . ?
C89 B2 C97 C98 -129.1(5) . . . . ?
C89 B2 C97 C102 57.0(6) . . . . ?
C89 C90 C91 C92 -1.8(7) . . . . ?
C89 C90 C91 C95 178.5(4) . . . . ?
C90 C89 C94 C93 -3.5(7) . . . . ?
C90 C91 C92 C93 -0.8(7) . . . . ?
C91 C92 C93 C94 1.1(7) . . . . ?
C91 C92 C93 C96 -179.0(5) . . . . ?
C92 C93 C94 C89 1.2(7) . . . . ?
C94 C89 C90 C91 3.8(7) . . . . ?
C95 C91 C92 C93 178.9(5) . . . . ?
C96 C93 C94 C89 -178.6(5) . . . . ?
C97 B2 C73 C74 -53.2(6) . . . . ?
C97 B2 C73 C78 127.8(5) . . . . ?
C97 B2 C81 C82 158.1(4) . . . . ?
C97 B2 C81 C86 -29.7(6) . . . . ?
C97 B2 C89 C90 98.0(5) . . . . ?
C97 B2 C89 C94 -80.0(5) . . . . ?
C97 C98 C99 C100 1.8(7) . . . . ?
C97 C98 C99 C103 -178.3(5) . . . . ?
C98 C97 C102 C101 -0.9(7) . . . . ?
C98 C99 C100 C101 -0.9(7) . . . . ?
C99 C100 C101 C102 -0.8(7) . . . . ?
C99 C100 C101 C104 179.0(5) . . . . ?
C100 C101 C102 C97 1.7(8) . . . . ?
C102 C97 C98 C99 -0.9(7) . . . . ?
C103 C99 C100 C101 179.2(5) . . . . ?
C104 C101 C102 C97 -178.0(5) . . . . ?
Sr4 O2 C141 C142 -156.4(5) . . . . ?
Sr4 O2 C144 C143 142.7(5) . . . . ?
Sr4 N13 C105 C106 33.3(11) . . . . ?
Sr4 N13 C112 C111 37.5(10) . . . . ?
Sr4 N14 C106 C105 38.9(10) . . . . ?
Sr4 N14 C107 C108 39.3(11) . . . . ?
Sr4 N15 C108 C107 40.8(12) . . . . ?
Sr4 N15 C109 C110 33.1(12) . . . . ?
Sr4 N16 C110 C109 40.7(12) . . . . ?
Sr4 N16 C111 C112 26.6(12) . . . . ?
Sr4 C111 C112 N13 -29.1(7) . . . . ?
Sr5 N17 C117 C118 -43.5(6) . . . . ?
Sr5 N17 C124 C123 -46.3(6) . . . . ?
Sr5 N18 C118 C117 -49.6(6) . . . . ?
Sr5 N18 C119 C120 -34.9(6) . . . . ?
Sr5 N19 C120 C119 -45.3(5) . . . . ?
Sr5 N19 C121 C122 -43.0(6) . . . . ?
Sr5 N20 C122 C121 -47.2(6) . . . . ?
Sr5 N20 C123 C124 -38.3(6) . . . . ?
Sr6 N21 C129 C130 -34.5(9) . . . . ?
Sr6 N21 C136 C135 -37.8(9) . . . . ?
Sr6 N22 C130 C129 -41.5(9) . . . . ?
Sr6 N22 C131 C132 -29.5(9) . . . . ?
Sr6 N23 C132 C131 -38.3(10) . . . . ?
Sr6 N23 C133 C134 -32.5(10) . . . . ?
Sr6 N24 C134 C133 -44.8(10) . . . . ?
Sr6 N24 C135 C136 -26.8(11) . . . . ?
O2 C141 C142 C143 9.9(9) . . . . ?
N13 C105 C106 N14 -51.6(13) . . . . ?
N14 C107 C108 N15 -56.9(15) . . . . ?
N15 C109 C110 N16 -52.4(15) . . . . ?
N16 C111 C112 N13 -48.6(15) . . . . ?
N17 C117 C118 N18 68.5(7) . . . . ?
N18 C119 C120 N19 56.6(7) . . . . ?
N19 C121 C122 N20 65.7(7) . . . . ?
N20 C123 C124 N17 59.0(7) . . . . ?
N21 C129 C130 N22 55.0(11) . . . . ?
N22 C131 C132 N23 48.5(12) . . . . ?
N23 C133 C134 N24 57.5(13) . . . . ?
N24 C135 C136 N21 46.7(13) . . . . ?
C105 N13 C112 C111 -86.6(10) . . . . ?
C106 N14 C107 C108 157.4(9) . . . . ?
C107 N14 C106 C105 -83.0(10) . . . . ?
C108 N15 C109 C110 154.0(10) . . . . ?
C109 N15 C108 C107 -82.3(12) . . . . ?
C110 N16 C111 Sr4 122.8(8) . . . . ?
C110 N16 C111 C112 149.3(11) . . . . ?
C111 N16 C110 C109 -82.4(13) . . . . ?
C112 N13 C105 C106 149.4(8) . . . . ?
C113 N13 C105 C106 -92.1(9) . . . . ?
C113 N13 C112 C111 153.1(9) . . . . ?
C114 N14 C106 C105 157.4(9) . . . . ?
C114 N14 C107 C108 -85.3(12) . . . . ?
C115 N15 C108 C107 158.0(11) . . . . ?
C115 N15 C109 C110 -90.9(11) . . . . ?
C116 N16 C110 C109 156.7(10) . . . . ?
C116 N16 C111 Sr4 -116.9(7) . . . . ?
C116 N16 C111 C112 -90.4(11) . . . . ?
C117 N17 C124 C123 73.1(7) . . . . ?
C118 N18 C119 C120 -154.8(5) . . . . ?
C119 N18 C118 C117 74.6(6) . . . . ?
C120 N19 C121 C122 -162.6(5) . . . . ?
C121 N19 C120 C119 74.3(6) . . . . ?
C122 N20 C123 C124 -158.9(5) . . . . ?
C123 N20 C122 C121 77.5(6) . . . . ?
C124 N17 C117 C118 -164.6(5) . . . . ?
C125 N17 C117 C118 78.2(6) . . . . ?
C125 N17 C124 C123 -166.6(5) . . . . ?
C126 N20 C122 C121 -163.9(5) . . . . ?
C126 N20 C123 C124 83.0(7) . . . . ?
C127 N19 C120 C119 -165.1(5) . . . . ?
C127 N19 C121 C122 78.5(6) . . . . ?
C128 N18 C118 C117 -161.0(5) . . . . ?
C128 N18 C119 C120 83.1(6) . . . . ?
C129 N21 C136 C135 82.4(9) . . . . ?
C130 N22 C131 C132 -153.8(8) . . . . ?
C131 N22 C130 C129 85.4(8) . . . . ?
C132 N23 C133 C134 -151.9(8) . . . . ?
C133 N23 C132 C131 79.8(9) . . . . ?
C134 N24 C135 C136 -150.7(8) . . . . ?
C135 N24 C134 C133 83.2(10) . . . . ?
C136 N21 C129 C130 -153.1(8) . . . . ?
C137 N21 C129 C130 88.8(8) . . . . ?
C137 N21 C136 C135 -156.1(8) . . . . ?
C138 N22 C130 C129 -156.4(7) . . . . ?
C138 N22 C131 C132 89.5(8) . . . . ?
C139 N23 C132 C131 -158.3(8) . . . . ?
C139 N23 C133 C134 91.4(9) . . . . ?
C140 N24 C134 C133 -152.9(8) . . . . ?
C140 N24 C135 C136 88.7(9) . . . . ?
C141 O2 C144 C143 -25.0(8) . . . . ?
C141 C142 C143 C144 -24.7(9) . . . . ?
C142 C143 C144 O2 30.5(8) . . . . ?
C144 O2 C141 C142 9.2(8) . . . . ?
B3 C41 C42 C43 -172.4(4) . . . . ?
B3 C41 C46 C45 173.3(5) . . . . ?
B3 C49 C50 C51 170.0(4) . . . . ?
B3 C49 C54 C53 -168.6(4) . . . . ?
B3 C57 C58 C59 172.8(4) . . . . ?
B3 C57 C62 C61 -174.4(4) . . . . ?
B3 C65 C66 C67 177.5(5) . . . . ?
B3 C65 C70 C69 -175.9(5) . . . . ?
C145 B1 C153 C154 -134.0(5) . . . . ?
C145 B1 C153 C158 48.9(6) . . . . ?
C145 B1 C161 C162 70.5(5) . . . . ?
C145 B1 C161 C166 -108.4(5) . . . . ?
C145 B1 C169 C170 15.8(6) . . . . ?
C145 B1 C169 C174 -167.6(4) . . . . ?
C145 C146 C147 C148 -1.1(7) . . . . ?
C145 C146 C147 C151 179.9(5) . . . . ?
C146 C145 C150 C149 1.0(7) . . . . ?
C146 C147 C148 C149 0.3(7) . . . . ?
C147 C148 C149 C150 1.1(7) . . . . ?
C147 C148 C149 C152 -179.1(5) . . . . ?
C148 C149 C150 C145 -1.8(7) . . . . ?
C150 C145 C146 C147 0.4(7) . . . . ?
C151 C147 C148 C149 179.3(5) . . . . ?
C152 C149 C150 C145 178.4(4) . . . . ?
C153 B1 C145 C146 25.7(6) . . . . ?
C153 B1 C145 C150 -160.6(4) . . . . ?
C153 B1 C161 C162 -167.8(4) . . . . ?
C153 B1 C161 C166 13.3(6) . . . . ?
C153 B1 C169 C170 -106.5(5) . . . . ?
C153 B1 C169 C174 70.1(6) . . . . ?
C153 C154 C155 C156 -1.4(10) . . . . ?
C153 C154 C155 C159 -178.9(6) . . . . ?
C154 C153 C158 C157 -4.4(8) . . . . ?
C154 C155 C156 C157 -0.4(10) . . . . ?
C155 C156 C157 C158 -0.2(9) . . . . ?
C155 C156 C157 C160 177.5(6) . . . . ?
C156 C157 C158 C153 2.8(8) . . . . ?
C158 C153 C154 C155 3.7(8) . . . . ?
C159 C155 C156 C157 177.0(6) . . . . ?
C160 C157 C158 C153 -175.0(5) . . . . ?
C161 B1 C145 C146 145.4(4) . . . . ?
C161 B1 C145 C150 -40.8(6) . . . . ?
C161 B1 C153 C154 104.8(5) . . . . ?
C161 B1 C153 C158 -72.3(5) . . . . ?
C161 B1 C169 C170 135.4(5) . . . . ?
C161 B1 C169 C174 -47.9(6) . . . . ?
C161 C162 C163 C164 -3.7(7) . . . . ?
C161 C162 C163 C167 174.8(5) . . . . ?
C162 C161 C166 C165 -2.1(7) . . . . ?
C162 C163 C164 C165 0.8(7) . . . . ?
C163 C164 C165 C166 1.2(7) . . . . ?
C163 C164 C165 C168 179.4(5) . . . . ?
C164 C165 C166 C161 -0.5(7) . . . . ?
C166 C161 C162 C163 4.2(7) . . . . ?
C167 C163 C164 C165 -177.7(5) . . . . ?
C168 C165 C166 C161 -178.8(5) . . . . ?
C169 B1 C145 C146 -96.5(5) . . . . ?
C169 B1 C145 C150 77.3(5) . . . . ?
C169 B1 C153 C154 -13.3(7) . . . . ?
C169 B1 C153 C158 169.7(4) . . . . ?
C169 B1 C161 C162 -47.9(6) . . . . ?
C169 B1 C161 C166 133.2(4) . . . . ?
C169 C170 C171 C172 -0.6(8) . . . . ?
C169 C170 C171 C175 178.3(5) . . . . ?
C170 C169 C174 C173 1.6(7) . . . . ?
C170 C171 C172 C173 0.8(9) . . . . ?
C171 C172 C173 C174 0.2(8) . . . . ?
C171 C172 C173 C176 179.9(5) . . . . ?
C172 C173 C174 C169 -1.4(8) . . . . ?
C174 C169 C170 C171 -0.6(7) . . . . ?
C175 C171 C172 C173 -178.1(6) . . . . ?
C176 C173 C174 C169 178.9(5) . . . . ?
B4 C177 C178 C179 172.4(4) . . . . ?
B4 C177 C182 C181 -171.8(4) . . . . ?
B4 C185 C186 C187 177.2(4) . . . . ?
B4 C185 C190 C189 -178.8(4) . . . . ?
B4 C193 C194 C195 -173.8(5) . . . . ?
B4 C193 C198 C197 173.6(4) . . . . ?
B4 C201 C202 C203 174.4(5) . . . . ?
B4 C201 C206 C205 -172.6(4) . . . . ?
C177 B4 C185 C186 52.4(5) . . . . ?
C177 B4 C185 C190 -127.4(5) . . . . ?
C177 B4 C193 C194 83.3(5) . . . . ?
C177 B4 C193 C198 -91.4(5) . . . . ?
C177 B4 C201 C202 11.7(6) . . . . ?
C177 B4 C201 C206 -172.9(4) . . . . ?
C177 C178 C179 C180 0.5(7) . . . . ?
C177 C178 C179 C183 -179.1(5) . . . . ?
C178 C177 C182 C181 0.4(7) . . . . ?
C178 C179 C180 C181 -1.8(7) . . . . ?
C179 C180 C181 C182 2.3(7) . . . . ?
C179 C180 C181 C184 -175.1(5) . . . . ?
C180 C181 C182 C177 -1.6(7) . . . . ?
C182 C177 C178 C179 0.2(7) . . . . ?
C183 C179 C180 C181 177.9(5) . . . . ?
C184 C181 C182 C177 175.7(5) . . . . ?
C185 B4 C177 C178 23.1(6) . . . . ?
C185 B4 C177 C182 -165.3(4) . . . . ?
C185 B4 C193 C194 -154.6(4) . . . . ?
C185 B4 C193 C198 30.7(6) . . . . ?
C185 B4 C201 C202 -110.7(5) . . . . ?
C185 B4 C201 C206 64.7(6) . . . . ?
C185 C186 C187 C188 2.5(7) . . . . ?
C185 C186 C187 C191 -177.3(4) . . . . ?
C186 C185 C190 C189 1.4(7) . . . . ?
C186 C187 C188 C189 -0.2(7) . . . . ?
C187 C188 C189 C190 -1.3(7) . . . . ?
C187 C188 C189 C192 -179.9(5) . . . . ?
C188 C189 C190 C185 0.6(7) . . . . ?
C190 C185 C186 C187 -3.0(6) . . . . ?
C191 C187 C188 C189 179.6(4) . . . . ?
C192 C189 C190 C185 179.3(4) . . . . ?
C193 B4 C177 C178 143.9(4) . . . . ?
C193 B4 C177 C182 -44.5(5) . . . . ?
C193 B4 C185 C186 -67.7(5) . . . . ?
C193 B4 C185 C190 112.5(5) . . . . ?
C193 B4 C201 C202 129.5(5) . . . . ?
C193 B4 C201 C206 -55.2(6) . . . . ?
C193 C194 C195 C196 -0.6(9) . . . . ?
C193 C194 C195 C199 -179.2(6) . . . . ?
C194 C193 C198 C197 -1.4(7) . . . . ?
C194 C195 C196 C197 -0.2(9) . . . . ?
C195 C196 C197 C198 0.2(8) . . . . ?
C195 C196 C197 C200 179.0(5) . . . . ?
C196 C197 C198 C193 0.7(7) . . . . ?
C198 C193 C194 C195 1.4(8) . . . . ?
C199 C195 C196 C197 178.3(6) . . . . ?
C200 C197 C198 C193 -178.1(4) . . . . ?
C201 B4 C177 C178 -98.1(5) . . . . ?
C201 B4 C177 C182 73.5(5) . . . . ?
C201 B4 C185 C186 172.9(4) . . . . ?
C201 B4 C185 C190 -6.9(6) . . . . ?
C201 B4 C193 C194 -34.6(6) . . . . ?
C201 B4 C193 C198 150.7(4) . . . . ?
C201 C202 C203 C204 -2.3(8) . . . . ?
C201 C202 C203 C207 178.6(5) . . . . ?
C202 C201 C206 C205 3.1(7) . . . . ?
C202 C203 C204 C205 4.2(8) . . . . ?
C203 C204 C205 C206 -2.5(7) . . . . ?
C203 C204 C205 C208 178.4(5) . . . . ?
C204 C205 C206 C201 -1.3(8) . . . . ?
C206 C201 C202 C203 -1.2(7) . . . . ?
C207 C203 C204 C205 -176.7(5) . . . . ?
C208 C205 C206 C201 177.9(5) . . . . ?
